data_7103215
loop_
_publ_author_name
'Femoni, Cristina'
'Iapalucci, Maria Carmela'
'Longoni, Giuliano'
'Zacchini, Stefano'

_publ_section_title
;
 Polycarbide nickel clusters containing interstitial Ni(eta2-C2)4 and
 Ni2(micro-eta2-C2)4 acetylide moieties: mimicking the supersaturated
 Ni-C solutions preceding the catalytic growth of CNTs with the
 structures of [HNi25(C2)4(CO)32]3- and [Ni22(C2)4(CO)28Cl]3-.
;
_journal_issue 27
_journal_name_full 'Chemical communications (Cambridge, England)'
_journal_page_first 3157
_journal_page_last 3159
_journal_paper_doi 10.1039/b803992e
_journal_year 2008
_chemical_formula_sum 'C64 H60 N3 Ni25 O32'
_chemical_formula_weight 2850.90
_chemical_name_systematic
;
?
;
_space_group_IT_number 15
_symmetry_cell_setting monoclinic
_symmetry_space_group_name_Hall '-C 2yc'
_symmetry_space_group_name_H-M 'C 1 2/c 1'
_atom_sites_solution_hydrogens geom
_atom_sites_solution_primary direct
_atom_sites_solution_secondary difmap
_audit_creation_method SHELXL-97
_cell_angle_alpha 90.00
_cell_angle_beta 100.6780(10)
_cell_angle_gamma 90.00
_cell_formula_units_Z 4
_cell_length_a 19.5647(14)
_cell_length_b 25.8822(18)
_cell_length_c 17.7927(13)
_cell_measurement_reflns_used 6881
_cell_measurement_temperature 295(2)
_cell_measurement_theta_max 23.3635
_cell_measurement_theta_min 2.3295
_cell_volume 8853.8(11)
_computing_structure_refinement 'SHELXL-97 (Sheldrick, 1997)'
_computing_structure_solution 'SHELXS-97 (Sheldrick, 1990)'
_diffrn_ambient_temperature 295(2)
_diffrn_measured_fraction_theta_full 1.000
_diffrn_measured_fraction_theta_max 1.000
_diffrn_measurement_device_type 'CCD area detector'
_diffrn_measurement_method 'phi and omega scans'
_diffrn_radiation_monochromator graphite
_diffrn_radiation_source 'fine-focus sealed tube'
_diffrn_radiation_type MoK\a
_diffrn_radiation_wavelength 0.71073
_diffrn_reflns_av_R_equivalents 0.0472
_diffrn_reflns_av_sigmaI/netI 0.0430
_diffrn_reflns_limit_h_max 24
_diffrn_reflns_limit_h_min -24
_diffrn_reflns_limit_k_max 33
_diffrn_reflns_limit_k_min -33
_diffrn_reflns_limit_l_max 22
_diffrn_reflns_limit_l_min -22
_diffrn_reflns_number 49325
_diffrn_reflns_theta_full 27.00
_diffrn_reflns_theta_max 27.00
_diffrn_reflns_theta_min 1.32
_exptl_absorpt_coefficient_mu 5.246
_exptl_absorpt_correction_T_max 0.5717
_exptl_absorpt_correction_T_min 0.4054
_exptl_absorpt_correction_type empirical
_exptl_crystal_colour black
_exptl_crystal_density_diffrn 2.139
_exptl_crystal_density_method 'not measured'
_exptl_crystal_description prism
_exptl_crystal_F_000 5684
_exptl_crystal_size_max 0.21
_exptl_crystal_size_mid 0.16
_exptl_crystal_size_min 0.12
_refine_diff_density_max 0.627
_refine_diff_density_min -0.466
_refine_diff_density_rms 0.087
_refine_ls_extinction_method none
_refine_ls_goodness_of_fit_ref 1.000
_refine_ls_hydrogen_treatment constr
_refine_ls_matrix_type full
_refine_ls_number_parameters 560
_refine_ls_number_reflns 9664
_refine_ls_number_restraints 44
_refine_ls_restrained_S_all 1.012
_refine_ls_R_factor_all 0.0795
_refine_ls_R_factor_gt 0.0372
_refine_ls_shift/su_max 0.000
_refine_ls_shift/su_mean 0.000
_refine_ls_structure_factor_coef Fsqd
_refine_ls_weighting_details 'calc w=1/[\s^2^(Fo^2^)+(0.0579P)^2^+0.0000P] where P=(Fo^2^+2Fc^2^)/3'
_refine_ls_weighting_scheme calc
_refine_ls_wR_factor_gt 0.0932
_refine_ls_wR_factor_ref 0.1115
_reflns_number_gt 5812
_reflns_number_total 9664
_reflns_threshold_expression >2sigma(I)
_cod_data_source_file b803992e.txt
_cod_data_source_block c2c
_cod_depositor_comments
;
The following automatic conversions were performed:
'_symmetry_cell_setting' value 'Monoclinic' changed to 'monoclinic'
according to '/home/saulius/struct/CIF-dictionaries/cif_core.dic'
dictionary named 'cif_core.dic' version 2.4.1 from 2010-06-29.

Automatic conversion script
Id: cif_fix_enum 1527 2010-12-29 10:47:43Z saulius 
;
_cod_original_sg_symbol_H-M C2/c
_cod_database_code 7103215

loop_
_symmetry_equiv_pos_as_xyz
'x, y, z'
'-x, y, -z+1/2'
'x+1/2, y+1/2, z'
'-x+1/2, y+1/2, -z+1/2'
'-x, -y, -z'
'x, -y, z-1/2'
'-x+1/2, -y+1/2, -z'
'x+1/2, -y+1/2, z-1/2'

loop_
_atom_site_label
_atom_site_type_symbol
_atom_site_fract_x
_atom_site_fract_y
_atom_site_fract_z
_atom_site_U_iso_or_equiv
_atom_site_adp_type
_atom_site_occupancy
_atom_site_symmetry_multiplicity
_atom_site_calc_flag
_atom_site_refinement_flags
_atom_site_disorder_assembly
_atom_site_disorder_group
Ni1 Ni 0.07232(3) 0.14752(3) 0.33907(3) 0.05030(17) Uani 1 1 d . . .
Ni2 Ni 0.14040(3) 0.21689(2) 0.26615(4) 0.05256(17) Uani 1 1 d . . .
Ni3 Ni 0.08064(3) 0.29555(3) 0.33129(3) 0.05295(17) Uani 1 1 d . . .
Ni4 Ni 0.01332(3) 0.22696(2) 0.40377(3) 0.05019(16) Uani 1 1 d . . .
Ni5 Ni 0.0000 0.22178(3) 0.2500 0.0438(2) Uani 1 2 d S . .
Ni6 Ni 0.16079(3) 0.12151(3) 0.25848(4) 0.0619(2) Uani 1 1 d . . .
Ni7 Ni 0.04677(3) 0.08747(3) 0.20058(3) 0.05740(18) Uani 1 1 d . . .
Ni8 Ni -0.00306(3) 0.13290(3) 0.43798(3) 0.05810(18) Uani 1 1 d . . .
Ni9 Ni -0.11454(3) 0.16973(3) 0.37813(3) 0.05383(17) Uani 1 1 d . . .
Ni10 Ni 0.00443(4) 0.32250(3) 0.42635(3) 0.06047(19) Uani 1 1 d . . .
Ni11 Ni -0.11909(3) 0.27593(3) 0.37380(4) 0.05595(18) Uani 1 1 d . . .
Ni12 Ni -0.17189(3) 0.31093(3) 0.24932(4) 0.06197(19) Uani 1 1 d . . .
Ni13 Ni -0.04565(3) 0.35623(3) 0.30023(4) 0.05899(18) Uani 1 1 d . . .
C1 C -0.0237(2) 0.28012(18) 0.3341(3) 0.0487(11) Uani 1 1 d . . .
C2 C -0.0229(2) 0.16402(18) 0.3353(2) 0.0463(11) Uani 1 1 d . . .
C3 C 0.0766(2) 0.16372(18) 0.2256(2) 0.0469(11) Uani 1 1 d . . .
C4 C 0.0788(2) 0.27971(17) 0.2263(3) 0.0480(11) Uani 1 1 d . . .
C11 C 0.1489(3) 0.1218(2) 0.3969(3) 0.0750(17) Uani 1 1 d . . .
O11 O 0.1932(2) 0.1075(2) 0.4440(3) 0.1139(18) Uani 1 1 d . . .
C12 C 0.2253(3) 0.2314(2) 0.3171(4) 0.0863(19) Uani 1 1 d . . .
O12 O 0.2800(3) 0.2312(2) 0.3536(4) 0.143(2) Uani 1 1 d . . .
C13 C 0.1339(3) 0.3173(3) 0.4176(3) 0.101(2) Uani 1 1 d . . .
O13 O 0.1757(3) 0.3290(3) 0.4676(3) 0.175(3) Uani 1 1 d . . .
C14 C 0.0593(3) 0.2117(2) 0.4967(3) 0.0742(17) Uani 1 1 d . . .
O14 O 0.0932(3) 0.20995(19) 0.5559(3) 0.1175(19) Uani 1 1 d . . .
C15 C 0.2515(3) 0.1163(3) 0.2747(4) 0.091(2) Uani 1 1 d . . .
O15 O 0.3102(3) 0.1135(3) 0.2823(4) 0.151(2) Uani 1 1 d . . .
C16 C 0.1316(3) 0.0524(3) 0.2394(3) 0.0779(17) Uani 1 1 d . . .
O16 O 0.1535(3) 0.0103(2) 0.2469(3) 0.1179(17) Uani 1 1 d . . .
C17 C -0.0016(3) 0.0341(2) 0.1609(3) 0.0768(17) Uani 1 1 d . . .
O17 O -0.0320(3) -0.0015(2) 0.1362(3) 0.1162(17) Uani 1 1 d . . .
C18 C 0.0450(3) 0.0910(2) 0.5041(3) 0.0761(16) Uani 1 1 d . . .
O18 O 0.0760(3) 0.0637(2) 0.5470(3) 0.1257(19) Uani 1 1 d . . .
C19 C -0.2027(3) 0.1790(2) 0.3810(3) 0.0714(16) Uani 1 1 d . . .
O19 O -0.2594(2) 0.1831(2) 0.3857(3) 0.1062(16) Uani 1 1 d . . .
C20 C -0.0849(3) 0.1403(2) 0.4772(3) 0.0675(15) Uani 1 1 d . . .
O20 O -0.1071(2) 0.1322(2) 0.5330(2) 0.0985(14) Uani 1 1 d . . .
C21 C 0.0244(3) 0.3271(2) 0.5266(3) 0.0776(17) Uani 1 1 d . . .
O21 O 0.0354(3) 0.3298(2) 0.5909(2) 0.1237(19) Uani 1 1 d . . .
C22 C -0.0123(3) 0.3904(3) 0.3952(3) 0.0739(16) Uani 1 1 d . . .
O22 O -0.0056(3) 0.43352(19) 0.4181(3) 0.1074(16) Uani 1 1 d . . .
C23 C -0.1230(3) 0.2699(2) 0.4712(3) 0.0762(17) Uani 1 1 d . . .
O23 O -0.1262(3) 0.2661(2) 0.5336(3) 0.1083(16) Uani 1 1 d . . .
C24 C -0.2094(3) 0.3070(2) 0.3396(3) 0.0687(15) Uani 1 1 d . . .
O24 O -0.2584(2) 0.3166(2) 0.3636(2) 0.1008(15) Uani 1 1 d . . .
C25 C -0.2311(3) 0.3530(3) 0.1918(3) 0.0806(18) Uani 1 1 d . . .
O25 O -0.2672(3) 0.3803(2) 0.1557(3) 0.132(2) Uani 1 1 d . . .
C26 C -0.0812(3) 0.4088(3) 0.2434(4) 0.0841(18) Uani 1 1 d . . .
O26 O -0.1034(3) 0.4441(2) 0.2100(3) 0.1253(19) Uani 1 1 d . . .
N1 N 0.0000 0.1817(2) 0.7500 0.0615(16) Uani 1 2 d S . .
C31 C 0.0392(3) 0.1483(2) 0.7017(3) 0.0802(18) Uani 1 1 d U . .
H31A H 0.0057 0.1292 0.6652 0.096 Uiso 1 1 calc R . .
H31B H 0.0645 0.1708 0.6728 0.096 Uiso 1 1 calc R . .
C32 C 0.0904(3) 0.1102(3) 0.7467(4) 0.103(2) Uani 1 1 d U . .
H32A H 0.1123 0.0906 0.7121 0.154 Uiso 1 1 calc R . .
H32B H 0.0659 0.0873 0.7749 0.154 Uiso 1 1 calc R . .
H32C H 0.1251 0.1288 0.7816 0.154 Uiso 1 1 calc R . .
C33 C 0.0499(3) 0.2144(2) 0.8046(3) 0.0796(18) Uani 1 1 d U . .
H33A H 0.0812 0.1918 0.8381 0.095 Uiso 1 1 calc R . .
H33B H 0.0236 0.2340 0.8361 0.095 Uiso 1 1 calc R . .
C34 C 0.0927(4) 0.2517(3) 0.7673(4) 0.117(3) Uani 1 1 d U . .
H34A H 0.1231 0.2708 0.8060 0.175 Uiso 1 1 calc R . .
H34B H 0.0624 0.2752 0.7352 0.175 Uiso 1 1 calc R . .
H34C H 0.1199 0.2328 0.7369 0.175 Uiso 1 1 calc R . .
N2 N 0.3039(3) 0.9724(2) 0.4950(3) 0.0825(14) Uani 1 1 d D . .
C41 C 0.2736(6) 1.0028(4) 0.5523(6) 0.185(5) Uani 1 1 d DU . .
H41A H 0.3092 1.0078 0.5976 0.222 Uiso 1 1 calc R . .
H41B H 0.2602 1.0366 0.5311 0.222 Uiso 1 1 calc R . .
C42 C 0.2132(7) 0.9783(5) 0.5748(9) 0.259(6) Uani 1 1 d DU . .
H42A H 0.1975 0.9991 0.6130 0.388 Uiso 1 1 calc R . .
H42B H 0.2259 0.9446 0.5954 0.388 Uiso 1 1 calc R . .
H42C H 0.1766 0.9752 0.5310 0.388 Uiso 1 1 calc R . .
C43 C 0.2535(5) 0.9652(5) 0.4236(5) 0.213(5) Uani 1 1 d DU . .
H43A H 0.2278 0.9970 0.4109 0.255 Uiso 1 1 calc R . .
H43B H 0.2207 0.9384 0.4309 0.255 Uiso 1 1 calc R . .
C44 C 0.2898(6) 0.9499(5) 0.3566(6) 0.224(6) Uani 1 1 d DU . .
H44A H 0.2553 0.9432 0.3118 0.337 Uiso 1 1 calc R . .
H44B H 0.3173 0.9194 0.3701 0.337 Uiso 1 1 calc R . .
H44C H 0.3193 0.9776 0.3464 0.337 Uiso 1 1 calc R . .
C45 C 0.3657(5) 1.0014(4) 0.4823(8) 0.201(5) Uani 1 1 d DU . .
H45A H 0.3893 0.9808 0.4494 0.242 Uiso 1 1 calc R . .
H45B H 0.3971 1.0048 0.5311 0.242 Uiso 1 1 calc R . .
C46 C 0.3543(7) 1.0536(4) 0.4483(8) 0.228(5) Uani 1 1 d DU . .
H46A H 0.3980 1.0680 0.4417 0.342 Uiso 1 1 calc R . .
H46B H 0.3337 1.0754 0.4816 0.342 Uiso 1 1 calc R . .
H46C H 0.3238 1.0512 0.3995 0.342 Uiso 1 1 calc R . .
C47 C 0.3322(6) 0.9210(4) 0.5211(6) 0.199(5) Uani 1 1 d DU . .
H47A H 0.3535 0.9062 0.4809 0.238 Uiso 1 1 calc R . .
H47B H 0.2935 0.8988 0.5269 0.238 Uiso 1 1 calc R . .
C48 C 0.3858(7) 0.9189(5) 0.5961(6) 0.243(6) Uani 1 1 d DU . .
H48A H 0.3998 0.8838 0.6072 0.365 Uiso 1 1 calc R . .
H48B H 0.3653 0.9325 0.6370 0.365 Uiso 1 1 calc R . .
H48C H 0.4257 0.9393 0.5909 0.365 Uiso 1 1 calc R . .

loop_
_atom_site_aniso_label
_atom_site_aniso_U_11
_atom_site_aniso_U_22
_atom_site_aniso_U_33
_atom_site_aniso_U_23
_atom_site_aniso_U_13
_atom_site_aniso_U_12
Ni1 0.0401(3) 0.0708(4) 0.0396(3) 0.0040(3) 0.0063(3) 0.0048(3)
Ni2 0.0374(3) 0.0695(4) 0.0485(4) 0.0020(3) 0.0018(3) -0.0026(3)
Ni3 0.0439(4) 0.0741(4) 0.0399(3) -0.0051(3) 0.0052(3) -0.0055(3)
Ni4 0.0495(4) 0.0639(4) 0.0351(3) 0.0011(3) 0.0025(3) -0.0007(3)
Ni5 0.0371(4) 0.0591(5) 0.0347(4) 0.000 0.0056(3) 0.000
Ni6 0.0443(4) 0.0776(5) 0.0636(4) 0.0031(3) 0.0095(3) 0.0122(3)
Ni7 0.0584(4) 0.0621(4) 0.0524(4) 0.0000(3) 0.0121(3) 0.0020(3)
Ni8 0.0539(4) 0.0774(5) 0.0439(4) 0.0125(3) 0.0114(3) 0.0071(3)
Ni9 0.0443(3) 0.0741(4) 0.0447(3) 0.0008(3) 0.0123(3) 0.0021(3)
Ni10 0.0686(4) 0.0699(5) 0.0419(3) -0.0093(3) 0.0075(3) 0.0016(3)
Ni11 0.0484(4) 0.0768(5) 0.0439(3) 0.0007(3) 0.0119(3) 0.0062(3)
Ni12 0.0486(4) 0.0833(5) 0.0540(4) 0.0063(3) 0.0095(3) 0.0192(3)
Ni13 0.0585(4) 0.0636(4) 0.0536(4) 0.0021(3) 0.0071(3) 0.0050(3)
C1 0.044(3) 0.062(3) 0.040(3) 0.001(2) 0.008(2) 0.002(2)
C2 0.042(3) 0.057(3) 0.041(2) 0.001(2) 0.008(2) -0.007(2)
C3 0.043(3) 0.056(3) 0.042(2) 0.000(2) 0.011(2) 0.004(2)
C4 0.045(3) 0.061(3) 0.039(2) 0.000(2) 0.011(2) -0.006(2)
C11 0.053(3) 0.107(5) 0.066(4) 0.020(3) 0.012(3) 0.009(3)
O11 0.069(3) 0.192(5) 0.077(3) 0.039(3) 0.003(2) 0.037(3)
C12 0.049(4) 0.097(5) 0.106(5) -0.002(4) -0.004(3) -0.010(3)
O12 0.069(3) 0.141(5) 0.190(6) 0.013(4) -0.054(4) -0.012(3)
C13 0.070(4) 0.183(8) 0.051(4) -0.032(4) 0.013(3) -0.035(5)
O13 0.086(4) 0.352(10) 0.084(4) -0.093(5) 0.008(3) -0.067(5)
C14 0.080(4) 0.090(4) 0.046(3) 0.005(3) -0.006(3) -0.009(3)
O14 0.144(5) 0.127(4) 0.061(3) 0.020(3) -0.035(3) -0.044(3)
C15 0.061(4) 0.124(6) 0.091(5) 0.021(4) 0.019(3) 0.024(4)
O15 0.052(3) 0.223(7) 0.179(6) 0.039(5) 0.023(3) 0.035(4)
C16 0.077(4) 0.081(4) 0.079(4) 0.006(3) 0.020(3) 0.010(4)
O16 0.104(4) 0.081(3) 0.168(5) 0.011(3) 0.021(3) 0.020(3)
C17 0.098(5) 0.067(4) 0.067(4) -0.007(3) 0.017(3) -0.005(4)
O17 0.157(5) 0.087(3) 0.105(4) -0.020(3) 0.026(3) -0.031(3)
C18 0.087(4) 0.090(4) 0.053(3) 0.017(3) 0.018(3) 0.014(4)
O18 0.136(5) 0.138(5) 0.099(4) 0.055(3) 0.014(3) 0.046(4)
C19 0.058(4) 0.096(5) 0.062(3) -0.002(3) 0.017(3) 0.002(3)
O19 0.053(3) 0.149(4) 0.123(4) -0.004(3) 0.031(3) 0.009(3)
C20 0.060(3) 0.093(4) 0.051(3) 0.002(3) 0.015(3) -0.003(3)
O20 0.090(3) 0.158(4) 0.054(2) 0.017(3) 0.030(2) 0.014(3)
C21 0.088(4) 0.089(4) 0.054(4) -0.010(3) 0.011(3) -0.011(3)
O21 0.174(5) 0.149(5) 0.044(3) -0.016(3) 0.009(3) -0.008(4)
C22 0.070(4) 0.090(5) 0.059(3) -0.010(3) 0.007(3) 0.006(3)
O22 0.142(4) 0.076(3) 0.097(3) -0.022(3) 0.004(3) 0.009(3)
C23 0.070(4) 0.109(5) 0.054(4) 0.003(3) 0.020(3) 0.013(3)
O23 0.122(4) 0.158(5) 0.052(3) 0.007(3) 0.035(3) 0.013(3)
C24 0.058(3) 0.087(4) 0.062(3) 0.003(3) 0.013(3) 0.014(3)
O24 0.068(3) 0.157(5) 0.086(3) 0.017(3) 0.037(2) 0.039(3)
C25 0.060(4) 0.117(5) 0.066(4) 0.012(4) 0.015(3) 0.031(4)
O25 0.112(4) 0.172(5) 0.109(4) 0.047(4) 0.012(3) 0.084(4)
C26 0.081(4) 0.084(5) 0.084(4) 0.010(4) 0.004(3) 0.011(4)
O26 0.131(4) 0.098(4) 0.141(5) 0.049(3) 0.009(4) 0.038(3)
N1 0.059(4) 0.089(5) 0.035(3) 0.000 0.004(3) 0.000
C31 0.075(4) 0.105(5) 0.066(4) -0.011(3) 0.027(3) -0.002(3)
C32 0.079(5) 0.121(6) 0.110(5) 0.007(4) 0.022(4) 0.020(4)
C33 0.068(4) 0.109(5) 0.055(3) -0.001(3) -0.008(3) -0.008(3)
C34 0.105(6) 0.132(6) 0.100(5) 0.020(5) -0.011(4) -0.043(5)
N2 0.086(4) 0.069(3) 0.091(4) -0.007(3) 0.011(3) 0.007(3)
C41 0.224(12) 0.161(9) 0.202(10) 0.061(8) 0.121(9) 0.068(9)
C42 0.306(15) 0.195(12) 0.333(14) 0.070(11) 0.210(12) 0.054(11)
C43 0.212(11) 0.231(12) 0.175(11) -0.088(9) -0.019(9) 0.055(9)
C44 0.274(13) 0.238(12) 0.157(10) -0.052(9) 0.029(9) 0.112(10)
C45 0.200(11) 0.143(9) 0.266(13) 0.018(9) 0.055(10) -0.024(9)
C46 0.229(12) 0.165(10) 0.274(13) 0.069(10) 0.005(10) -0.009(10)
C47 0.232(13) 0.180(10) 0.194(11) 0.038(9) 0.066(9) 0.050(10)
C48 0.277(15) 0.254(13) 0.176(11) 0.031(10) -0.018(10) 0.086(11)

loop_
_atom_type_symbol
_atom_type_description
_atom_type_scat_dispersion_real
_atom_type_scat_dispersion_imag
_atom_type_scat_source
C C 0.0033 0.0016 'International Tables Vol C Tables 4.2.6.8 and 6.1.1.4'
H H 0.0000 0.0000 'International Tables Vol C Tables 4.2.6.8 and 6.1.1.4'
N N 0.0061 0.0033 'International Tables Vol C Tables 4.2.6.8 and 6.1.1.4'
O O 0.0106 0.0060 'International Tables Vol C Tables 4.2.6.8 and 6.1.1.4'
Ni Ni 0.3393 1.1124 'International Tables Vol C Tables 4.2.6.8 and 6.1.1.4'

loop_
_geom_angle_atom_site_label_1
_geom_angle_atom_site_label_2
_geom_angle_atom_site_label_3
_geom_angle
_geom_angle_site_symmetry_1
_geom_angle_site_symmetry_3
_geom_angle_publ_flag
C11 Ni1 C2 144.9(2) . . ?
C11 Ni1 C3 117.1(2) . . ?
C2 Ni1 C3 97.82(17) . . ?
C11 Ni1 Ni8 94.51(17) . . ?
C2 Ni1 Ni8 50.45(13) . . ?
C3 Ni1 Ni8 147.26(13) . . ?
C11 Ni1 Ni6 68.78(18) . . ?
C2 Ni1 Ni6 143.83(13) . . ?
C3 Ni1 Ni6 49.40(12) . . ?
Ni8 Ni1 Ni6 154.50(4) . . ?
C11 Ni1 Ni2 95.10(18) . . ?
C2 Ni1 Ni2 113.60(14) . . ?
C3 Ni1 Ni2 44.63(13) . . ?
Ni8 Ni1 Ni2 146.78(3) . . ?
Ni6 Ni1 Ni2 57.08(2) . . ?
C11 Ni1 Ni4 114.6(2) . . ?
C2 Ni1 Ni4 49.78(14) . . ?
C3 Ni1 Ni4 110.85(13) . . ?
Ni8 Ni1 Ni4 57.94(2) . . ?
Ni6 Ni1 Ni4 146.02(3) . . ?
Ni2 Ni1 Ni4 89.23(3) . . ?
C11 Ni1 Ni5 153.2(2) . . ?
C2 Ni1 Ni5 54.47(13) . . ?
C3 Ni1 Ni5 53.22(12) . . ?
Ni8 Ni1 Ni5 101.79(3) . . ?
Ni6 Ni1 Ni5 101.21(2) . . ?
Ni2 Ni1 Ni5 60.01(2) . . ?
Ni4 Ni1 Ni5 59.69(2) . . ?
C11 Ni1 Ni7 120.8(2) . 2 ?
C2 Ni1 Ni7 49.21(14) . 2 ?
C3 Ni1 Ni7 92.83(13) . 2 ?
Ni8 Ni1 Ni7 61.51(2) . 2 ?
Ni6 Ni1 Ni7 109.62(3) . 2 ?
Ni2 Ni1 Ni7 135.48(3) . 2 ?
Ni4 Ni1 Ni7 97.40(3) . 2 ?
Ni5 Ni1 Ni7 85.76(2) . 2 ?
C11 Ni1 Ni7 106.7(2) . . ?
C2 Ni1 Ni7 94.43(14) . . ?
C3 Ni1 Ni7 46.31(13) . . ?
Ni8 Ni1 Ni7 118.98(3) . . ?
Ni6 Ni1 Ni7 53.17(2) . . ?
Ni2 Ni1 Ni7 88.32(2) . . ?
Ni4 Ni1 Ni7 138.74(3) . . ?
Ni5 Ni1 Ni7 83.89(2) . . ?
Ni7 Ni1 Ni7 58.43(3) 2 . ?
C12 Ni2 C3 146.0(3) . . ?
C12 Ni2 C4 116.0(2) . . ?
C3 Ni2 C4 97.97(19) . . ?
C12 Ni2 Ni6 95.3(2) . . ?
C3 Ni2 Ni6 50.86(14) . . ?
C4 Ni2 Ni6 147.47(13) . . ?
C12 Ni2 Ni12 68.3(2) . 2 ?
C3 Ni2 Ni12 143.68(14) . 2 ?
C4 Ni2 Ni12 49.24(13) . 2 ?
Ni6 Ni2 Ni12 153.33(4) . 2 ?
C12 Ni2 Ni1 113.1(2) . . ?
C3 Ni2 Ni1 50.01(13) . . ?
C4 Ni2 Ni1 112.22(13) . . ?
Ni6 Ni2 Ni1 58.03(2) . . ?
Ni12 Ni2 Ni1 147.05(3) 2 . ?
C12 Ni2 Ni5 151.2(2) . . ?
C3 Ni2 Ni5 54.19(13) . . ?
C4 Ni2 Ni5 54.02(13) . . ?
Ni6 Ni2 Ni5 102.03(3) . . ?
Ni12 Ni2 Ni5 101.84(3) 2 . ?
Ni1 Ni2 Ni5 60.18(2) . . ?
C12 Ni2 Ni3 93.4(2) . . ?
C3 Ni2 Ni3 113.58(13) . . ?
C4 Ni2 Ni3 44.49(12) . . ?
Ni6 Ni2 Ni3 147.93(3) . . ?
Ni12 Ni2 Ni3 57.25(2) 2 . ?
Ni1 Ni2 Ni3 90.21(3) . . ?
Ni5 Ni2 Ni3 60.12(2) . . ?
C12 Ni2 Ni9 123.5(2) . 2 ?
C3 Ni2 Ni9 49.04(13) . 2 ?
C4 Ni2 Ni9 91.93(13) . 2 ?
Ni6 Ni2 Ni9 61.65(2) . 2 ?
Ni12 Ni2 Ni9 108.94(3) 2 2 ?
Ni1 Ni2 Ni9 97.41(3) . 2 ?
Ni5 Ni2 Ni9 85.17(2) . 2 ?
Ni3 Ni2 Ni9 134.37(3) . 2 ?
C12 Ni2 Ni11 107.5(2) . 2 ?
C3 Ni2 Ni11 94.33(14) . 2 ?
C4 Ni2 Ni11 46.10(12) . 2 ?
Ni6 Ni2 Ni11 118.25(3) . 2 ?
Ni12 Ni2 Ni11 52.97(2) 2 2 ?
Ni1 Ni2 Ni11 139.47(3) . 2 ?
Ni5 Ni2 Ni11 84.39(2) . 2 ?
Ni3 Ni2 Ni11 88.07(3) . 2 ?
Ni9 Ni2 Ni11 57.82(2) 2 2 ?
C13 Ni3 C4 144.6(2) . . ?
C13 Ni3 C1 117.3(2) . . ?
C4 Ni3 C1 98.10(18) . . ?
C13 Ni3 Ni12 94.5(2) . 2 ?
C4 Ni3 Ni12 50.45(14) . 2 ?
C1 Ni3 Ni12 147.34(13) . 2 ?
C13 Ni3 Ni10 70.3(2) . . ?
C4 Ni3 Ni10 143.26(15) . . ?
C1 Ni3 Ni10 48.92(13) . . ?
Ni12 Ni3 Ni10 153.77(4) 2 . ?
C13 Ni3 Ni4 93.2(2) . . ?
C4 Ni3 Ni4 114.03(14) . . ?
C1 Ni3 Ni4 44.96(13) . . ?
Ni12 Ni3 Ni4 147.33(4) 2 . ?
Ni10 Ni3 Ni4 57.46(2) . . ?
C13 Ni3 Ni2 112.1(3) . . ?
C4 Ni3 Ni2 49.55(14) . . ?
C1 Ni3 Ni2 111.52(13) . . ?
Ni12 Ni3 Ni2 57.90(2) 2 . ?
Ni10 Ni3 Ni2 147.12(4) . . ?
Ni4 Ni3 Ni2 89.86(3) . . ?
C13 Ni3 Ni5 150.6(3) . . ?
C4 Ni3 Ni5 54.79(14) . . ?
C1 Ni3 Ni5 53.47(13) . . ?
Ni12 Ni3 Ni5 102.17(3) 2 . ?
Ni10 Ni3 Ni5 101.07(3) . . ?
Ni4 Ni3 Ni5 60.12(2) . . ?
Ni2 Ni3 Ni5 59.92(2) . . ?
C13 Ni3 Ni13 123.9(3) . 2 ?
C4 Ni3 Ni13 48.97(14) . 2 ?
C1 Ni3 Ni13 92.21(13) . 2 ?
Ni12 Ni3 Ni13 61.60(3) 2 2 ?
Ni10 Ni3 Ni13 108.59(3) . 2 ?
Ni4 Ni3 Ni13 135.16(3) . 2 ?
Ni2 Ni3 Ni13 97.02(3) . 2 ?
Ni5 Ni3 Ni13 85.48(2) . 2 ?
C13 Ni3 Ni13 109.6(3) . . ?
C4 Ni3 Ni13 93.96(15) . . ?
C1 Ni3 Ni13 45.97(13) . . ?
Ni12 Ni3 Ni13 118.39(3) 2 . ?
Ni10 Ni3 Ni13 52.75(2) . . ?
Ni4 Ni3 Ni13 88.46(3) . . ?
Ni2 Ni3 Ni13 138.27(3) . . ?
Ni5 Ni3 Ni13 83.61(2) . . ?
Ni13 Ni3 Ni13 57.81(3) 2 . ?
C14 Ni4 C1 146.5(2) . . ?
C14 Ni4 C2 115.5(2) . . ?
C1 Ni4 C2 97.90(19) . . ?
C14 Ni4 Ni10 96.20(19) . . ?
C1 Ni4 Ni10 50.53(14) . . ?
C2 Ni4 Ni10 146.88(13) . . ?
C14 Ni4 Ni8 68.21(19) . . ?
C1 Ni4 Ni8 142.96(14) . . ?
C2 Ni4 Ni8 49.16(12) . . ?
Ni10 Ni4 Ni8 152.45(3) . . ?
C14 Ni4 Ni3 112.7(2) . . ?
C1 Ni4 Ni3 50.86(14) . . ?
C2 Ni4 Ni3 112.43(12) . . ?
Ni10 Ni4 Ni3 58.70(2) . . ?
Ni8 Ni4 Ni3 147.58(3) . . ?
C14 Ni4 Ni5 150.4(2) . . ?
C1 Ni4 Ni5 54.73(14) . . ?
C2 Ni4 Ni5 53.79(12) . . ?
Ni10 Ni4 Ni5 102.34(3) . . ?
Ni8 Ni4 Ni5 101.65(3) . . ?
Ni3 Ni4 Ni5 60.63(2) . . ?
C14 Ni4 Ni1 92.6(2) . . ?
C1 Ni4 Ni1 114.28(14) . . ?
C2 Ni4 Ni1 44.25(12) . . ?
Ni10 Ni4 Ni1 149.20(3) . . ?
Ni8 Ni4 Ni1 57.27(2) . . ?
Ni3 Ni4 Ni1 90.70(3) . . ?
Ni5 Ni4 Ni1 60.16(2) . . ?
C14 Ni4 Ni11 124.1(2) . . ?
C1 Ni4 Ni11 48.13(14) . . ?
C2 Ni4 Ni11 92.27(13) . . ?
Ni10 Ni4 Ni11 60.30(2) . . ?
Ni8 Ni4 Ni11 108.69(3) . . ?
Ni3 Ni4 Ni11 97.26(3) . . ?
Ni5 Ni4 Ni11 85.33(2) . . ?
Ni1 Ni4 Ni11 134.56(3) . . ?
C14 Ni4 Ni9 108.1(2) . . ?
C1 Ni4 Ni9 93.13(14) . . ?
C2 Ni4 Ni9 46.38(12) . . ?
Ni10 Ni4 Ni9 116.65(3) . . ?
Ni8 Ni4 Ni9 53.09(2) . . ?
Ni3 Ni4 Ni9 139.21(3) . . ?
Ni5 Ni4 Ni9 84.02(2) . . ?
Ni1 Ni4 Ni9 88.18(3) . . ?
Ni11 Ni4 Ni9 57.55(2) . . ?
C3 Ni5 C3 94.9(2) 2 . ?
C3 Ni5 C1 145.02(16) 2 2 ?
C3 Ni5 C1 95.45(17) . 2 ?
C3 Ni5 C1 95.45(17) 2 . ?
C3 Ni5 C1 145.02(16) . . ?
C1 Ni5 C1 94.9(2) 2 . ?
C3 Ni5 C2 35.60(15) 2 . ?
C3 Ni5 C2 84.71(16) . . ?
C1 Ni5 C2 179.29(17) 2 . ?
C1 Ni5 C2 84.55(17) . . ?
C3 Ni5 C2 84.70(16) 2 2 ?
C3 Ni5 C2 35.60(15) . 2 ?
C1 Ni5 C2 84.55(17) 2 2 ?
C1 Ni5 C2 179.29(17) . 2 ?
C2 Ni5 C2 96.0(2) . 2 ?
C3 Ni5 C4 84.45(17) 2 2 ?
C3 Ni5 C4 179.11(17) . 2 ?
C1 Ni5 C4 84.78(17) 2 2 ?
C1 Ni5 C4 35.74(16) . 2 ?
C2 Ni5 C4 95.08(17) . 2 ?
C2 Ni5 C4 143.64(16) 2 2 ?
C3 Ni5 C4 179.11(17) 2 . ?
C3 Ni5 C4 84.45(17) . . ?
C1 Ni5 C4 35.74(16) 2 . ?
C1 Ni5 C4 84.78(17) . . ?
C2 Ni5 C4 143.64(16) . . ?
C2 Ni5 C4 95.08(17) 2 . ?
C4 Ni5 C4 96.2(2) 2 . ?
C3 Ni5 Ni4 77.14(11) 2 . ?
C3 Ni5 Ni4 106.83(11) . . ?
C1 Ni5 Ni4 130.65(12) 2 . ?
C1 Ni5 Ni4 44.08(12) . . ?
C2 Ni5 Ni4 48.67(12) . . ?
C2 Ni5 Ni4 136.61(12) 2 . ?
C4 Ni5 Ni4 73.61(11) 2 . ?
C4 Ni5 Ni4 102.47(11) . . ?
C3 Ni5 Ni4 106.83(11) 2 2 ?
C3 Ni5 Ni4 77.14(11) . 2 ?
C1 Ni5 Ni4 44.08(12) 2 2 ?
C1 Ni5 Ni4 130.65(12) . 2 ?
C2 Ni5 Ni4 136.61(12) . 2 ?
C2 Ni5 Ni4 48.67(12) 2 2 ?
C4 Ni5 Ni4 102.47(11) 2 2 ?
C4 Ni5 Ni4 73.61(11) . 2 ?
Ni4 Ni5 Ni4 174.32(4) . 2 ?
C3 Ni5 Ni2 44.11(12) 2 2 ?
C3 Ni5 Ni2 130.91(12) . 2 ?
C1 Ni5 Ni2 106.99(12) 2 2 ?
C1 Ni5 Ni2 76.76(12) . 2 ?
C2 Ni5 Ni2 73.38(11) . 2 ?
C2 Ni5 Ni2 102.91(11) 2 2 ?
C4 Ni5 Ni2 48.23(12) 2 2 ?
C4 Ni5 Ni2 136.76(13) . 2 ?
Ni4 Ni5 Ni2 90.882(19) . 2 ?
Ni4 Ni5 Ni2 89.383(19) 2 2 ?
C3 Ni5 Ni2 130.91(12) 2 . ?
C3 Ni5 Ni2 44.11(12) . . ?
C1 Ni5 Ni2 76.76(12) 2 . ?
C1 Ni5 Ni2 106.99(12) . . ?
C2 Ni5 Ni2 102.91(11) . . ?
C2 Ni5 Ni2 73.38(11) 2 . ?
C4 Ni5 Ni2 136.76(13) 2 . ?
C4 Ni5 Ni2 48.23(12) . . ?
Ni4 Ni5 Ni2 89.383(19) . . ?
Ni4 Ni5 Ni2 90.882(19) 2 . ?
Ni2 Ni5 Ni2 174.64(4) 2 . ?
C15 Ni6 C16 102.7(3) . . ?
C15 Ni6 C3 149.0(3) . . ?
C16 Ni6 C3 105.2(2) . . ?
C15 Ni6 Ni7 149.4(2) . . ?
C16 Ni6 Ni7 50.22(19) . . ?
C3 Ni6 Ni7 55.08(14) . . ?
C15 Ni6 Ni2 103.5(2) . . ?
C16 Ni6 Ni2 153.58(19) . . ?
C3 Ni6 Ni2 48.58(14) . . ?
Ni7 Ni6 Ni2 103.65(3) . . ?
C15 Ni6 C11 96.6(2) . . ?
C16 Ni6 C11 95.7(2) . . ?
C3 Ni6 C11 93.74(18) . . ?
Ni7 Ni6 C11 99.84(14) . . ?
Ni2 Ni6 C11 84.22(15) . . ?
C15 Ni6 Ni1 134.9(2) . . ?
C16 Ni6 Ni1 97.92(18) . . ?
C3 Ni6 Ni1 53.20(13) . . ?
Ni7 Ni6 Ni1 70.63(3) . . ?
Ni2 Ni6 Ni1 64.89(3) . . ?
C11 Ni6 Ni1 41.30(13) . . ?
C15 Ni6 Ni9 109.9(2) . 2 ?
C16 Ni6 Ni9 103.47(19) . 2 ?
C3 Ni6 Ni9 50.38(13) . 2 ?
Ni7 Ni6 Ni9 70.33(3) . 2 ?
Ni2 Ni6 Ni9 64.48(3) . 2 ?
C11 Ni6 Ni9 142.51(14) . 2 ?
Ni1 Ni6 Ni9 103.50(3) . 2 ?
C17 Ni7 C16 98.0(3) . . ?
C17 Ni7 C3 160.9(2) . . ?
C16 Ni7 C3 100.5(2) . . ?
C17 Ni7 C2 123.2(2) . 2 ?
C16 Ni7 C2 133.4(2) . 2 ?
C3 Ni7 C2 37.94(17) . 2 ?
C17 Ni7 Ni6 147.1(2) . . ?
C16 Ni7 Ni6 49.6(2) . . ?
C3 Ni7 Ni6 50.93(12) . . ?
C2 Ni7 Ni6 85.55(12) 2 . ?
C17 Ni7 Ni8 85.4(2) . 2 ?
C16 Ni7 Ni8 129.81(18) . 2 ?
C3 Ni7 Ni8 79.20(12) . 2 ?
C2 Ni7 Ni8 45.97(12) 2 2 ?
Ni6 Ni7 Ni8 109.60(3) . 2 ?
C17 Ni7 Ni7 83.3(2) . 2 ?
C16 Ni7 Ni7 113.87(18) . 2 ?
C3 Ni7 Ni7 93.27(12) . 2 ?
C2 Ni7 Ni7 93.25(12) 2 2 ?
Ni6 Ni7 Ni7 113.11(4) . 2 ?
Ni8 Ni7 Ni7 116.26(3) 2 2 ?
C17 Ni7 Ni1 88.5(2) . 2 ?
C16 Ni7 Ni1 172.2(2) . 2 ?
C3 Ni7 Ni1 73.34(12) . 2 ?
C2 Ni7 Ni1 43.05(12) 2 2 ?
Ni6 Ni7 Ni1 124.22(3) . 2 ?
Ni8 Ni7 Ni1 54.62(2) 2 2 ?
Ni7 Ni7 Ni1 62.54(2) 2 2 ?
C17 Ni7 Ni1 140.16(19) . . ?
C16 Ni7 Ni1 86.87(19) . . ?
C3 Ni7 Ni1 46.22(12) . . ?
C2 Ni7 Ni1 75.22(12) 2 . ?
Ni6 Ni7 Ni1 56.20(2) . . ?
Ni8 Ni7 Ni1 121.18(3) 2 . ?
Ni7 Ni7 Ni1 59.03(2) 2 . ?
Ni1 Ni7 Ni1 85.40(3) 2 . ?
C17 Ni7 Ni9 128.88(19) . 2 ?
C16 Ni7 Ni9 94.39(19) . 2 ?
C3 Ni7 Ni9 45.09(12) . 2 ?
C2 Ni7 Ni9 44.06(12) 2 2 ?
Ni6 Ni7 Ni9 59.40(2) . 2 ?
Ni8 Ni7 Ni9 50.24(2) 2 2 ?
Ni7 Ni7 Ni9 134.555(17) 2 2 ?
Ni1 Ni7 Ni9 84.64(2) 2 2 ?
Ni1 Ni7 Ni9 89.70(3) . 2 ?
C18 Ni8 C20 101.8(3) . . ?
C18 Ni8 C2 150.5(2) . . ?
C20 Ni8 C2 105.6(2) . . ?
C18 Ni8 Ni9 150.0(2) . . ?
C20 Ni8 Ni9 50.54(17) . . ?
C2 Ni8 Ni9 55.11(13) . . ?
C18 Ni8 C14 93.7(3) . . ?
C20 Ni8 C14 98.3(2) . . ?
C2 Ni8 C14 92.95(18) . . ?
Ni9 Ni8 C14 101.04(14) . . ?
C18 Ni8 Ni1 104.59(19) . . ?
C20 Ni8 Ni1 153.51(17) . . ?
C2 Ni8 Ni1 48.08(13) . . ?
Ni9 Ni8 Ni1 103.17(3) . . ?
C14 Ni8 Ni1 82.32(14) . . ?
C18 Ni8 Ni4 132.9(2) . . ?
C20 Ni8 Ni4 98.35(19) . . ?
C2 Ni8 Ni4 53.02(13) . . ?
Ni9 Ni8 Ni4 70.33(3) . . ?
C14 Ni8 Ni4 41.17(13) . . ?
Ni1 Ni8 Ni4 64.79(3) . . ?
C18 Ni8 Ni7 112.5(2) . 2 ?
C20 Ni8 Ni7 103.61(17) . 2 ?
C2 Ni8 Ni7 50.30(13) . 2 ?
Ni9 Ni8 Ni7 70.59(3) . 2 ?
C14 Ni8 Ni7 140.99(13) . 2 ?
Ni1 Ni8 Ni7 63.87(2) . 2 ?
Ni4 Ni8 Ni7 103.24(3) . 2 ?
C19 Ni9 C20 99.2(2) . . ?
C19 Ni9 C2 160.2(2) . . ?
C20 Ni9 C2 100.1(2) . . ?
C19 Ni9 C3 122.7(2) . 2 ?
C20 Ni9 C3 132.8(2) . 2 ?
C2 Ni9 C3 37.86(17) . 2 ?
C19 Ni9 Ni8 147.94(19) . . ?
C20 Ni9 Ni8 49.17(16) . . ?
C2 Ni9 Ni8 50.94(12) . . ?
C3 Ni9 Ni8 85.56(13) 2 . ?
C19 Ni9 Ni6 85.58(18) . 2 ?
C20 Ni9 Ni6 129.28(18) . 2 ?
C2 Ni9 Ni6 78.88(12) . 2 ?
C3 Ni9 Ni6 45.84(12) 2 2 ?
Ni8 Ni9 Ni6 109.39(3) . 2 ?
C19 Ni9 Ni11 80.6(2) . . ?
C20 Ni9 Ni11 115.27(18) . . ?
C2 Ni9 Ni11 94.96(13) . . ?
C3 Ni9 Ni11 93.65(13) 2 . ?
Ni8 Ni9 Ni11 115.14(3) . . ?
Ni6 Ni9 Ni11 115.32(3) 2 . ?
C19 Ni9 Ni2 87.43(18) . 2 ?
C20 Ni9 Ni2 172.67(16) . 2 ?
C2 Ni9 Ni2 73.54(12) . 2 ?
C3 Ni9 Ni2 42.85(13) 2 2 ?
Ni8 Ni9 Ni2 124.45(3) . 2 ?
Ni6 Ni9 Ni2 53.87(2) 2 2 ?
Ni11 Ni9 Ni2 62.60(2) . 2 ?
C19 Ni9 Ni4 139.3(2) . . ?
C20 Ni9 Ni4 87.25(16) . . ?
C2 Ni9 Ni4 46.35(13) . . ?
C3 Ni9 Ni4 74.98(12) 2 . ?
Ni8 Ni9 Ni4 56.58(2) . . ?
Ni6 Ni9 Ni4 120.81(3) 2 . ?
Ni11 Ni9 Ni4 60.76(2) . . ?
Ni2 Ni9 Ni4 85.69(2) 2 . ?
C19 Ni9 Ni7 129.5(2) . 2 ?
C20 Ni9 Ni7 93.63(18) . 2 ?
C2 Ni9 Ni7 44.79(13) . 2 ?
C3 Ni9 Ni7 44.15(13) 2 2 ?
Ni8 Ni9 Ni7 59.17(2) . 2 ?
Ni6 Ni9 Ni7 50.26(2) 2 2 ?
Ni11 Ni9 Ni7 135.50(3) . 2 ?
Ni2 Ni9 Ni7 84.35(2) 2 2 ?
Ni4 Ni9 Ni7 89.59(2) . 2 ?
C21 Ni10 C22 103.5(3) . . ?
C21 Ni10 C1 149.3(2) . . ?
C22 Ni10 C1 105.8(2) . . ?
C21 Ni10 Ni13 152.3(2) . . ?
C22 Ni10 Ni13 50.70(18) . . ?
C1 Ni10 Ni13 55.16(14) . . ?
C21 Ni10 Ni4 102.7(2) . . ?
C22 Ni10 Ni4 153.85(18) . . ?
C1 Ni10 Ni4 48.34(13) . . ?
Ni13 Ni10 Ni4 103.46(3) . . ?
C21 Ni10 Ni3 130.1(2) . . ?
C22 Ni10 Ni3 98.85(18) . . ?
C1 Ni10 Ni3 53.20(14) . . ?
Ni13 Ni10 Ni3 70.86(3) . . ?
Ni4 Ni10 Ni3 63.84(3) . . ?
C21 Ni10 Ni11 113.4(2) . . ?
C22 Ni10 Ni11 102.82(18) . . ?
C1 Ni10 Ni11 50.93(14) . . ?
Ni13 Ni10 Ni11 70.17(3) . . ?
Ni4 Ni10 Ni11 65.86(3) . . ?
Ni3 Ni10 Ni11 104.08(3) . . ?
C23 Ni11 C24 98.2(3) . . ?
C23 Ni11 C4 160.5(2) . 2 ?
C24 Ni11 C4 100.4(2) . 2 ?
C23 Ni11 C1 122.4(2) . . ?
C24 Ni11 C1 133.2(2) . . ?
C4 Ni11 C1 38.21(18) 2 . ?
C23 Ni11 Ni12 147.26(19) . . ?
C24 Ni11 Ni12 49.54(17) . . ?
C4 Ni11 Ni12 50.84(13) 2 . ?
C1 Ni11 Ni12 85.94(13) . . ?
C23 Ni11 Ni10 84.1(2) . . ?
C24 Ni11 Ni10 128.94(19) . . ?
C4 Ni11 Ni10 79.57(13) 2 . ?
C1 Ni11 Ni10 46.12(13) . . ?
Ni12 Ni11 Ni10 110.43(3) . . ?
C23 Ni11 Ni9 83.7(2) . . ?
C24 Ni11 Ni9 116.57(19) . . ?
C4 Ni11 Ni9 93.19(13) 2 . ?
C1 Ni11 Ni9 91.98(13) . . ?
Ni12 Ni11 Ni9 113.75(3) . . ?
Ni10 Ni11 Ni9 114.39(3) . . ?
C23 Ni11 Ni4 88.85(19) . . ?
C24 Ni11 Ni4 172.54(17) . . ?
C4 Ni11 Ni4 72.83(13) 2 . ?
C1 Ni11 Ni4 41.99(12) . . ?
Ni12 Ni11 Ni4 123.62(3) . . ?
Ni10 Ni11 Ni4 53.84(2) . . ?
Ni9 Ni11 Ni4 61.69(2) . . ?
C23 Ni11 Ni2 141.2(2) . 2 ?
C24 Ni11 Ni2 88.35(17) . 2 ?
C4 Ni11 Ni2 45.79(13) 2 2 ?
C1 Ni11 Ni2 74.60(13) . 2 ?
Ni12 Ni11 Ni2 56.20(2) . 2 ?
Ni10 Ni11 Ni2 120.72(3) . 2 ?
Ni9 Ni11 Ni2 59.58(2) . 2 ?
Ni4 Ni11 Ni2 84.65(2) . 2 ?
C23 Ni11 Ni13 127.7(2) . . ?
C24 Ni11 Ni13 93.37(18) . . ?
C4 Ni11 Ni13 45.36(13) 2 . ?
C1 Ni11 Ni13 44.58(13) . . ?
Ni12 Ni11 Ni13 59.80(3) . . ?
Ni10 Ni11 Ni13 50.65(2) . . ?
Ni9 Ni11 Ni13 134.17(3) . . ?
Ni4 Ni11 Ni13 84.04(2) . . ?
Ni2 Ni11 Ni13 89.69(2) 2 . ?
C25 Ni12 C24 102.0(2) . . ?
C25 Ni12 C4 149.4(2) . 2 ?
C24 Ni12 C4 106.3(2) . 2 ?
C25 Ni12 Ni11 151.03(19) . . ?
C24 Ni12 Ni11 51.18(17) . . ?
C4 Ni12 Ni11 55.11(13) 2 . ?
C25 Ni12 C12 93.5(3) . 2 ?
C24 Ni12 C12 99.4(3) . 2 ?
C4 Ni12 C12 93.14(19) 2 2 ?
Ni11 Ni12 C12 101.12(16) . 2 ?
C25 Ni12 Ni3 103.03(18) . 2 ?
C24 Ni12 Ni3 154.61(17) . 2 ?
C4 Ni12 Ni3 48.36(13) 2 2 ?
Ni11 Ni12 Ni3 103.46(3) . 2 ?
C12 Ni12 Ni3 83.07(16) 2 2 ?
C25 Ni12 Ni2 132.3(2) . 2 ?
C24 Ni12 Ni2 100.42(19) . 2 ?
C4 Ni12 Ni2 52.86(14) 2 2 ?
Ni11 Ni12 Ni2 70.84(3) . 2 ?
C12 Ni12 Ni2 41.32(14) 2 2 ?
Ni3 Ni12 Ni2 64.86(3) 2 2 ?
C25 Ni12 Ni13 112.5(2) . . ?
C24 Ni12 Ni13 102.17(18) . . ?
C4 Ni12 Ni13 50.19(14) 2 . ?
Ni11 Ni12 Ni13 69.73(3) . . ?
C12 Ni12 Ni13 141.44(14) 2 . ?
Ni3 Ni12 Ni13 64.17(3) 2 . ?
Ni2 Ni12 Ni13 102.99(3) 2 . ?
C26 Ni13 C22 100.6(3) . . ?
C26 Ni13 C1 159.5(3) . . ?
C22 Ni13 C1 99.4(2) . . ?
C26 Ni13 C4 121.6(3) . 2 ?
C22 Ni13 C4 132.2(2) . 2 ?
C1 Ni13 C4 38.28(18) . 2 ?
C26 Ni13 Ni10 148.7(2) . . ?
C22 Ni13 Ni10 48.6(2) . . ?
C1 Ni13 Ni10 50.83(13) . . ?
C4 Ni13 Ni10 85.67(13) 2 . ?
C26 Ni13 Ni12 84.5(2) . . ?
C22 Ni13 Ni12 129.11(18) . . ?
C1 Ni13 Ni12 79.37(13) . . ?
C4 Ni13 Ni12 45.71(13) 2 . ?
Ni10 Ni13 Ni12 109.63(3) . . ?
C26 Ni13 Ni13 82.0(2) . 2 ?
C22 Ni13 Ni13 114.72(18) . 2 ?
C1 Ni13 Ni13 93.66(13) . 2 ?
C4 Ni13 Ni13 93.67(12) 2 2 ?
Ni10 Ni13 Ni13 113.55(4) . 2 ?
Ni12 Ni13 Ni13 116.13(3) . 2 ?
C26 Ni13 Ni3 86.8(2) . 2 ?
C22 Ni13 Ni3 171.96(19) . 2 ?
C1 Ni13 Ni3 73.50(13) . 2 ?
C4 Ni13 Ni3 42.94(12) 2 2 ?
Ni10 Ni13 Ni3 124.30(3) . 2 ?
Ni12 Ni13 Ni3 54.22(2) . 2 ?
Ni13 Ni13 Ni3 62.87(2) 2 2 ?
C26 Ni13 Ni3 139.6(2) . . ?
C22 Ni13 Ni3 86.72(18) . . ?
C1 Ni13 Ni3 46.18(13) . . ?
C4 Ni13 Ni3 75.48(13) 2 . ?
Ni10 Ni13 Ni3 56.39(2) . . ?
Ni12 Ni13 Ni3 121.19(3) . . ?
Ni13 Ni13 Ni3 59.32(2) 2 . ?
Ni3 Ni13 Ni3 85.58(3) 2 . ?
C26 Ni13 Ni11 128.6(2) . . ?
C22 Ni13 Ni11 92.73(19) . . ?
C1 Ni13 Ni11 45.58(13) . . ?
C4 Ni13 Ni11 44.54(12) 2 . ?
Ni10 Ni13 Ni11 59.18(3) . . ?
Ni12 Ni13 Ni11 50.47(2) . . ?
Ni13 Ni13 Ni11 135.462(18) 2 . ?
Ni3 Ni13 Ni11 84.96(3) 2 . ?
Ni3 Ni13 Ni11 90.10(3) . . ?
C4 C1 Ni4 130.7(4) 2 . ?
C4 C1 Ni10 135.6(4) 2 . ?
Ni4 C1 Ni10 81.12(18) . . ?
C4 C1 Ni13 72.0(3) 2 . ?
Ni4 C1 Ni13 155.0(3) . . ?
Ni10 C1 Ni13 74.00(16) . . ?
C4 C1 Ni3 127.7(3) 2 . ?
Ni4 C1 Ni3 84.18(18) . . ?
Ni10 C1 Ni3 77.88(17) . . ?
Ni13 C1 Ni3 87.85(18) . . ?
C4 C1 Ni11 69.4(3) 2 . ?
Ni4 C1 Ni11 89.88(19) . . ?
Ni10 C1 Ni11 82.95(17) . . ?
Ni13 C1 Ni11 89.84(18) . . ?
Ni3 C1 Ni11 160.6(2) . . ?
C4 C1 Ni5 72.6(3) 2 . ?
Ni4 C1 Ni5 81.19(17) . . ?
Ni10 C1 Ni5 151.1(2) . . ?
Ni13 C1 Ni5 120.2(2) . . ?
Ni3 C1 Ni5 77.80(15) . . ?
Ni11 C1 Ni5 119.6(2) . . ?
C3 C2 Ni1 129.4(3) 2 . ?
C3 C2 Ni8 136.5(3) 2 . ?
Ni1 C2 Ni8 81.47(17) . . ?
C3 C2 Ni4 126.8(3) 2 . ?
Ni1 C2 Ni4 85.98(17) . . ?
Ni8 C2 Ni4 77.83(16) . . ?
C3 C2 Ni9 72.6(3) 2 . ?
Ni1 C2 Ni9 155.4(2) . . ?
Ni8 C2 Ni9 73.96(15) . . ?
Ni4 C2 Ni9 87.28(17) . . ?
C3 C2 Ni7 70.1(3) 2 2 ?
Ni1 C2 Ni7 87.74(19) . 2 ?
Ni8 C2 Ni7 83.73(17) . 2 ?
Ni4 C2 Ni7 161.2(2) . 2 ?
Ni9 C2 Ni7 91.14(17) . 2 ?
C3 C2 Ni5 71.7(3) 2 . ?
Ni1 C2 Ni5 81.72(15) . . ?
Ni8 C2 Ni5 151.0(2) . . ?
Ni4 C2 Ni5 77.54(15) . . ?
Ni9 C2 Ni5 119.8(2) . . ?
Ni7 C2 Ni5 119.0(2) 2 . ?
C2 C3 Ni2 130.6(4) 2 . ?
C2 C3 Ni6 135.9(3) 2 . ?
Ni2 C3 Ni6 80.56(17) . . ?
C2 C3 Ni1 127.5(3) 2 . ?
Ni2 C3 Ni1 85.36(18) . . ?
Ni6 C3 Ni1 77.40(16) . . ?
C2 C3 Ni7 72.0(3) 2 . ?
Ni2 C3 Ni7 154.5(3) . . ?
Ni6 C3 Ni7 73.99(16) . . ?
Ni1 C3 Ni7 87.47(17) . . ?
C2 C3 Ni9 69.6(3) 2 2 ?
Ni2 C3 Ni9 88.11(18) . 2 ?
Ni6 C3 Ni9 83.79(16) . 2 ?
Ni1 C3 Ni9 160.9(2) . 2 ?
Ni7 C3 Ni9 90.77(17) . 2 ?
C2 C3 Ni5 72.7(3) 2 . ?
Ni2 C3 Ni5 81.70(17) . . ?
Ni6 C3 Ni5 150.8(2) . . ?
Ni1 C3 Ni5 78.22(14) . . ?
Ni7 C3 Ni5 120.6(2) . . ?
Ni9 C3 Ni5 118.6(2) 2 . ?
C1 C4 Ni3 129.4(4) 2 . ?
C1 C4 Ni12 136.9(3) 2 2 ?
Ni3 C4 Ni12 81.20(18) . 2 ?
C1 C4 Ni2 126.6(3) 2 . ?
Ni3 C4 Ni2 85.96(18) . . ?
Ni12 C4 Ni2 77.90(17) 2 . ?
C1 C4 Ni11 72.4(3) 2 2 ?
Ni3 C4 Ni11 155.2(3) . 2 ?
Ni12 C4 Ni11 74.06(15) 2 2 ?
Ni2 C4 Ni11 88.11(18) . 2 ?
C1 C4 Ni13 69.7(3) 2 2 ?
Ni3 C4 Ni13 88.10(18) . 2 ?
Ni12 C4 Ni13 84.10(17) 2 2 ?
Ni2 C4 Ni13 161.7(3) . 2 ?
Ni11 C4 Ni13 90.11(17) 2 2 ?
C1 C4 Ni5 71.7(3) 2 . ?
Ni3 C4 Ni5 81.31(16) . . ?
Ni12 C4 Ni5 150.8(2) 2 . ?
Ni2 C4 Ni5 77.74(15) . . ?
Ni11 C4 Ni5 120.8(2) 2 . ?
Ni13 C4 Ni5 118.4(2) 2 . ?
O11 C11 Ni1 168.8(5) . . ?
O11 C11 Ni6 121.2(4) . . ?
Ni1 C11 Ni6 69.92(18) . . ?
O12 C12 Ni2 167.3(6) . . ?
O12 C12 Ni12 122.4(5) . 2 ?
Ni2 C12 Ni12 70.4(2) . 2 ?
O13 C13 Ni3 170.0(6) . . ?
O14 C14 Ni4 168.6(5) . . ?
O14 C14 Ni8 120.7(4) . . ?
Ni4 C14 Ni8 70.62(19) . . ?
O15 C15 Ni6 177.3(6) . . ?
O16 C16 Ni6 140.2(5) . . ?
O16 C16 Ni7 139.6(6) . . ?
Ni6 C16 Ni7 80.1(3) . . ?
O17 C17 Ni7 178.3(7) . . ?
O18 C18 Ni8 179.7(7) . . ?
O19 C19 Ni9 176.5(6) . . ?
O20 C20 Ni8 140.7(5) . . ?
O20 C20 Ni9 139.0(5) . . ?
Ni8 C20 Ni9 80.3(2) . . ?
O21 C21 Ni10 178.1(6) . . ?
O22 C22 Ni10 141.9(5) . . ?
O22 C22 Ni13 137.4(5) . . ?
Ni10 C22 Ni13 80.7(3) . . ?
O23 C23 Ni11 179.3(6) . . ?
O24 C24 Ni12 142.1(5) . . ?
O24 C24 Ni11 138.6(5) . . ?
Ni12 C24 Ni11 79.3(2) . . ?
O25 C25 Ni12 178.4(7) . . ?
O26 C26 Ni13 176.6(7) . . ?
C33 N1 C33 111.5(6) . 2_556 ?
C33 N1 C31 110.4(3) . . ?
C33 N1 C31 106.8(3) 2_556 . ?
C33 N1 C31 106.8(3) . 2_556 ?
C33 N1 C31 110.4(3) 2_556 2_556 ?
C31 N1 C31 110.8(6) . 2_556 ?
C32 C31 N1 114.9(5) . . ?
C32 C31 H31A 108.5 . . ?
N1 C31 H31A 108.5 . . ?
C32 C31 H31B 108.5 . . ?
N1 C31 H31B 108.5 . . ?
H31A C31 H31B 107.5 . . ?
C31 C32 H32A 109.5 . . ?
C31 C32 H32B 109.5 . . ?
H32A C32 H32B 109.5 . . ?
C31 C32 H32C 109.5 . . ?
H32A C32 H32C 109.5 . . ?
H32B C32 H32C 109.5 . . ?
N1 C33 C34 115.0(5) . . ?
N1 C33 H33A 108.5 . . ?
C34 C33 H33A 108.5 . . ?
N1 C33 H33B 108.5 . . ?
C34 C33 H33B 108.5 . . ?
H33A C33 H33B 107.5 . . ?
C33 C34 H34A 109.5 . . ?
C33 C34 H34B 109.5 . . ?
H34A C34 H34B 109.5 . . ?
C33 C34 H34C 109.5 . . ?
H34A C34 H34C 109.5 . . ?
H34B C34 H34C 109.5 . . ?
C43 N2 C45 111.7(8) . . ?
C43 N2 C47 107.9(7) . . ?
C45 N2 C47 103.7(7) . . ?
C43 N2 C41 111.7(7) . . ?
C45 N2 C41 106.1(7) . . ?
C47 N2 C41 115.5(7) . . ?
C42 C41 N2 113.8(10) . . ?
C42 C41 H41A 108.8 . . ?
N2 C41 H41A 108.8 . . ?
C42 C41 H41B 108.8 . . ?
N2 C41 H41B 108.8 . . ?
H41A C41 H41B 107.7 . . ?
C41 C42 H42A 109.5 . . ?
C41 C42 H42B 109.5 . . ?
H42A C42 H42B 109.5 . . ?
C41 C42 H42C 109.5 . . ?
H42A C42 H42C 109.5 . . ?
H42B C42 H42C 109.5 . . ?
N2 C43 C44 111.7(8) . . ?
N2 C43 H43A 109.3 . . ?
C44 C43 H43A 109.3 . . ?
N2 C43 H43B 109.3 . . ?
C44 C43 H43B 109.3 . . ?
H43A C43 H43B 107.9 . . ?
C43 C44 H44A 109.5 . . ?
C43 C44 H44B 109.5 . . ?
H44A C44 H44B 109.5 . . ?
C43 C44 H44C 109.5 . . ?
H44A C44 H44C 109.5 . . ?
H44B C44 H44C 109.5 . . ?
N2 C45 C46 117.5(9) . . ?
N2 C45 H45A 107.9 . . ?
C46 C45 H45A 107.9 . . ?
N2 C45 H45B 107.9 . . ?
C46 C45 H45B 107.9 . . ?
H45A C45 H45B 107.2 . . ?
C45 C46 H46A 109.5 . . ?
C45 C46 H46B 109.5 . . ?
H46A C46 H46B 109.5 . . ?
C45 C46 H46C 109.5 . . ?
H46A C46 H46C 109.5 . . ?
H46B C46 H46C 109.5 . . ?
N2 C47 C48 117.2(10) . . ?
N2 C47 H47A 108.0 . . ?
C48 C47 H47A 108.0 . . ?
N2 C47 H47B 108.0 . . ?
C48 C47 H47B 108.0 . . ?
H47A C47 H47B 107.2 . . ?
C47 C48 H48A 109.5 . . ?
C47 C48 H48B 109.5 . . ?
H48A C48 H48B 109.5 . . ?
C47 C48 H48C 109.5 . . ?
H48A C48 H48C 109.5 . . ?
H48B C48 H48C 109.5 . . ?

loop_
_geom_bond_atom_site_label_1
_geom_bond_atom_site_label_2
_geom_bond_distance
_geom_bond_site_symmetry_2
_geom_bond_publ_flag
Ni1 C11 1.781(6) . ?
Ni1 C2 1.900(4) . ?
Ni1 C3 2.080(4) . ?
Ni1 Ni8 2.5252(8) . ?
Ni1 Ni6 2.5348(9) . ?
Ni1 Ni2 2.7057(9) . ?
Ni1 Ni4 2.7160(9) . ?
Ni1 Ni5 2.7160(8) . ?
Ni1 Ni7 2.7808(9) 2 ?
Ni1 Ni7 2.8778(9) . ?
Ni2 C12 1.779(6) . ?
Ni2 C3 1.907(5) . ?
Ni2 C4 2.069(5) . ?
Ni2 Ni6 2.5085(10) . ?
Ni2 Ni12 2.5383(10) 2 ?
Ni2 Ni5 2.7113(6) . ?
Ni2 Ni3 2.7125(9) . ?
Ni2 Ni9 2.8026(9) 2 ?
Ni2 Ni11 2.8853(9) 2 ?
Ni3 C13 1.779(6) . ?
Ni3 C4 1.906(4) . ?
Ni3 C1 2.089(5) . ?
Ni3 Ni12 2.5201(9) 2 ?
Ni3 Ni10 2.5505(9) . ?
Ni3 Ni4 2.6794(9) . ?
Ni3 Ni5 2.7168(8) . ?
Ni3 Ni13 2.7959(9) 2 ?
Ni3 Ni13 2.8932(9) . ?
Ni4 C14 1.775(6) . ?
Ni4 C1 1.903(5) . ?
Ni4 C2 2.079(5) . ?
Ni4 Ni10 2.5165(9) . ?
Ni4 Ni8 2.5440(9) . ?
Ni4 Ni5 2.7032(6) . ?
Ni4 Ni11 2.8444(9) . ?
Ni4 Ni9 2.8700(9) . ?
Ni5 C3 2.222(4) 2 ?
Ni5 C3 2.222(4) . ?
Ni5 C1 2.233(5) 2 ?
Ni5 C1 2.233(5) . ?
Ni5 C2 2.234(4) . ?
Ni5 C2 2.234(4) 2 ?
Ni5 C4 2.245(4) 2 ?
Ni5 C4 2.245(4) . ?
Ni5 Ni4 2.7032(6) 2 ?
Ni5 Ni2 2.7113(6) 2 ?
Ni6 C15 1.749(6) . ?
Ni6 C16 1.889(7) . ?
Ni6 C3 1.972(4) . ?
Ni6 Ni7 2.4418(9) . ?
Ni6 C11 2.516(6) . ?
Ni6 Ni9 2.7332(9) 2 ?
Ni7 C17 1.747(7) . ?
Ni7 C16 1.905(6) . ?
Ni7 C3 2.083(5) . ?
Ni7 C2 2.107(5) 2 ?
Ni7 Ni8 2.7222(9) 2 ?
Ni7 Ni7 2.7631(12) 2 ?
Ni7 Ni1 2.7808(9) 2 ?
Ni7 Ni9 2.9901(9) 2 ?
Ni8 C18 1.742(6) . ?
Ni8 C20 1.871(5) . ?
Ni8 C2 1.969(4) . ?
Ni8 Ni9 2.4370(9) . ?
Ni8 C14 2.504(6) . ?
Ni8 Ni7 2.7222(9) 2 ?
Ni9 C19 1.751(6) . ?
Ni9 C20 1.909(5) . ?
Ni9 C2 2.080(4) . ?
Ni9 C3 2.118(4) 2 ?
Ni9 Ni6 2.7332(9) 2 ?
Ni9 Ni11 2.7507(10) . ?
Ni9 Ni2 2.8026(9) 2 ?
Ni9 Ni7 2.9901(9) 2 ?
Ni10 C21 1.759(6) . ?
Ni10 C22 1.853(7) . ?
Ni10 C1 1.966(5) . ?
Ni10 Ni13 2.4379(9) . ?
Ni10 Ni11 2.7074(10) . ?
Ni11 C23 1.756(6) . ?
Ni11 C24 1.934(6) . ?
Ni11 C4 2.080(4) 2 ?
Ni11 C1 2.118(5) . ?
Ni11 Ni12 2.4384(9) . ?
Ni11 Ni2 2.8853(9) 2 ?
Ni11 Ni13 2.9657(9) . ?
Ni12 C25 1.771(6) . ?
Ni12 C24 1.888(6) . ?
Ni12 C4 1.966(5) 2 ?
Ni12 C12 2.504(7) 2 ?
Ni12 Ni3 2.5201(9) 2 ?
Ni12 Ni2 2.5383(10) 2 ?
Ni12 Ni13 2.7324(10) . ?
Ni13 C26 1.760(7) . ?
Ni13 C22 1.912(6) . ?
Ni13 C1 2.082(5) . ?
Ni13 C4 2.110(5) 2 ?
Ni13 Ni13 2.7510(13) 2 ?
Ni13 Ni3 2.7959(9) 2 ?
C1 C4 1.374(6) 2 ?
C2 C3 1.362(6) 2 ?
C2 Ni7 2.107(5) 2 ?
C3 C2 1.362(6) 2 ?
C3 Ni9 2.118(4) 2 ?
C4 C1 1.374(6) 2 ?
C4 Ni12 1.966(5) 2 ?
C4 Ni11 2.080(4) 2 ?
C4 Ni13 2.110(5) 2 ?
C11 O11 1.150(6) . ?
C12 O12 1.144(7) . ?
C12 Ni12 2.504(7) 2 ?
C13 O13 1.133(6) . ?
C14 O14 1.136(6) . ?
C15 O15 1.134(6) . ?
C16 O16 1.170(7) . ?
C17 O17 1.141(7) . ?
C18 O18 1.131(6) . ?
C19 O19 1.134(6) . ?
C20 O20 1.174(6) . ?
C21 O21 1.125(6) . ?
C22 O22 1.187(7) . ?
C23 O23 1.127(6) . ?
C24 O24 1.148(6) . ?
C25 O25 1.114(6) . ?
C26 O26 1.131(7) . ?
N1 C33 1.503(6) . ?
N1 C33 1.503(6) 2_556 ?
N1 C31 1.524(6) . ?
N1 C31 1.524(6) 2_556 ?
C31 C32 1.523(8) . ?
C31 H31A 0.9700 . ?
C31 H31B 0.9700 . ?
C32 H32A 0.9600 . ?
C32 H32B 0.9600 . ?
C32 H32C 0.9600 . ?
C33 C34 1.510(9) . ?
C33 H33A 0.9700 . ?
C33 H33B 0.9700 . ?
C34 H34A 0.9600 . ?
C34 H34B 0.9600 . ?
C34 H34C 0.9600 . ?
N2 C43 1.469(8) . ?
N2 C45 1.476(8) . ?
N2 C47 1.483(8) . ?
N2 C41 1.494(7) . ?
C41 C42 1.460(8) . ?
C41 H41A 0.9700 . ?
C41 H41B 0.9700 . ?
C42 H42A 0.9600 . ?
C42 H42B 0.9600 . ?
C42 H42C 0.9600 . ?
C43 C44 1.547(8) . ?
C43 H43A 0.9700 . ?
C43 H43B 0.9700 . ?
C44 H44A 0.9600 . ?
C44 H44B 0.9600 . ?
C44 H44C 0.9600 . ?
C45 C46 1.479(8) . ?
C45 H45A 0.9700 . ?
C45 H45B 0.9700 . ?
C46 H46A 0.9600 . ?
C46 H46B 0.9600 . ?
C46 H46C 0.9600 . ?
C47 C48 1.537(8) . ?
C47 H47A 0.9700 . ?
C47 H47B 0.9700 . ?
C48 H48A 0.9600 . ?
C48 H48B 0.9600 . ?
C48 H48C 0.9600 . ?

loop_
_geom_torsion_atom_site_label_1
_geom_torsion_atom_site_label_2
_geom_torsion_atom_site_label_3
_geom_torsion_atom_site_label_4
_geom_torsion
_geom_torsion_site_symmetry_1
_geom_torsion_site_symmetry_2
_geom_torsion_site_symmetry_3
_geom_torsion_site_symmetry_4
_geom_torsion_publ_flag
C11 Ni1 Ni2 C12 -20.9(3) . . . . ?
C2 Ni1 Ni2 C12 138.4(3) . . . . ?
C3 Ni1 Ni2 C12 -144.9(3) . . . . ?
Ni8 Ni1 Ni2 C12 85.4(3) . . . . ?
Ni6 Ni1 Ni2 C12 -81.5(2) . . . . ?
Ni4 Ni1 Ni2 C12 93.7(2) . . . . ?
Ni5 Ni1 Ni2 C12 148.6(2) . . . . ?
Ni7 Ni1 Ni2 C12 -166.5(2) 2 . . . ?
Ni7 Ni1 Ni2 C12 -127.5(2) . . . . ?
C11 Ni1 Ni2 C3 124.0(3) . . . . ?
C2 Ni1 Ni2 C3 -76.6(2) . . . . ?
Ni8 Ni1 Ni2 C3 -129.68(18) . . . . ?
Ni6 Ni1 Ni2 C3 63.41(18) . . . . ?
Ni4 Ni1 Ni2 C3 -121.36(18) . . . . ?
Ni5 Ni1 Ni2 C3 -66.46(17) . . . . ?
Ni7 Ni1 Ni2 C3 -21.57(18) 2 . . . ?
Ni7 Ni1 Ni2 C3 17.46(17) . . . . ?
C11 Ni1 Ni2 C4 -154.4(2) . . . . ?
C2 Ni1 Ni2 C4 4.9(2) . . . . ?
C3 Ni1 Ni2 C4 81.5(2) . . . . ?
Ni8 Ni1 Ni2 C4 -48.14(15) . . . . ?
Ni6 Ni1 Ni2 C4 144.94(14) . . . . ?
Ni4 Ni1 Ni2 C4 -39.82(14) . . . . ?
Ni5 Ni1 Ni2 C4 15.08(14) . . . . ?
Ni7 Ni1 Ni2 C4 59.97(14) 2 . . . ?
Ni7 Ni1 Ni2 C4 98.99(14) . . . . ?
C11 Ni1 Ni2 Ni6 60.6(2) . . . . ?
C2 Ni1 Ni2 Ni6 -140.05(15) . . . . ?
C3 Ni1 Ni2 Ni6 -63.41(18) . . . . ?
Ni8 Ni1 Ni2 Ni6 166.91(6) . . . . ?
Ni4 Ni1 Ni2 Ni6 175.24(3) . . . . ?
Ni5 Ni1 Ni2 Ni6 -129.86(3) . . . . ?
Ni7 Ni1 Ni2 Ni6 -84.97(4) 2 . . . ?
Ni7 Ni1 Ni2 Ni6 -45.95(2) . . . . ?
C11 Ni1 Ni2 Ni12 -106.2(2) . . . 2 ?
C2 Ni1 Ni2 Ni12 53.10(16) . . . 2 ?
C3 Ni1 Ni2 Ni12 129.74(18) . . . 2 ?
Ni8 Ni1 Ni2 Ni12 0.06(9) . . . 2 ?
Ni6 Ni1 Ni2 Ni12 -166.85(6) . . . 2 ?
Ni4 Ni1 Ni2 Ni12 8.39(6) . . . 2 ?
Ni5 Ni1 Ni2 Ni12 63.28(5) . . . 2 ?
Ni7 Ni1 Ni2 Ni12 108.18(6) 2 . . 2 ?
Ni7 Ni1 Ni2 Ni12 147.20(5) . . . 2 ?
C11 Ni1 Ni2 Ni5 -169.5(2) . . . . ?
C2 Ni1 Ni2 Ni5 -10.18(15) . . . . ?
C3 Ni1 Ni2 Ni5 66.46(17) . . . . ?
Ni8 Ni1 Ni2 Ni5 -63.22(5) . . . . ?
Ni6 Ni1 Ni2 Ni5 129.86(3) . . . . ?
Ni4 Ni1 Ni2 Ni5 -54.90(2) . . . . ?
Ni7 Ni1 Ni2 Ni5 44.89(4) 2 . . . ?
Ni7 Ni1 Ni2 Ni5 83.91(2) . . . . ?
C11 Ni1 Ni2 Ni3 -114.7(2) . . . . ?
C2 Ni1 Ni2 Ni3 44.62(15) . . . . ?
C3 Ni1 Ni2 Ni3 121.26(18) . . . . ?
Ni8 Ni1 Ni2 Ni3 -8.42(6) . . . . ?
Ni6 Ni1 Ni2 Ni3 -175.33(3) . . . . ?
Ni4 Ni1 Ni2 Ni3 -0.09(2) . . . . ?
Ni5 Ni1 Ni2 Ni3 54.81(2) . . . . ?
Ni7 Ni1 Ni2 Ni3 99.70(4) 2 . . . ?
Ni7 Ni1 Ni2 Ni3 138.72(2) . . . . ?
C11 Ni1 Ni2 Ni9 110.4(2) . . . 2 ?
C2 Ni1 Ni2 Ni9 -90.26(15) . . . 2 ?
C3 Ni1 Ni2 Ni9 -13.62(17) . . . 2 ?
Ni8 Ni1 Ni2 Ni9 -143.30(5) . . . 2 ?
Ni6 Ni1 Ni2 Ni9 49.79(3) . . . 2 ?
Ni4 Ni1 Ni2 Ni9 -134.98(3) . . . 2 ?
Ni5 Ni1 Ni2 Ni9 -80.08(2) . . . 2 ?
Ni7 Ni1 Ni2 Ni9 -35.19(5) 2 . . 2 ?
Ni7 Ni1 Ni2 Ni9 3.83(3) . . . 2 ?
C11 Ni1 Ni2 Ni11 158.0(2) . . . 2 ?
C2 Ni1 Ni2 Ni11 -42.66(16) . . . 2 ?
C3 Ni1 Ni2 Ni11 33.98(18) . . . 2 ?
Ni8 Ni1 Ni2 Ni11 -95.70(7) . . . 2 ?
Ni6 Ni1 Ni2 Ni11 97.38(5) . . . 2 ?
Ni4 Ni1 Ni2 Ni11 -87.38(5) . . . 2 ?
Ni5 Ni1 Ni2 Ni11 -32.48(4) . . . 2 ?
Ni7 Ni1 Ni2 Ni11 12.41(7) 2 . . 2 ?
Ni7 Ni1 Ni2 Ni11 51.43(5) . . . 2 ?
C12 Ni2 Ni3 C13 -19.6(3) . . . . ?
C3 Ni2 Ni3 C13 139.1(3) . . . . ?
C4 Ni2 Ni3 C13 -144.1(3) . . . . ?
Ni6 Ni2 Ni3 C13 86.0(3) . . . . ?
Ni12 Ni2 Ni3 C13 -81.0(3) 2 . . . ?
Ni1 Ni2 Ni3 C13 93.5(3) . . . . ?
Ni5 Ni2 Ni3 C13 148.3(3) . . . . ?
Ni9 Ni2 Ni3 C13 -165.9(3) 2 . . . ?
Ni11 Ni2 Ni3 C13 -127.0(3) 2 . . . ?
C12 Ni2 Ni3 C4 124.5(3) . . . . ?
C3 Ni2 Ni3 C4 -76.8(2) . . . . ?
Ni6 Ni2 Ni3 C4 -129.88(19) . . . . ?
Ni12 Ni2 Ni3 C4 63.06(18) 2 . . . ?
Ni1 Ni2 Ni3 C4 -122.41(18) . . . . ?
Ni5 Ni2 Ni3 C4 -67.55(18) . . . . ?
Ni9 Ni2 Ni3 C4 -21.81(18) 2 . . . ?
Ni11 Ni2 Ni3 C4 17.09(18) 2 . . . ?
C12 Ni2 Ni3 C1 -153.4(3) . . . . ?
C3 Ni2 Ni3 C1 5.3(2) . . . . ?
C4 Ni2 Ni3 C1 82.1(2) . . . . ?
Ni6 Ni2 Ni3 C1 -47.77(15) . . . . ?
Ni12 Ni2 Ni3 C1 145.18(14) 2 . . . ?
Ni1 Ni2 Ni3 C1 -40.29(14) . . . . ?
Ni5 Ni2 Ni3 C1 14.56(14) . . . . ?
Ni9 Ni2 Ni3 C1 60.31(14) 2 . . . ?
Ni11 Ni2 Ni3 C1 99.20(14) 2 . . . ?
C12 Ni2 Ni3 Ni12 61.4(2) . . . 2 ?
C3 Ni2 Ni3 Ni12 -139.87(15) . . . 2 ?
C4 Ni2 Ni3 Ni12 -63.06(18) . . . 2 ?
Ni6 Ni2 Ni3 Ni12 167.06(6) . . . 2 ?
Ni1 Ni2 Ni3 Ni12 174.53(3) . . . 2 ?
Ni5 Ni2 Ni3 Ni12 -130.61(3) . . . 2 ?
Ni9 Ni2 Ni3 Ni12 -84.87(4) 2 . . 2 ?
Ni11 Ni2 Ni3 Ni12 -45.98(2) 2 . . 2 ?
C12 Ni2 Ni3 Ni10 -107.1(2) . . . . ?
C3 Ni2 Ni3 Ni10 51.59(16) . . . . ?
C4 Ni2 Ni3 Ni10 128.39(19) . . . . ?
Ni6 Ni2 Ni3 Ni10 -1.49(10) . . . . ?
Ni12 Ni2 Ni3 Ni10 -168.55(6) 2 . . . ?
Ni1 Ni2 Ni3 Ni10 5.98(6) . . . . ?
Ni5 Ni2 Ni3 Ni10 60.84(5) . . . . ?
Ni9 Ni2 Ni3 Ni10 106.58(6) 2 . . . ?
Ni11 Ni2 Ni3 Ni10 145.47(5) 2 . . . ?
C12 Ni2 Ni3 Ni4 -113.0(2) . . . . ?
C3 Ni2 Ni3 Ni4 45.70(15) . . . . ?
C4 Ni2 Ni3 Ni4 122.50(18) . . . . ?
Ni6 Ni2 Ni3 Ni4 -7.38(6) . . . . ?
Ni12 Ni2 Ni3 Ni4 -174.44(3) 2 . . . ?
Ni1 Ni2 Ni3 Ni4 0.09(2) . . . . ?
Ni5 Ni2 Ni3 Ni4 54.95(2) . . . . ?
Ni9 Ni2 Ni3 Ni4 100.70(4) 2 . . . ?
Ni11 Ni2 Ni3 Ni4 139.59(3) 2 . . . ?
C12 Ni2 Ni3 Ni5 -168.0(2) . . . . ?
C3 Ni2 Ni3 Ni5 -9.25(15) . . . . ?
C4 Ni2 Ni3 Ni5 67.55(18) . . . . ?
Ni6 Ni2 Ni3 Ni5 -62.33(6) . . . . ?
Ni12 Ni2 Ni3 Ni5 130.61(3) 2 . . . ?
Ni1 Ni2 Ni3 Ni5 -54.86(2) . . . . ?
Ni9 Ni2 Ni3 Ni5 45.75(4) 2 . . . ?
Ni11 Ni2 Ni3 Ni5 84.64(2) 2 . . . ?
C12 Ni2 Ni3 Ni13 111.4(2) . . . 2 ?
C3 Ni2 Ni3 Ni13 -89.87(15) . . . 2 ?
C4 Ni2 Ni3 Ni13 -13.07(18) . . . 2 ?
Ni6 Ni2 Ni3 Ni13 -142.95(6) . . . 2 ?
Ni12 Ni2 Ni3 Ni13 49.99(3) 2 . . 2 ?
Ni1 Ni2 Ni3 Ni13 -135.48(2) . . . 2 ?
Ni5 Ni2 Ni3 Ni13 -80.62(2) . . . 2 ?
Ni9 Ni2 Ni3 Ni13 -34.87(5) 2 . . 2 ?
Ni11 Ni2 Ni3 Ni13 4.02(3) 2 . . 2 ?
C12 Ni2 Ni3 Ni13 159.5(2) . . . . ?
C3 Ni2 Ni3 Ni13 -41.82(16) . . . . ?
C4 Ni2 Ni3 Ni13 34.98(18) . . . . ?
Ni6 Ni2 Ni3 Ni13 -94.90(7) . . . . ?
Ni12 Ni2 Ni3 Ni13 98.04(5) 2 . . . ?
Ni1 Ni2 Ni3 Ni13 -87.43(5) . . . . ?
Ni5 Ni2 Ni3 Ni13 -32.57(4) . . . . ?
Ni9 Ni2 Ni3 Ni13 13.17(7) 2 . . . ?
Ni11 Ni2 Ni3 Ni13 52.06(5) 2 . . . ?
C13 Ni3 Ni4 C14 -19.2(3) . . . . ?
C4 Ni3 Ni4 C14 137.6(3) . . . . ?
C1 Ni3 Ni4 C14 -145.6(3) . . . . ?
Ni12 Ni3 Ni4 C14 84.2(2) 2 . . . ?
Ni10 Ni3 Ni4 C14 -83.2(2) . . . . ?
Ni2 Ni3 Ni4 C14 93.0(2) . . . . ?
Ni5 Ni3 Ni4 C14 147.8(2) . . . . ?
Ni13 Ni3 Ni4 C14 -167.2(2) 2 . . . ?
Ni13 Ni3 Ni4 C14 -128.7(2) . . . . ?
C13 Ni3 Ni4 C1 126.4(3) . . . . ?
C4 Ni3 Ni4 C1 -76.8(2) . . . . ?
Ni12 Ni3 Ni4 C1 -130.20(18) 2 . . . ?
Ni10 Ni3 Ni4 C1 62.34(18) . . . . ?
Ni2 Ni3 Ni4 C1 -121.45(18) . . . . ?
Ni5 Ni3 Ni4 C1 -66.66(18) . . . . ?
Ni13 Ni3 Ni4 C1 -21.62(18) 2 . . . ?
Ni13 Ni3 Ni4 C1 16.85(18) . . . . ?
C13 Ni3 Ni4 C2 -151.9(3) . . . . ?
C4 Ni3 Ni4 C2 4.9(2) . . . . ?
C1 Ni3 Ni4 C2 81.7(2) . . . . ?
Ni12 Ni3 Ni4 C2 -48.49(15) 2 . . . ?
Ni10 Ni3 Ni4 C2 144.04(14) . . . . ?
Ni2 Ni3 Ni4 C2 -39.74(14) . . . . ?
Ni5 Ni3 Ni4 C2 15.04(14) . . . . ?
Ni13 Ni3 Ni4 C2 60.08(14) 2 . . . ?
Ni13 Ni3 Ni4 C2 98.56(14) . . . . ?
C13 Ni3 Ni4 Ni10 64.1(3) . . . . ?
C4 Ni3 Ni4 Ni10 -139.14(16) . . . . ?
C1 Ni3 Ni4 Ni10 -62.34(18) . . . . ?
Ni12 Ni3 Ni4 Ni10 167.46(6) 2 . . . ?
Ni2 Ni3 Ni4 Ni10 176.21(3) . . . . ?
Ni5 Ni3 Ni4 Ni10 -129.00(3) . . . . ?
Ni13 Ni3 Ni4 Ni10 -83.96(4) 2 . . . ?
Ni13 Ni3 Ni4 Ni10 -45.49(2) . . . . ?
C13 Ni3 Ni4 Ni8 -103.9(3) . . . . ?
C4 Ni3 Ni4 Ni8 52.85(17) . . . . ?
C1 Ni3 Ni4 Ni8 129.65(19) . . . . ?
Ni12 Ni3 Ni4 Ni8 -0.55(10) 2 . . . ?
Ni10 Ni3 Ni4 Ni8 -168.01(6) . . . . ?
Ni2 Ni3 Ni4 Ni8 8.21(6) . . . . ?
Ni5 Ni3 Ni4 Ni8 62.99(6) . . . . ?
Ni13 Ni3 Ni4 Ni8 108.03(6) 2 . . . ?
Ni13 Ni3 Ni4 Ni8 146.50(5) . . . . ?
C13 Ni3 Ni4 Ni5 -166.9(3) . . . . ?
C4 Ni3 Ni4 Ni5 -10.14(16) . . . . ?
C1 Ni3 Ni4 Ni5 66.66(18) . . . . ?
Ni12 Ni3 Ni4 Ni5 -63.54(5) 2 . . . ?
Ni10 Ni3 Ni4 Ni5 129.00(3) . . . . ?
Ni2 Ni3 Ni4 Ni5 -54.79(2) . . . . ?
Ni13 Ni3 Ni4 Ni5 45.04(4) 2 . . . ?
Ni13 Ni3 Ni4 Ni5 83.51(2) . . . . ?
C13 Ni3 Ni4 Ni1 -112.2(3) . . . . ?
C4 Ni3 Ni4 Ni1 44.55(16) . . . . ?
C1 Ni3 Ni4 Ni1 121.36(18) . . . . ?
Ni12 Ni3 Ni4 Ni1 -8.84(6) 2 . . . ?
Ni10 Ni3 Ni4 Ni1 -176.31(3) . . . . ?
Ni2 Ni3 Ni4 Ni1 -0.09(2) . . . . ?
Ni5 Ni3 Ni4 Ni1 54.69(2) . . . . ?
Ni13 Ni3 Ni4 Ni1 99.73(4) 2 . . . ?
Ni13 Ni3 Ni4 Ni1 138.21(2) . . . . ?
C13 Ni3 Ni4 Ni11 112.6(3) . . . . ?
C4 Ni3 Ni4 Ni11 -90.59(16) . . . . ?
C1 Ni3 Ni4 Ni11 -13.79(18) . . . . ?
Ni12 Ni3 Ni4 Ni11 -143.99(5) 2 . . . ?
Ni10 Ni3 Ni4 Ni11 48.55(3) . . . . ?
Ni2 Ni3 Ni4 Ni11 -135.24(3) . . . . ?
Ni5 Ni3 Ni4 Ni11 -80.46(2) . . . . ?
Ni13 Ni3 Ni4 Ni11 -35.42(5) 2 . . . ?
Ni13 Ni3 Ni4 Ni11 3.06(3) . . . . ?
C13 Ni3 Ni4 Ni9 159.8(3) . . . . ?
C4 Ni3 Ni4 Ni9 -43.47(17) . . . . ?
C1 Ni3 Ni4 Ni9 33.33(18) . . . . ?
Ni12 Ni3 Ni4 Ni9 -96.87(7) 2 . . . ?
Ni10 Ni3 Ni4 Ni9 95.67(5) . . . . ?
Ni2 Ni3 Ni4 Ni9 -88.12(5) . . . . ?
Ni5 Ni3 Ni4 Ni9 -33.34(4) . . . . ?
Ni13 Ni3 Ni4 Ni9 11.71(7) 2 . . . ?
Ni13 Ni3 Ni4 Ni9 50.18(5) . . . . ?
C11 Ni1 Ni4 C14 -17.4(3) . . . . ?
C2 Ni1 Ni4 C14 124.9(3) . . . . ?
C3 Ni1 Ni4 C14 -152.6(2) . . . . ?
Ni8 Ni1 Ni4 C14 61.9(2) . . . . ?
Ni6 Ni1 Ni4 C14 -105.5(2) . . . . ?
Ni2 Ni1 Ni4 C14 -112.7(2) . . . . ?
Ni5 Ni1 Ni4 C14 -167.9(2) . . . . ?
Ni7 Ni1 Ni4 C14 111.5(2) 2 . . . ?
Ni7 Ni1 Ni4 C14 160.7(2) . . . . ?
C11 Ni1 Ni4 C1 142.0(3) . . . . ?
C2 Ni1 Ni4 C1 -75.7(2) . . . . ?
C3 Ni1 Ni4 C1 6.8(2) . . . . ?
Ni8 Ni1 Ni4 C1 -138.67(16) . . . . ?
Ni6 Ni1 Ni4 C1 53.86(17) . . . . ?
Ni2 Ni1 Ni4 C1 46.70(16) . . . . ?
Ni5 Ni1 Ni4 C1 -8.47(16) . . . . ?
Ni7 Ni1 Ni4 C1 -89.13(16) 2 . . . ?
Ni7 Ni1 Ni4 C1 -39.87(16) . . . . ?
C11 Ni1 Ni4 C2 -142.4(3) . . . . ?
C3 Ni1 Ni4 C2 82.5(2) . . . . ?
Ni8 Ni1 Ni4 C2 -62.98(17) . . . . ?
Ni6 Ni1 Ni4 C2 129.55(18) . . . . ?
Ni2 Ni1 Ni4 C2 122.39(17) . . . . ?
Ni5 Ni1 Ni4 C2 67.22(17) . . . . ?
Ni7 Ni1 Ni4 C2 -13.44(17) 2 . . . ?
Ni7 Ni1 Ni4 C2 35.82(18) . . . . ?
C11 Ni1 Ni4 Ni10 89.2(2) . . . . ?
C2 Ni1 Ni4 Ni10 -128.47(18) . . . . ?
C3 Ni1 Ni4 Ni10 -46.02(15) . . . . ?
Ni8 Ni1 Ni4 Ni10 168.55(6) . . . . ?
Ni6 Ni1 Ni4 Ni10 1.08(10) . . . . ?
Ni2 Ni1 Ni4 Ni10 -6.08(6) . . . . ?
Ni5 Ni1 Ni4 Ni10 -61.24(6) . . . . ?
Ni7 Ni1 Ni4 Ni10 -141.91(6) 2 . . . ?
Ni7 Ni1 Ni4 Ni10 -92.65(7) . . . . ?
C11 Ni1 Ni4 Ni8 -79.4(2) . . . . ?
C2 Ni1 Ni4 Ni8 62.98(17) . . . . ?
C3 Ni1 Ni4 Ni8 145.43(14) . . . . ?
Ni6 Ni1 Ni4 Ni8 -167.47(6) . . . . ?
Ni2 Ni1 Ni4 Ni8 -174.63(3) . . . . ?
Ni5 Ni1 Ni4 Ni8 130.21(3) . . . . ?
Ni7 Ni1 Ni4 Ni8 49.54(3) 2 . . . ?
Ni7 Ni1 Ni4 Ni8 98.80(5) . . . . ?
C11 Ni1 Ni4 Ni3 95.4(2) . . . . ?
C2 Ni1 Ni4 Ni3 -122.29(17) . . . . ?
C3 Ni1 Ni4 Ni3 -39.84(14) . . . . ?
Ni8 Ni1 Ni4 Ni3 174.72(3) . . . . ?
Ni6 Ni1 Ni4 Ni3 7.26(6) . . . . ?
Ni2 Ni1 Ni4 Ni3 0.09(2) . . . . ?
Ni5 Ni1 Ni4 Ni3 -55.07(2) . . . . ?
Ni7 Ni1 Ni4 Ni3 -135.74(3) 2 . . . ?
Ni7 Ni1 Ni4 Ni3 -86.47(4) . . . . ?
C11 Ni1 Ni4 Ni5 150.4(2) . . . . ?
C2 Ni1 Ni4 Ni5 -67.22(17) . . . . ?
C3 Ni1 Ni4 Ni5 15.23(14) . . . . ?
Ni8 Ni1 Ni4 Ni5 -130.21(3) . . . . ?
Ni6 Ni1 Ni4 Ni5 62.33(5) . . . . ?
Ni2 Ni1 Ni4 Ni5 55.17(2) . . . . ?
Ni7 Ni1 Ni4 Ni5 -80.67(2) 2 . . . ?
Ni7 Ni1 Ni4 Ni5 -31.40(4) . . . . ?
C11 Ni1 Ni4 Ni11 -163.7(2) . . . . ?
C2 Ni1 Ni4 Ni11 -21.38(17) . . . . ?
C3 Ni1 Ni4 Ni11 61.07(14) . . . . ?
Ni8 Ni1 Ni4 Ni11 -84.36(4) . . . . ?
Ni6 Ni1 Ni4 Ni11 108.17(6) . . . . ?
Ni2 Ni1 Ni4 Ni11 101.01(4) . . . . ?
Ni5 Ni1 Ni4 Ni11 45.84(4) . . . . ?
Ni7 Ni1 Ni4 Ni11 -34.82(5) 2 . . . ?
Ni7 Ni1 Ni4 Ni11 14.44(7) . . . . ?
C11 Ni1 Ni4 Ni9 -125.4(2) . . . . ?
C2 Ni1 Ni4 Ni9 16.92(17) . . . . ?
C3 Ni1 Ni4 Ni9 99.37(14) . . . . ?
Ni8 Ni1 Ni4 Ni9 -46.06(2) . . . . ?
Ni6 Ni1 Ni4 Ni9 146.47(5) . . . . ?
Ni2 Ni1 Ni4 Ni9 139.31(2) . . . . ?
Ni5 Ni1 Ni4 Ni9 84.15(2) . . . . ?
Ni7 Ni1 Ni4 Ni9 3.48(3) 2 . . . ?
Ni7 Ni1 Ni4 Ni9 52.74(5) . . . . ?
C14 Ni4 Ni5 C3 102.6(4) . . . 2 ?
C1 Ni4 Ni5 C3 -112.1(2) . . . 2 ?
C2 Ni4 Ni5 C3 24.51(19) . . . 2 ?
Ni10 Ni4 Ni5 C3 -129.96(12) . . . 2 ?
Ni8 Ni4 Ni5 C3 36.40(12) . . . 2 ?
Ni3 Ni4 Ni5 C3 -172.78(12) . . . 2 ?
Ni1 Ni4 Ni5 C3 77.40(12) . . . 2 ?
Ni11 Ni4 Ni5 C3 -71.75(12) . . . 2 ?
Ni9 Ni4 Ni5 C3 -13.94(12) . . . 2 ?
C14 Ni4 Ni5 C3 11.3(4) . . . . ?
C1 Ni4 Ni5 C3 156.7(2) . . . . ?
C2 Ni4 Ni5 C3 -66.8(2) . . . . ?
Ni10 Ni4 Ni5 C3 138.75(13) . . . . ?
Ni8 Ni4 Ni5 C3 -54.88(13) . . . . ?
Ni3 Ni4 Ni5 C3 95.93(13) . . . . ?
Ni1 Ni4 Ni5 C3 -13.89(13) . . . . ?
Ni11 Ni4 Ni5 C3 -163.03(13) . . . . ?
Ni9 Ni4 Ni5 C3 -105.23(13) . . . . ?
C14 Ni4 Ni5 C1 -101.7(4) . . . 2 ?
C1 Ni4 Ni5 C1 43.7(3) . . . 2 ?
C2 Ni4 Ni5 C1 -179.7(2) . . . 2 ?
Ni10 Ni4 Ni5 C1 25.77(16) . . . 2 ?
Ni8 Ni4 Ni5 C1 -167.86(16) . . . 2 ?
Ni3 Ni4 Ni5 C1 -17.05(16) . . . 2 ?
Ni1 Ni4 Ni5 C1 -126.87(16) . . . 2 ?
Ni11 Ni4 Ni5 C1 83.99(16) . . . 2 ?
Ni9 Ni4 Ni5 C1 141.80(16) . . . 2 ?
C14 Ni4 Ni5 C1 -145.4(4) . . . . ?
C2 Ni4 Ni5 C1 136.6(2) . . . . ?
Ni10 Ni4 Ni5 C1 -17.90(17) . . . . ?
Ni8 Ni4 Ni5 C1 148.47(17) . . . . ?
Ni3 Ni4 Ni5 C1 -60.72(17) . . . . ?
Ni1 Ni4 Ni5 C1 -170.54(17) . . . . ?
Ni11 Ni4 Ni5 C1 40.32(17) . . . . ?
Ni9 Ni4 Ni5 C1 98.12(17) . . . . ?
C14 Ni4 Ni5 C2 78.0(4) . . . . ?
C1 Ni4 Ni5 C2 -136.6(2) . . . . ?
Ni10 Ni4 Ni5 C2 -154.48(15) . . . . ?
Ni8 Ni4 Ni5 C2 11.89(15) . . . . ?
Ni3 Ni4 Ni5 C2 162.70(15) . . . . ?
Ni1 Ni4 Ni5 C2 52.88(15) . . . . ?
Ni11 Ni4 Ni5 C2 -96.26(15) . . . . ?
Ni9 Ni4 Ni5 C2 -38.46(15) . . . . ?
C14 Ni4 Ni5 C2 34.9(4) . . . 2 ?
C1 Ni4 Ni5 C2 -179.8(2) . . . 2 ?
C2 Ni4 Ni5 C2 -43.2(3) . . . 2 ?
Ni10 Ni4 Ni5 C2 162.33(17) . . . 2 ?
Ni8 Ni4 Ni5 C2 -31.31(17) . . . 2 ?
Ni3 Ni4 Ni5 C2 119.51(17) . . . 2 ?
Ni1 Ni4 Ni5 C2 9.69(17) . . . 2 ?
Ni11 Ni4 Ni5 C2 -139.46(17) . . . 2 ?
Ni9 Ni4 Ni5 C2 -81.65(17) . . . 2 ?
C14 Ni4 Ni5 C4 -169.5(4) . . . 2 ?
C1 Ni4 Ni5 C4 -24.1(2) . . . 2 ?
C2 Ni4 Ni5 C4 112.4(2) . . . 2 ?
Ni10 Ni4 Ni5 C4 -42.05(13) . . . 2 ?
Ni8 Ni4 Ni5 C4 124.32(13) . . . 2 ?
Ni3 Ni4 Ni5 C4 -84.87(13) . . . 2 ?
Ni1 Ni4 Ni5 C4 165.31(13) . . . 2 ?
Ni11 Ni4 Ni5 C4 16.17(13) . . . 2 ?
Ni9 Ni4 Ni5 C4 73.98(13) . . . 2 ?
C14 Ni4 Ni5 C4 -76.6(4) . . . . ?
C1 Ni4 Ni5 C4 68.8(2) . . . . ?
C2 Ni4 Ni5 C4 -154.67(19) . . . . ?
Ni10 Ni4 Ni5 C4 50.85(13) . . . . ?
Ni8 Ni4 Ni5 C4 -142.78(13) . . . . ?
Ni3 Ni4 Ni5 C4 8.03(13) . . . . ?
Ni1 Ni4 Ni5 C4 -101.79(13) . . . . ?
Ni11 Ni4 Ni5 C4 109.07(13) . . . . ?
Ni9 Ni4 Ni5 C4 166.87(13) . . . . ?
C14 Ni4 Ni5 Ni4 -122.5(4) . . . 2 ?
C1 Ni4 Ni5 Ni4 22.83(17) . . . 2 ?
C2 Ni4 Ni5 Ni4 159.41(15) . . . 2 ?
Ni10 Ni4 Ni5 Ni4 4.93(2) . . . 2 ?
Ni8 Ni4 Ni5 Ni4 171.30(2) . . . 2 ?
Ni3 Ni4 Ni5 Ni4 -37.887(18) . . . 2 ?
Ni1 Ni4 Ni5 Ni4 -147.707(18) . . . 2 ?
Ni11 Ni4 Ni5 Ni4 63.148(18) . . . 2 ?
Ni9 Ni4 Ni5 Ni4 120.955(17) . . . 2 ?
C14 Ni4 Ni5 Ni2 144.8(4) . . . 2 ?
C1 Ni4 Ni5 Ni2 -69.81(17) . . . 2 ?
C2 Ni4 Ni5 Ni2 66.77(15) . . . 2 ?
Ni10 Ni4 Ni5 Ni2 -87.71(3) . . . 2 ?
Ni8 Ni4 Ni5 Ni2 78.66(3) . . . 2 ?
Ni3 Ni4 Ni5 Ni2 -130.53(3) . . . 2 ?
Ni1 Ni4 Ni5 Ni2 119.65(3) . . . 2 ?
Ni11 Ni4 Ni5 Ni2 -29.49(3) . . . 2 ?
Ni9 Ni4 Ni5 Ni2 28.32(3) . . . 2 ?
C14 Ni4 Ni5 Ni2 -29.8(4) . . . . ?
C1 Ni4 Ni5 Ni2 115.55(17) . . . . ?
C2 Ni4 Ni5 Ni2 -107.88(15) . . . . ?
Ni10 Ni4 Ni5 Ni2 97.65(3) . . . . ?
Ni8 Ni4 Ni5 Ni2 -95.99(3) . . . . ?
Ni3 Ni4 Ni5 Ni2 54.83(2) . . . . ?
Ni1 Ni4 Ni5 Ni2 -54.99(2) . . . . ?
Ni11 Ni4 Ni5 Ni2 155.86(3) . . . . ?
Ni9 Ni4 Ni5 Ni2 -146.33(3) . . . . ?
C12 Ni2 Ni5 C3 -101.0(5) . . . 2 ?
C3 Ni2 Ni5 C3 43.0(3) . . . 2 ?
C4 Ni2 Ni5 C3 -179.7(2) . . . 2 ?
Ni6 Ni2 Ni5 C3 24.71(15) . . . 2 ?
Ni12 Ni2 Ni5 C3 -167.27(15) 2 . . 2 ?
Ni1 Ni2 Ni5 C3 -17.03(15) . . . 2 ?
Ni3 Ni2 Ni5 C3 -126.56(15) . . . 2 ?
Ni9 Ni2 Ni5 C3 84.36(15) 2 . . 2 ?
Ni11 Ni2 Ni5 C3 142.44(15) 2 . . 2 ?
C12 Ni2 Ni5 C3 -144.0(5) . . . . ?
C4 Ni2 Ni5 C3 137.3(2) . . . . ?
Ni6 Ni2 Ni5 C3 -18.27(16) . . . . ?
Ni12 Ni2 Ni5 C3 149.75(17) 2 . . . ?
Ni1 Ni2 Ni5 C3 -60.01(16) . . . . ?
Ni3 Ni2 Ni5 C3 -169.53(16) . . . . ?
Ni9 Ni2 Ni5 C3 41.39(16) 2 . . . ?
Ni11 Ni2 Ni5 C3 99.47(16) 2 . . . ?
C12 Ni2 Ni5 C1 103.5(5) . . . 2 ?
C3 Ni2 Ni5 C1 -112.5(2) . . . 2 ?
C4 Ni2 Ni5 C1 24.80(19) . . . 2 ?
Ni6 Ni2 Ni5 C1 -130.78(12) . . . 2 ?
Ni12 Ni2 Ni5 C1 37.24(12) 2 . . 2 ?
Ni1 Ni2 Ni5 C1 -172.51(12) . . . 2 ?
Ni3 Ni2 Ni5 C1 77.96(12) . . . 2 ?
Ni9 Ni2 Ni5 C1 -71.12(12) 2 . . 2 ?
Ni11 Ni2 Ni5 C1 -13.04(12) 2 . . 2 ?
C12 Ni2 Ni5 C1 12.3(5) . . . . ?
C3 Ni2 Ni5 C1 156.3(2) . . . . ?
C4 Ni2 Ni5 C1 -66.4(2) . . . . ?
Ni6 Ni2 Ni5 C1 138.04(13) . . . . ?
Ni12 Ni2 Ni5 C1 -53.94(13) 2 . . . ?
Ni1 Ni2 Ni5 C1 96.30(12) . . . . ?
Ni3 Ni2 Ni5 C1 -13.22(12) . . . . ?
Ni9 Ni2 Ni5 C1 -162.31(12) 2 . . . ?
Ni11 Ni2 Ni5 C1 -104.23(13) 2 . . . ?
C12 Ni2 Ni5 C2 -75.8(5) . . . . ?
C3 Ni2 Ni5 C2 68.1(2) . . . . ?
C4 Ni2 Ni5 C2 -154.56(19) . . . . ?
Ni6 Ni2 Ni5 C2 49.87(12) . . . . ?
Ni12 Ni2 Ni5 C2 -142.12(12) 2 . . . ?
Ni1 Ni2 Ni5 C2 8.13(12) . . . . ?
Ni3 Ni2 Ni5 C2 -101.40(12) . . . . ?
Ni9 Ni2 Ni5 C2 109.52(12) 2 . . . ?
Ni11 Ni2 Ni5 C2 167.60(12) 2 . . . ?
C12 Ni2 Ni5 C2 -168.3(5) . . . 2 ?
C3 Ni2 Ni5 C2 -24.3(2) . . . 2 ?
C4 Ni2 Ni5 C2 113.0(2) . . . 2 ?
Ni6 Ni2 Ni5 C2 -42.59(12) . . . 2 ?
Ni12 Ni2 Ni5 C2 125.43(13) 2 . . 2 ?
Ni1 Ni2 Ni5 C2 -84.33(12) . . . 2 ?
Ni3 Ni2 Ni5 C2 166.15(12) . . . 2 ?
Ni9 Ni2 Ni5 C2 17.07(12) 2 . . 2 ?
Ni11 Ni2 Ni5 C2 75.15(12) 2 . . 2 ?
C12 Ni2 Ni5 C4 36.3(5) . . . 2 ?
C3 Ni2 Ni5 C4 -179.8(2) . . . 2 ?
C4 Ni2 Ni5 C4 -42.4(3) . . . 2 ?
Ni6 Ni2 Ni5 C4 161.98(17) . . . 2 ?
Ni12 Ni2 Ni5 C4 -30.00(17) 2 . . 2 ?
Ni1 Ni2 Ni5 C4 120.24(17) . . . 2 ?
Ni3 Ni2 Ni5 C4 10.72(17) . . . 2 ?
Ni9 Ni2 Ni5 C4 -138.37(17) 2 . . 2 ?
Ni11 Ni2 Ni5 C4 -80.29(17) 2 . . 2 ?
C12 Ni2 Ni5 C4 78.7(5) . . . . ?
C3 Ni2 Ni5 C4 -137.3(2) . . . . ?
Ni6 Ni2 Ni5 C4 -155.57(15) . . . . ?
Ni12 Ni2 Ni5 C4 12.45(15) 2 . . . ?
Ni1 Ni2 Ni5 C4 162.69(15) . . . . ?
Ni3 Ni2 Ni5 C4 53.16(15) . . . . ?
Ni9 Ni2 Ni5 C4 -95.92(15) 2 . . . ?
Ni11 Ni2 Ni5 C4 -37.84(15) 2 . . . ?
C12 Ni2 Ni5 Ni4 -28.7(5) . . . . ?
C3 Ni2 Ni5 Ni4 115.29(17) . . . . ?
C4 Ni2 Ni5 Ni4 -107.40(15) . . . . ?
Ni6 Ni2 Ni5 Ni4 97.02(3) . . . . ?
Ni12 Ni2 Ni5 Ni4 -94.96(3) 2 . . . ?
Ni1 Ni2 Ni5 Ni4 55.28(2) . . . . ?
Ni3 Ni2 Ni5 Ni4 -54.24(3) . . . . ?
Ni9 Ni2 Ni5 Ni4 156.67(3) 2 . . . ?
Ni11 Ni2 Ni5 Ni4 -145.25(3) 2 . . . ?
C12 Ni2 Ni5 Ni4 145.7(5) . . . 2 ?
C3 Ni2 Ni5 Ni4 -70.39(16) . . . 2 ?
C4 Ni2 Ni5 Ni4 66.92(15) . . . 2 ?
Ni6 Ni2 Ni5 Ni4 -88.65(3) . . . 2 ?
Ni12 Ni2 Ni5 Ni4 79.37(3) 2 . . 2 ?
Ni1 Ni2 Ni5 Ni4 -130.39(3) . . . 2 ?
Ni3 Ni2 Ni5 Ni4 120.08(3) . . . 2 ?
Ni9 Ni2 Ni5 Ni4 -29.00(3) 2 . . 2 ?
Ni11 Ni2 Ni5 Ni4 29.08(3) 2 . . 2 ?
C12 Ni2 Ni5 Ni2 -121.5(5) . . . 2 ?
C3 Ni2 Ni5 Ni2 22.42(16) . . . 2 ?
C4 Ni2 Ni5 Ni2 159.72(15) . . . 2 ?
Ni6 Ni2 Ni5 Ni2 4.15(2) . . . 2 ?
Ni12 Ni2 Ni5 Ni2 172.17(2) 2 . . 2 ?
Ni1 Ni2 Ni5 Ni2 -37.590(18) . . . 2 ?
Ni3 Ni2 Ni5 Ni2 -147.116(18) . . . 2 ?
Ni9 Ni2 Ni5 Ni2 63.802(18) 2 . . 2 ?
Ni11 Ni2 Ni5 Ni2 121.881(17) 2 . . 2 ?
C12 Ni2 Ni6 C15 -19.6(3) . . . . ?
C3 Ni2 Ni6 C15 164.4(3) . . . . ?
C4 Ni2 Ni6 C15 145.1(3) . . . . ?
Ni12 Ni2 Ni6 C15 30.5(2) 2 . . . ?
Ni1 Ni2 Ni6 C15 -133.5(2) . . . . ?
Ni5 Ni2 Ni6 C15 -176.4(2) . . . . ?
Ni3 Ni2 Ni6 C15 -124.7(2) . . . . ?
Ni9 Ni2 Ni6 C15 105.8(2) 2 . . . ?
Ni11 Ni2 Ni6 C15 93.5(2) 2 . . . ?
C12 Ni2 Ni6 C16 167.0(5) . . . . ?
C3 Ni2 Ni6 C16 -9.0(4) . . . . ?
C4 Ni2 Ni6 C16 -28.4(5) . . . . ?
Ni12 Ni2 Ni6 C16 -143.0(4) 2 . . . ?
Ni1 Ni2 Ni6 C16 53.0(4) . . . . ?
Ni5 Ni2 Ni6 C16 10.1(4) . . . . ?
Ni3 Ni2 Ni6 C16 61.9(4) . . . . ?
Ni9 Ni2 Ni6 C16 -67.6(4) 2 . . . ?
Ni11 Ni2 Ni6 C16 -79.9(4) 2 . . . ?
C12 Ni2 Ni6 C3 176.0(3) . . . . ?
C4 Ni2 Ni6 C3 -19.4(3) . . . . ?
Ni12 Ni2 Ni6 C3 -133.95(18) 2 . . . ?
Ni1 Ni2 Ni6 C3 62.05(17) . . . . ?
Ni5 Ni2 Ni6 C3 19.13(17) . . . . ?
Ni3 Ni2 Ni6 C3 70.87(18) . . . . ?
Ni9 Ni2 Ni6 C3 -58.59(17) 2 . . . ?
Ni11 Ni2 Ni6 C3 -70.93(17) 2 . . . ?
C12 Ni2 Ni6 Ni7 174.6(2) . . . . ?
C3 Ni2 Ni6 Ni7 -1.44(17) . . . . ?
C4 Ni2 Ni6 Ni7 -20.8(2) . . . . ?
Ni12 Ni2 Ni6 Ni7 -135.39(7) 2 . . . ?
Ni1 Ni2 Ni6 Ni7 60.61(3) . . . . ?
Ni5 Ni2 Ni6 Ni7 17.70(3) . . . . ?
Ni3 Ni2 Ni6 Ni7 69.43(6) . . . . ?
Ni9 Ni2 Ni6 Ni7 -60.02(3) 2 . . . ?
Ni11 Ni2 Ni6 Ni7 -72.36(4) 2 . . . ?
C12 Ni2 Ni6 C11 75.8(3) . . . . ?
C3 Ni2 Ni6 C11 -100.2(2) . . . . ?
C4 Ni2 Ni6 C11 -119.5(3) . . . . ?
Ni12 Ni2 Ni6 C11 125.86(15) 2 . . . ?
Ni1 Ni2 Ni6 C11 -38.14(13) . . . . ?
Ni5 Ni2 Ni6 C11 -81.05(13) . . . . ?
Ni3 Ni2 Ni6 C11 -29.32(14) . . . . ?
Ni9 Ni2 Ni6 C11 -158.77(13) 2 . . . ?
Ni11 Ni2 Ni6 C11 -171.11(13) 2 . . . ?
C12 Ni2 Ni6 Ni1 113.9(2) . . . . ?
C3 Ni2 Ni6 Ni1 -62.05(17) . . . . ?
C4 Ni2 Ni6 Ni1 -81.4(2) . . . . ?
Ni12 Ni2 Ni6 Ni1 164.00(8) 2 . . . ?
Ni5 Ni2 Ni6 Ni1 -42.91(2) . . . . ?
Ni3 Ni2 Ni6 Ni1 8.82(6) . . . . ?
Ni9 Ni2 Ni6 Ni1 -120.63(3) 2 . . . ?
Ni11 Ni2 Ni6 Ni1 -132.97(3) 2 . . . ?
C12 Ni2 Ni6 Ni9 -125.4(2) . . . 2 ?
C3 Ni2 Ni6 Ni9 58.59(17) . . . 2 ?
C4 Ni2 Ni6 Ni9 39.2(2) . . . 2 ?
Ni12 Ni2 Ni6 Ni9 -75.37(8) 2 . . 2 ?
Ni1 Ni2 Ni6 Ni9 120.63(3) . . . 2 ?
Ni5 Ni2 Ni6 Ni9 77.72(2) . . . 2 ?
Ni3 Ni2 Ni6 Ni9 129.45(6) . . . 2 ?
Ni11 Ni2 Ni6 Ni9 -12.34(3) 2 . . 2 ?
C11 Ni1 Ni6 C15 -27.3(4) . . . . ?
C2 Ni1 Ni6 C15 169.7(4) . . . . ?
C3 Ni1 Ni6 C15 140.0(4) . . . . ?
Ni8 Ni1 Ni6 C15 -79.1(3) . . . . ?
Ni2 Ni1 Ni6 C15 84.1(3) . . . . ?
Ni4 Ni1 Ni6 C15 75.6(3) . . . . ?
Ni5 Ni1 Ni6 C15 126.8(3) . . . . ?
Ni7 Ni1 Ni6 C15 -143.7(3) 2 . . . ?
Ni7 Ni1 Ni6 C15 -159.7(3) . . . . ?
C11 Ni1 Ni6 C16 89.6(3) . . . . ?
C2 Ni1 Ni6 C16 -73.4(3) . . . . ?
C3 Ni1 Ni6 C16 -103.1(3) . . . . ?
Ni8 Ni1 Ni6 C16 37.8(2) . . . . ?
Ni2 Ni1 Ni6 C16 -158.97(19) . . . . ?
Ni4 Ni1 Ni6 C16 -167.51(19) . . . . ?
Ni5 Ni1 Ni6 C16 -116.30(19) . . . . ?
Ni7 Ni1 Ni6 C16 -26.83(19) 2 . . . ?
Ni7 Ni1 Ni6 C16 -42.80(19) . . . . ?
C11 Ni1 Ni6 C3 -167.2(3) . . . . ?
C2 Ni1 Ni6 C3 29.7(3) . . . . ?
Ni8 Ni1 Ni6 C3 140.92(19) . . . . ?
Ni2 Ni1 Ni6 C3 -55.82(17) . . . . ?
Ni4 Ni1 Ni6 C3 -64.36(17) . . . . ?
Ni5 Ni1 Ni6 C3 -13.16(17) . . . . ?
Ni7 Ni1 Ni6 C3 76.31(17) 2 . . . ?
Ni7 Ni1 Ni6 C3 60.34(17) . . . . ?
C11 Ni1 Ni6 Ni7 132.4(2) . . . . ?
C2 Ni1 Ni6 Ni7 -30.6(2) . . . . ?
C3 Ni1 Ni6 Ni7 -60.34(17) . . . . ?
Ni8 Ni1 Ni6 Ni7 80.58(8) . . . . ?
Ni2 Ni1 Ni6 Ni7 -116.17(3) . . . . ?
Ni4 Ni1 Ni6 Ni7 -124.71(5) . . . . ?
Ni5 Ni1 Ni6 Ni7 -73.50(3) . . . . ?
Ni7 Ni1 Ni6 Ni7 15.97(3) 2 . . . ?
C11 Ni1 Ni6 Ni2 -111.4(2) . . . . ?
C2 Ni1 Ni6 Ni2 85.6(2) . . . . ?
C3 Ni1 Ni6 Ni2 55.82(17) . . . . ?
Ni8 Ni1 Ni6 Ni2 -163.25(8) . . . . ?
Ni4 Ni1 Ni6 Ni2 -8.54(5) . . . . ?
Ni5 Ni1 Ni6 Ni2 42.67(3) . . . . ?
Ni7 Ni1 Ni6 Ni2 132.14(3) 2 . . . ?
Ni7 Ni1 Ni6 Ni2 116.17(3) . . . . ?
C2 Ni1 Ni6 C11 -163.0(3) . . . . ?
C3 Ni1 Ni6 C11 167.2(3) . . . . ?
Ni8 Ni1 Ni6 C11 -51.9(2) . . . . ?
Ni2 Ni1 Ni6 C11 111.4(2) . . . . ?
Ni4 Ni1 Ni6 C11 102.9(2) . . . . ?
Ni5 Ni1 Ni6 C11 154.1(2) . . . . ?
Ni7 Ni1 Ni6 C11 -116.5(2) 2 . . . ?
Ni7 Ni1 Ni6 C11 -132.4(2) . . . . ?
C11 Ni1 Ni6 Ni9 -164.4(2) . . . 2 ?
C2 Ni1 Ni6 Ni9 32.6(2) . . . 2 ?
C3 Ni1 Ni6 Ni9 2.83(17) . . . 2 ?
Ni8 Ni1 Ni6 Ni9 143.75(7) . . . 2 ?
Ni2 Ni1 Ni6 Ni9 -52.99(3) . . . 2 ?
Ni4 Ni1 Ni6 Ni9 -61.53(6) . . . 2 ?
Ni5 Ni1 Ni6 Ni9 -10.33(4) . . . 2 ?
Ni7 Ni1 Ni6 Ni9 79.14(4) 2 . . 2 ?
Ni7 Ni1 Ni6 Ni9 63.17(3) . . . 2 ?
C15 Ni6 Ni7 C17 19.3(6) . . . . ?
C16 Ni6 Ni7 C17 -12.9(4) . . . . ?
C3 Ni6 Ni7 C17 170.2(4) . . . . ?
Ni2 Ni6 Ni7 C17 171.5(4) . . . . ?
C11 Ni6 Ni7 C17 -102.1(4) . . . . ?
Ni1 Ni6 Ni7 C17 -131.8(4) . . . . ?
Ni9 Ni6 Ni7 C17 115.4(4) 2 . . . ?
C15 Ni6 Ni7 C16 32.2(5) . . . . ?
C3 Ni6 Ni7 C16 -176.9(3) . . . . ?
Ni2 Ni6 Ni7 C16 -175.6(2) . . . . ?
C11 Ni6 Ni7 C16 -89.2(3) . . . . ?
Ni1 Ni6 Ni7 C16 -118.9(2) . . . . ?
Ni9 Ni6 Ni7 C16 128.3(2) 2 . . . ?
C15 Ni6 Ni7 C3 -150.8(4) . . . . ?
C16 Ni6 Ni7 C3 176.9(3) . . . . ?
Ni2 Ni6 Ni7 C3 1.31(15) . . . . ?
C11 Ni6 Ni7 C3 87.7(2) . . . . ?
Ni1 Ni6 Ni7 C3 58.07(15) . . . . ?
Ni9 Ni6 Ni7 C3 -54.80(15) 2 . . . ?
C15 Ni6 Ni7 C2 -133.7(4) . . . 2 ?
C16 Ni6 Ni7 C2 -166.0(3) . . . 2 ?
C3 Ni6 Ni7 C2 17.11(19) . . . 2 ?
Ni2 Ni6 Ni7 C2 18.42(12) . . . 2 ?
C11 Ni6 Ni7 C2 104.80(19) . . . 2 ?
Ni1 Ni6 Ni7 C2 75.17(12) . . . 2 ?
Ni9 Ni6 Ni7 C2 -37.69(12) 2 . . 2 ?
C15 Ni6 Ni7 Ni8 -93.9(4) . . . 2 ?
C16 Ni6 Ni7 Ni8 -126.1(2) . . . 2 ?
C3 Ni6 Ni7 Ni8 56.96(15) . . . 2 ?
Ni2 Ni6 Ni7 Ni8 58.27(4) . . . 2 ?
C11 Ni6 Ni7 Ni8 144.65(15) . . . 2 ?
Ni1 Ni6 Ni7 Ni8 115.02(3) . . . 2 ?
Ni9 Ni6 Ni7 Ni8 2.16(3) 2 . . 2 ?
C15 Ni6 Ni7 Ni7 134.6(4) . . . 2 ?
C16 Ni6 Ni7 Ni7 102.4(2) . . . 2 ?
C3 Ni6 Ni7 Ni7 -74.54(15) . . . 2 ?
Ni2 Ni6 Ni7 Ni7 -73.23(3) . . . 2 ?
C11 Ni6 Ni7 Ni7 13.16(15) . . . 2 ?
Ni1 Ni6 Ni7 Ni7 -16.47(3) . . . 2 ?
Ni9 Ni6 Ni7 Ni7 -129.34(2) 2 . . 2 ?
C15 Ni6 Ni7 Ni1 -153.8(4) . . . 2 ?
C16 Ni6 Ni7 Ni1 174.0(2) . . . 2 ?
C3 Ni6 Ni7 Ni1 -2.96(16) . . . 2 ?
Ni2 Ni6 Ni7 Ni1 -1.65(5) . . . 2 ?
C11 Ni6 Ni7 Ni1 84.73(15) . . . 2 ?
Ni1 Ni6 Ni7 Ni1 55.10(4) . . . 2 ?
Ni9 Ni6 Ni7 Ni1 -57.76(4) 2 . . 2 ?
C15 Ni6 Ni7 Ni1 151.1(4) . . . . ?
C16 Ni6 Ni7 Ni1 118.9(2) . . . . ?
C3 Ni6 Ni7 Ni1 -58.07(15) . . . . ?
Ni2 Ni6 Ni7 Ni1 -56.75(3) . . . . ?
C11 Ni6 Ni7 Ni1 29.63(15) . . . . ?
Ni9 Ni6 Ni7 Ni1 -112.86(3) 2 . . . ?
C15 Ni6 Ni7 Ni9 -96.0(4) . . . 2 ?
C16 Ni6 Ni7 Ni9 -128.3(2) . . . 2 ?
C3 Ni6 Ni7 Ni9 54.80(15) . . . 2 ?
Ni2 Ni6 Ni7 Ni9 56.11(3) . . . 2 ?
C11 Ni6 Ni7 Ni9 142.49(15) . . . 2 ?
Ni1 Ni6 Ni7 Ni9 112.86(3) . . . 2 ?
C11 Ni1 Ni7 C17 94.8(4) . . . . ?
C2 Ni1 Ni7 C17 -56.8(4) . . . . ?
C3 Ni1 Ni7 C17 -153.4(4) . . . . ?
Ni8 Ni1 Ni7 C17 -10.2(3) . . . . ?
Ni6 Ni1 Ni7 C17 140.7(3) . . . . ?
Ni2 Ni1 Ni7 C17 -170.3(3) . . . . ?
Ni4 Ni1 Ni7 C17 -83.4(3) . . . . ?
Ni5 Ni1 Ni7 C17 -110.3(3) . . . . ?
Ni7 Ni1 Ni7 C17 -21.5(3) 2 . . . ?
C11 Ni1 Ni7 C16 -4.0(3) . . . . ?
C2 Ni1 Ni7 C16 -155.6(2) . . . . ?
C3 Ni1 Ni7 C16 107.8(3) . . . . ?
Ni8 Ni1 Ni7 C16 -109.01(19) . . . . ?
Ni6 Ni1 Ni7 C16 41.94(19) . . . . ?
Ni2 Ni1 Ni7 C16 90.85(19) . . . . ?
Ni4 Ni1 Ni7 C16 177.77(19) . . . . ?
Ni5 Ni1 Ni7 C16 150.87(19) . . . . ?
Ni7 Ni1 Ni7 C16 -120.36(19) 2 . . . ?
C11 Ni1 Ni7 C3 -111.8(3) . . . . ?
C2 Ni1 Ni7 C3 96.6(2) . . . . ?
Ni8 Ni1 Ni7 C3 143.19(17) . . . . ?
Ni6 Ni1 Ni7 C3 -65.86(17) . . . . ?
Ni2 Ni1 Ni7 C3 -16.94(17) . . . . ?
Ni4 Ni1 Ni7 C3 69.97(17) . . . . ?
Ni5 Ni1 Ni7 C3 43.07(17) . . . . ?
Ni7 Ni1 Ni7 C3 131.85(17) 2 . . . ?
C11 Ni1 Ni7 C2 -140.5(2) . . . 2 ?
C2 Ni1 Ni7 C2 67.86(19) . . . 2 ?
C3 Ni1 Ni7 C2 -28.7(2) . . . 2 ?
Ni8 Ni1 Ni7 C2 114.45(13) . . . 2 ?
Ni6 Ni1 Ni7 C2 -94.60(12) . . . 2 ?
Ni2 Ni1 Ni7 C2 -45.68(12) . . . 2 ?
Ni4 Ni1 Ni7 C2 41.23(13) . . . 2 ?
Ni5 Ni1 Ni7 C2 14.33(12) . . . 2 ?
Ni7 Ni1 Ni7 C2 103.11(12) 2 . . 2 ?
C11 Ni1 Ni7 Ni6 -45.91(19) . . . . ?
C2 Ni1 Ni7 Ni6 162.46(14) . . . . ?
C3 Ni1 Ni7 Ni6 65.86(17) . . . . ?
Ni8 Ni1 Ni7 Ni6 -150.95(4) . . . . ?
Ni2 Ni1 Ni7 Ni6 48.92(3) . . . . ?
Ni4 Ni1 Ni7 Ni6 135.83(5) . . . . ?
Ni5 Ni1 Ni7 Ni6 108.93(3) . . . . ?
Ni7 Ni1 Ni7 Ni6 -162.29(3) 2 . . . ?
C11 Ni1 Ni7 Ni8 -139.73(19) . . . 2 ?
C2 Ni1 Ni7 Ni8 68.63(14) . . . 2 ?
C3 Ni1 Ni7 Ni8 -27.96(17) . . . 2 ?
Ni8 Ni1 Ni7 Ni8 115.23(3) . . . 2 ?
Ni6 Ni1 Ni7 Ni8 -93.82(4) . . . 2 ?
Ni2 Ni1 Ni7 Ni8 -44.90(3) . . . 2 ?
Ni4 Ni1 Ni7 Ni8 42.01(6) . . . 2 ?
Ni5 Ni1 Ni7 Ni8 15.11(3) . . . 2 ?
Ni7 Ni1 Ni7 Ni8 103.89(4) 2 . . 2 ?
C11 Ni1 Ni7 Ni7 116.39(19) . . . 2 ?
C2 Ni1 Ni7 Ni7 -35.25(14) . . . 2 ?
C3 Ni1 Ni7 Ni7 -131.85(17) . . . 2 ?
Ni8 Ni1 Ni7 Ni7 11.34(3) . . . 2 ?
Ni6 Ni1 Ni7 Ni7 162.29(3) . . . 2 ?
Ni2 Ni1 Ni7 Ni7 -148.79(3) . . . 2 ?
Ni4 Ni1 Ni7 Ni7 -61.88(4) . . . 2 ?
Ni5 Ni1 Ni7 Ni7 -88.78(2) . . . 2 ?
C11 Ni1 Ni7 Ni1 176.97(19) . . . 2 ?
C2 Ni1 Ni7 Ni1 25.33(14) . . . 2 ?
C3 Ni1 Ni7 Ni1 -71.27(17) . . . 2 ?
Ni8 Ni1 Ni7 Ni1 71.92(4) . . . 2 ?
Ni6 Ni1 Ni7 Ni1 -137.13(3) . . . 2 ?
Ni2 Ni1 Ni7 Ni1 -88.21(2) . . . 2 ?
Ni4 Ni1 Ni7 Ni1 -1.30(5) . . . 2 ?
Ni5 Ni1 Ni7 Ni1 -28.194(18) . . . 2 ?
Ni7 Ni1 Ni7 Ni1 60.58(3) 2 . . 2 ?
C11 Ni1 Ni7 Ni9 -98.39(19) . . . 2 ?
C2 Ni1 Ni7 Ni9 109.98(14) . . . 2 ?
C3 Ni1 Ni7 Ni9 13.38(17) . . . 2 ?
Ni8 Ni1 Ni7 Ni9 156.57(3) . . . 2 ?
Ni6 Ni1 Ni7 Ni9 -52.48(3) . . . 2 ?
Ni2 Ni1 Ni7 Ni9 -3.56(2) . . . 2 ?
Ni4 Ni1 Ni7 Ni9 83.35(4) . . . 2 ?
Ni5 Ni1 Ni7 Ni9 56.45(2) . . . 2 ?
Ni7 Ni1 Ni7 Ni9 145.23(3) 2 . . 2 ?
C11 Ni1 Ni8 C18 -14.6(3) . . . . ?
C2 Ni1 Ni8 C18 167.2(3) . . . . ?
C3 Ni1 Ni8 C18 150.4(3) . . . . ?
Ni6 Ni1 Ni8 C18 32.7(2) . . . . ?
Ni2 Ni1 Ni8 C18 -121.1(2) . . . . ?
Ni4 Ni1 Ni8 C18 -130.9(2) . . . . ?
Ni5 Ni1 Ni8 C18 -173.3(2) . . . . ?
Ni7 Ni1 Ni8 C18 108.2(2) 2 . . . ?
Ni7 Ni1 Ni8 C18 97.2(2) . . . . ?
C11 Ni1 Ni8 C20 170.5(5) . . . . ?
C2 Ni1 Ni8 C20 -7.7(4) . . . . ?
C3 Ni1 Ni8 C20 -24.4(5) . . . . ?
Ni6 Ni1 Ni8 C20 -142.1(4) . . . . ?
Ni2 Ni1 Ni8 C20 64.1(4) . . . . ?
Ni4 Ni1 Ni8 C20 54.2(4) . . . . ?
Ni5 Ni1 Ni8 C20 11.9(4) . . . . ?
Ni7 Ni1 Ni8 C20 -66.6(4) 2 . . . ?
Ni7 Ni1 Ni8 C20 -77.6(4) . . . . ?
C11 Ni1 Ni8 C2 178.2(3) . . . . ?
C3 Ni1 Ni8 C2 -16.7(3) . . . . ?
Ni6 Ni1 Ni8 C2 -134.46(19) . . . . ?
Ni2 Ni1 Ni8 C2 71.74(19) . . . . ?
Ni4 Ni1 Ni8 C2 61.90(18) . . . . ?
Ni5 Ni1 Ni8 C2 19.56(18) . . . . ?
Ni7 Ni1 Ni8 C2 -58.95(18) 2 . . . ?
Ni7 Ni1 Ni8 C2 -69.94(18) . . . . ?
C11 Ni1 Ni8 Ni9 176.8(2) . . . . ?
C2 Ni1 Ni8 Ni9 -1.39(18) . . . . ?
C3 Ni1 Ni8 Ni9 -18.1(2) . . . . ?
Ni6 Ni1 Ni8 Ni9 -135.85(7) . . . . ?
Ni2 Ni1 Ni8 Ni9 70.35(6) . . . . ?
Ni4 Ni1 Ni8 Ni9 60.51(3) . . . . ?
Ni5 Ni1 Ni8 Ni9 18.17(4) . . . . ?
Ni7 Ni1 Ni8 Ni9 -60.34(3) 2 . . . ?
Ni7 Ni1 Ni8 Ni9 -71.33(4) . . . . ?
C11 Ni1 Ni8 C14 77.2(3) . . . . ?
C2 Ni1 Ni8 C14 -101.0(2) . . . . ?
C3 Ni1 Ni8 C14 -117.7(3) . . . . ?
Ni6 Ni1 Ni8 C14 124.54(16) . . . . ?
Ni2 Ni1 Ni8 C14 -29.26(15) . . . . ?
Ni4 Ni1 Ni8 C14 -39.10(14) . . . . ?
Ni5 Ni1 Ni8 C14 -81.44(14) . . . . ?
Ni7 Ni1 Ni8 C14 -159.95(14) 2 . . . ?
Ni7 Ni1 Ni8 C14 -170.94(14) . . . . ?
C11 Ni1 Ni8 Ni4 116.3(2) . . . . ?
C2 Ni1 Ni8 Ni4 -61.90(18) . . . . ?
C3 Ni1 Ni8 Ni4 -78.6(2) . . . . ?
Ni6 Ni1 Ni8 Ni4 163.64(8) . . . . ?
Ni2 Ni1 Ni8 Ni4 9.84(5) . . . . ?
Ni5 Ni1 Ni8 Ni4 -42.34(3) . . . . ?
Ni7 Ni1 Ni8 Ni4 -120.85(3) 2 . . . ?
Ni7 Ni1 Ni8 Ni4 -131.84(3) . . . . ?
C11 Ni1 Ni8 Ni7 -122.8(2) . . . 2 ?
C2 Ni1 Ni8 Ni7 58.95(18) . . . 2 ?
C3 Ni1 Ni8 Ni7 42.2(2) . . . 2 ?
Ni6 Ni1 Ni8 Ni7 -75.51(8) . . . 2 ?
Ni2 Ni1 Ni8 Ni7 130.69(6) . . . 2 ?
Ni4 Ni1 Ni8 Ni7 120.85(3) . . . 2 ?
Ni5 Ni1 Ni8 Ni7 78.51(3) . . . 2 ?
Ni7 Ni1 Ni8 Ni7 -10.99(3) . . . 2 ?
C14 Ni4 Ni8 C18 -21.6(3) . . . . ?
C1 Ni4 Ni8 C18 174.4(3) . . . . ?
C2 Ni4 Ni8 C18 141.9(3) . . . . ?
Ni10 Ni4 Ni8 C18 -80.6(3) . . . . ?
Ni3 Ni4 Ni8 C18 76.8(3) . . . . ?
Ni5 Ni4 Ni8 C18 129.3(3) . . . . ?
Ni1 Ni4 Ni8 C18 86.7(3) . . . . ?
Ni11 Ni4 Ni8 C18 -141.8(3) . . . . ?
Ni9 Ni4 Ni8 C18 -157.5(3) . . . . ?
C14 Ni4 Ni8 C20 93.2(3) . . . . ?
C1 Ni4 Ni8 C20 -70.8(3) . . . . ?
C2 Ni4 Ni8 C20 -103.3(2) . . . . ?
Ni10 Ni4 Ni8 C20 34.15(18) . . . . ?
Ni3 Ni4 Ni8 C20 -168.43(17) . . . . ?
Ni5 Ni4 Ni8 C20 -115.99(16) . . . . ?
Ni1 Ni4 Ni8 C20 -158.55(17) . . . . ?
Ni11 Ni4 Ni8 C20 -27.01(17) . . . . ?
Ni9 Ni4 Ni8 C20 -42.72(16) . . . . ?
C14 Ni4 Ni8 C2 -163.6(3) . . . . ?
C1 Ni4 Ni8 C2 32.4(3) . . . . ?
Ni10 Ni4 Ni8 C2 137.45(17) . . . . ?
Ni3 Ni4 Ni8 C2 -65.13(17) . . . . ?
Ni5 Ni4 Ni8 C2 -12.69(16) . . . . ?
Ni1 Ni4 Ni8 C2 -55.25(16) . . . . ?
Ni11 Ni4 Ni8 C2 76.28(16) . . . . ?
Ni9 Ni4 Ni8 C2 60.58(16) . . . . ?
C14 Ni4 Ni8 Ni9 135.9(2) . . . . ?
C1 Ni4 Ni8 Ni9 -28.1(2) . . . . ?
C2 Ni4 Ni8 Ni9 -60.58(16) . . . . ?
Ni10 Ni4 Ni8 Ni9 76.87(7) . . . . ?
Ni3 Ni4 Ni8 Ni9 -125.71(6) . . . . ?
Ni5 Ni4 Ni8 Ni9 -73.27(2) . . . . ?
Ni1 Ni4 Ni8 Ni9 -115.83(3) . . . . ?
Ni11 Ni4 Ni8 Ni9 15.71(3) . . . . ?
C1 Ni4 Ni8 C14 -164.0(3) . . . . ?
C2 Ni4 Ni8 C14 163.6(3) . . . . ?
Ni10 Ni4 Ni8 C14 -59.0(2) . . . . ?
Ni3 Ni4 Ni8 C14 98.4(2) . . . . ?
Ni5 Ni4 Ni8 C14 150.9(2) . . . . ?
Ni1 Ni4 Ni8 C14 108.3(2) . . . . ?
Ni11 Ni4 Ni8 C14 -120.2(2) . . . . ?
Ni9 Ni4 Ni8 C14 -135.9(2) . . . . ?
C14 Ni4 Ni8 Ni1 -108.3(2) . . . . ?
C1 Ni4 Ni8 Ni1 87.7(2) . . . . ?
C2 Ni4 Ni8 Ni1 55.25(16) . . . . ?
Ni10 Ni4 Ni8 Ni1 -167.30(7) . . . . ?
Ni3 Ni4 Ni8 Ni1 -9.88(6) . . . . ?
Ni5 Ni4 Ni8 Ni1 42.56(2) . . . . ?
Ni11 Ni4 Ni8 Ni1 131.54(3) . . . . ?
Ni9 Ni4 Ni8 Ni1 115.83(3) . . . . ?
C14 Ni4 Ni8 Ni7 -160.7(2) . . . 2 ?
C1 Ni4 Ni8 Ni7 35.3(2) . . . 2 ?
C2 Ni4 Ni8 Ni7 2.90(16) . . . 2 ?
Ni10 Ni4 Ni8 Ni7 140.34(6) . . . 2 ?
Ni3 Ni4 Ni8 Ni7 -62.23(6) . . . 2 ?
Ni5 Ni4 Ni8 Ni7 -9.79(3) . . . 2 ?
Ni1 Ni4 Ni8 Ni7 -52.36(3) . . . 2 ?
Ni11 Ni4 Ni8 Ni7 79.18(3) . . . 2 ?
Ni9 Ni4 Ni8 Ni7 63.47(3) . . . 2 ?
C18 Ni8 Ni9 C19 14.7(6) . . . . ?
C20 Ni8 Ni9 C19 -11.6(4) . . . . ?
C2 Ni8 Ni9 C19 170.8(4) . . . . ?
C14 Ni8 Ni9 C19 -103.3(4) . . . . ?
Ni1 Ni8 Ni9 C19 172.1(4) . . . . ?
Ni4 Ni8 Ni9 C19 -131.2(4) . . . . ?
Ni7 Ni8 Ni9 C19 116.2(4) 2 . . . ?
C18 Ni8 Ni9 C20 26.2(5) . . . . ?
C2 Ni8 Ni9 C20 -177.6(3) . . . . ?
C14 Ni8 Ni9 C20 -91.8(3) . . . . ?
Ni1 Ni8 Ni9 C20 -176.4(2) . . . . ?
Ni4 Ni8 Ni9 C20 -119.6(2) . . . . ?
Ni7 Ni8 Ni9 C20 127.8(2) 2 . . . ?
C18 Ni8 Ni9 C2 -156.1(4) . . . . ?
C20 Ni8 Ni9 C2 177.6(3) . . . . ?
C14 Ni8 Ni9 C2 85.9(2) . . . . ?
Ni1 Ni8 Ni9 C2 1.26(16) . . . . ?
Ni4 Ni8 Ni9 C2 58.02(16) . . . . ?
Ni7 Ni8 Ni9 C2 -54.55(16) 2 . . . ?
C18 Ni8 Ni9 C3 -139.2(4) . . . 2 ?
C20 Ni8 Ni9 C3 -165.5(3) . . . 2 ?
C2 Ni8 Ni9 C3 16.9(2) . . . 2 ?
C14 Ni8 Ni9 C3 102.76(19) . . . 2 ?
Ni1 Ni8 Ni9 C3 18.16(13) . . . 2 ?
Ni4 Ni8 Ni9 C3 74.92(12) . . . 2 ?
Ni7 Ni8 Ni9 C3 -37.65(12) 2 . . 2 ?
C18 Ni8 Ni9 Ni6 -99.4(4) . . . 2 ?
C20 Ni8 Ni9 Ni6 -125.7(2) . . . 2 ?
C2 Ni8 Ni9 Ni6 56.71(16) . . . 2 ?
C14 Ni8 Ni9 Ni6 142.57(14) . . . 2 ?
Ni1 Ni8 Ni9 Ni6 57.97(4) . . . 2 ?
Ni4 Ni8 Ni9 Ni6 114.73(3) . . . 2 ?
Ni7 Ni8 Ni9 Ni6 2.16(3) 2 . . 2 ?
C18 Ni8 Ni9 Ni11 128.8(4) . . . . ?
C20 Ni8 Ni9 Ni11 102.6(2) . . . . ?
C2 Ni8 Ni9 Ni11 -75.05(16) . . . . ?
C14 Ni8 Ni9 Ni11 10.81(14) . . . . ?
Ni1 Ni8 Ni9 Ni11 -73.79(4) . . . . ?
Ni4 Ni8 Ni9 Ni11 -17.03(3) . . . . ?
Ni7 Ni8 Ni9 Ni11 -129.60(3) 2 . . . ?
C18 Ni8 Ni9 Ni2 -158.3(4) . . . 2 ?
C20 Ni8 Ni9 Ni2 175.4(2) . . . 2 ?
C2 Ni8 Ni9 Ni2 -2.19(16) . . . 2 ?
C14 Ni8 Ni9 Ni2 83.67(14) . . . 2 ?
Ni1 Ni8 Ni9 Ni2 -0.93(5) . . . 2 ?
Ni4 Ni8 Ni9 Ni2 55.83(4) . . . 2 ?
Ni7 Ni8 Ni9 Ni2 -56.74(4) 2 . . 2 ?
C18 Ni8 Ni9 Ni4 145.9(4) . . . . ?
C20 Ni8 Ni9 Ni4 119.6(2) . . . . ?
C2 Ni8 Ni9 Ni4 -58.02(16) . . . . ?
C14 Ni8 Ni9 Ni4 27.84(14) . . . . ?
Ni1 Ni8 Ni9 Ni4 -56.76(3) . . . . ?
Ni7 Ni8 Ni9 Ni4 -112.57(3) 2 . . . ?
C18 Ni8 Ni9 Ni7 -101.6(4) . . . 2 ?
C20 Ni8 Ni9 Ni7 -127.8(2) . . . 2 ?
C2 Ni8 Ni9 Ni7 54.55(16) . . . 2 ?
C14 Ni8 Ni9 Ni7 140.41(14) . . . 2 ?
Ni1 Ni8 Ni9 Ni7 55.81(3) . . . 2 ?
Ni4 Ni8 Ni9 Ni7 112.57(3) . . . 2 ?
C14 Ni4 Ni9 C19 99.3(3) . . . . ?
C1 Ni4 Ni9 C19 -54.3(3) . . . . ?
C2 Ni4 Ni9 C19 -152.3(3) . . . . ?
Ni10 Ni4 Ni9 C19 -7.6(3) . . . . ?
Ni8 Ni4 Ni9 C19 142.2(3) . . . . ?
Ni3 Ni4 Ni9 C19 -79.6(3) . . . . ?
Ni5 Ni4 Ni9 C19 -108.4(3) . . . . ?
Ni1 Ni4 Ni9 C19 -168.6(3) . . . . ?
Ni11 Ni4 Ni9 C19 -20.1(3) . . . . ?
C14 Ni4 Ni9 C20 -1.7(3) . . . . ?
C1 Ni4 Ni9 C20 -155.3(2) . . . . ?
C2 Ni4 Ni9 C20 106.7(2) . . . . ?
Ni10 Ni4 Ni9 C20 -108.55(18) . . . . ?
Ni8 Ni4 Ni9 C20 41.19(18) . . . . ?
Ni3 Ni4 Ni9 C20 179.40(18) . . . . ?
Ni5 Ni4 Ni9 C20 150.62(18) . . . . ?
Ni1 Ni4 Ni9 C20 90.44(18) . . . . ?
Ni11 Ni4 Ni9 C20 -121.12(18) . . . . ?
C14 Ni4 Ni9 C2 -108.4(3) . . . . ?
C1 Ni4 Ni9 C2 97.9(2) . . . . ?
Ni10 Ni4 Ni9 C2 144.71(17) . . . . ?
Ni8 Ni4 Ni9 C2 -65.55(17) . . . . ?
Ni3 Ni4 Ni9 C2 72.67(18) . . . . ?
Ni5 Ni4 Ni9 C2 43.88(17) . . . . ?
Ni1 Ni4 Ni9 C2 -16.30(17) . . . . ?
Ni11 Ni4 Ni9 C2 132.15(17) . . . . ?
C14 Ni4 Ni9 C3 -137.5(3) . . . 2 ?
C1 Ni4 Ni9 C3 68.83(19) . . . 2 ?
C2 Ni4 Ni9 C3 -29.1(2) . . . 2 ?
Ni10 Ni4 Ni9 C3 115.61(13) . . . 2 ?
Ni8 Ni4 Ni9 C3 -94.64(13) . . . 2 ?
Ni3 Ni4 Ni9 C3 43.57(14) . . . 2 ?
Ni5 Ni4 Ni9 C3 14.79(13) . . . 2 ?
Ni1 Ni4 Ni9 C3 -45.39(13) . . . 2 ?
Ni11 Ni4 Ni9 C3 103.05(13) . . . 2 ?
C14 Ni4 Ni9 Ni8 -42.8(2) . . . . ?
C1 Ni4 Ni9 Ni8 163.48(14) . . . . ?
C2 Ni4 Ni9 Ni8 65.55(17) . . . . ?
Ni10 Ni4 Ni9 Ni8 -149.74(4) . . . . ?
Ni3 Ni4 Ni9 Ni8 138.21(5) . . . . ?
Ni5 Ni4 Ni9 Ni8 109.43(3) . . . . ?
Ni1 Ni4 Ni9 Ni8 49.25(3) . . . . ?
Ni11 Ni4 Ni9 Ni8 -162.31(3) . . . . ?
C14 Ni4 Ni9 Ni6 -136.8(2) . . . 2 ?
C1 Ni4 Ni9 Ni6 69.49(14) . . . 2 ?
C2 Ni4 Ni9 Ni6 -28.44(17) . . . 2 ?
Ni10 Ni4 Ni9 Ni6 116.27(4) . . . 2 ?
Ni8 Ni4 Ni9 Ni6 -93.99(4) . . . 2 ?
Ni3 Ni4 Ni9 Ni6 44.22(6) . . . 2 ?
Ni5 Ni4 Ni9 Ni6 15.44(4) . . . 2 ?
Ni1 Ni4 Ni9 Ni6 -44.74(4) . . . 2 ?
Ni11 Ni4 Ni9 Ni6 103.70(4) . . . 2 ?
C14 Ni4 Ni9 Ni11 119.5(2) . . . . ?
C1 Ni4 Ni9 Ni11 -34.22(14) . . . . ?
C2 Ni4 Ni9 Ni11 -132.15(17) . . . . ?
Ni10 Ni4 Ni9 Ni11 12.56(3) . . . . ?
Ni8 Ni4 Ni9 Ni11 162.31(3) . . . . ?
Ni3 Ni4 Ni9 Ni11 -59.48(4) . . . . ?
Ni5 Ni4 Ni9 Ni11 -88.26(3) . . . . ?
Ni1 Ni4 Ni9 Ni11 -148.44(3) . . . . ?
C14 Ni4 Ni9 Ni2 -179.7(2) . . . 2 ?
C1 Ni4 Ni9 Ni2 26.65(14) . . . 2 ?
C2 Ni4 Ni9 Ni2 -71.28(17) . . . 2 ?
Ni10 Ni4 Ni9 Ni2 73.43(3) . . . 2 ?
Ni8 Ni4 Ni9 Ni2 -136.82(3) . . . 2 ?
Ni3 Ni4 Ni9 Ni2 1.39(5) . . . 2 ?
Ni5 Ni4 Ni9 Ni2 -27.39(3) . . . 2 ?
Ni1 Ni4 Ni9 Ni2 -87.57(2) . . . 2 ?
Ni11 Ni4 Ni9 Ni2 60.87(2) . . . 2 ?
C14 Ni4 Ni9 Ni7 -95.3(2) . . . 2 ?
C1 Ni4 Ni9 Ni7 111.02(14) . . . 2 ?
C2 Ni4 Ni9 Ni7 13.09(17) . . . 2 ?
Ni10 Ni4 Ni9 Ni7 157.80(3) . . . 2 ?
Ni8 Ni4 Ni9 Ni7 -52.46(2) . . . 2 ?
Ni3 Ni4 Ni9 Ni7 85.75(5) . . . 2 ?
Ni5 Ni4 Ni9 Ni7 56.97(3) . . . 2 ?
Ni1 Ni4 Ni9 Ni7 -3.21(2) . . . 2 ?
Ni11 Ni4 Ni9 Ni7 145.23(3) . . . 2 ?
C14 Ni4 Ni10 C21 -15.8(3) . . . . ?
C1 Ni4 Ni10 C21 168.5(3) . . . . ?
C2 Ni4 Ni10 C21 147.9(3) . . . . ?
Ni8 Ni4 Ni10 C21 37.4(2) . . . . ?
Ni3 Ni4 Ni10 C21 -128.7(2) . . . . ?
Ni5 Ni4 Ni10 C21 -172.6(2) . . . . ?
Ni1 Ni4 Ni10 C21 -121.4(2) . . . . ?
Ni11 Ni4 Ni10 C21 110.2(2) . . . . ?
Ni9 Ni4 Ni10 C21 98.0(2) . . . . ?
C14 Ni4 Ni10 C22 165.2(5) . . . . ?
C1 Ni4 Ni10 C22 -10.6(5) . . . . ?
C2 Ni4 Ni10 C22 -31.1(5) . . . . ?
Ni8 Ni4 Ni10 C22 -141.6(4) . . . . ?
Ni3 Ni4 Ni10 C22 52.3(4) . . . . ?
Ni5 Ni4 Ni10 C22 8.4(4) . . . . ?
Ni1 Ni4 Ni10 C22 59.5(4) . . . . ?
Ni11 Ni4 Ni10 C22 -68.8(4) . . . . ?
Ni9 Ni4 Ni10 C22 -81.0(4) . . . . ?
C14 Ni4 Ni10 C1 175.7(3) . . . . ?
C2 Ni4 Ni10 C1 -20.5(3) . . . . ?
Ni8 Ni4 Ni10 C1 -131.08(19) . . . . ?
Ni3 Ni4 Ni10 C1 62.85(18) . . . . ?
Ni5 Ni4 Ni10 C1 18.97(18) . . . . ?
Ni1 Ni4 Ni10 C1 70.08(19) . . . . ?
Ni11 Ni4 Ni10 C1 -58.28(18) . . . . ?
Ni9 Ni4 Ni10 C1 -70.49(18) . . . . ?
C14 Ni4 Ni10 Ni13 173.3(2) . . . . ?
C1 Ni4 Ni10 Ni13 -2.41(18) . . . . ?
C2 Ni4 Ni10 Ni13 -23.0(2) . . . . ?
Ni8 Ni4 Ni10 Ni13 -133.49(7) . . . . ?
Ni3 Ni4 Ni10 Ni13 60.45(3) . . . . ?
Ni5 Ni4 Ni10 Ni13 16.56(3) . . . . ?
Ni1 Ni4 Ni10 Ni13 67.68(7) . . . . ?
Ni11 Ni4 Ni10 Ni13 -60.69(3) . . . . ?
Ni9 Ni4 Ni10 Ni13 -72.89(4) . . . . ?
C14 Ni4 Ni10 Ni3 112.9(2) . . . . ?
C1 Ni4 Ni10 Ni3 -62.85(18) . . . . ?
C2 Ni4 Ni10 Ni3 -83.4(2) . . . . ?
Ni8 Ni4 Ni10 Ni3 166.06(7) . . . . ?
Ni5 Ni4 Ni10 Ni3 -43.89(2) . . . . ?
Ni1 Ni4 Ni10 Ni3 7.23(6) . . . . ?
Ni11 Ni4 Ni10 Ni3 -121.14(3) . . . . ?
Ni9 Ni4 Ni10 Ni3 -133.34(3) . . . . ?
C14 Ni4 Ni10 Ni11 -126.0(2) . . . . ?
C1 Ni4 Ni10 Ni11 58.28(18) . . . . ?
C2 Ni4 Ni10 Ni11 37.7(2) . . . . ?
Ni8 Ni4 Ni10 Ni11 -72.80(7) . . . . ?
Ni3 Ni4 Ni10 Ni11 121.14(3) . . . . ?
Ni5 Ni4 Ni10 Ni11 77.25(2) . . . . ?
Ni1 Ni4 Ni10 Ni11 128.37(6) . . . . ?
Ni9 Ni4 Ni10 Ni11 -12.20(3) . . . . ?
C13 Ni3 Ni10 C21 -22.8(4) . . . . ?
C4 Ni3 Ni10 C21 171.9(3) . . . . ?
C1 Ni3 Ni10 C21 140.7(3) . . . . ?
Ni12 Ni3 Ni10 C21 -80.0(3) 2 . . . ?
Ni4 Ni3 Ni10 C21 84.6(3) . . . . ?
Ni2 Ni3 Ni10 C21 77.6(3) . . . . ?
Ni5 Ni3 Ni10 C21 128.0(3) . . . . ?
Ni13 Ni3 Ni10 C21 -143.1(3) 2 . . . ?
Ni13 Ni3 Ni10 C21 -159.0(3) . . . . ?
C13 Ni3 Ni10 C22 93.3(4) . . . . ?
C4 Ni3 Ni10 C22 -72.0(3) . . . . ?
C1 Ni3 Ni10 C22 -103.2(2) . . . . ?
Ni12 Ni3 Ni10 C22 36.0(2) 2 . . . ?
Ni4 Ni3 Ni10 C22 -159.33(19) . . . . ?
Ni2 Ni3 Ni10 C22 -166.32(19) . . . . ?
Ni5 Ni3 Ni10 C22 -115.97(19) . . . . ?
Ni13 Ni3 Ni10 C22 -27.05(19) 2 . . . ?
Ni13 Ni3 Ni10 C22 -42.91(18) . . . . ?
C13 Ni3 Ni10 C1 -163.5(3) . . . . ?
C4 Ni3 Ni10 C1 31.2(3) . . . . ?
Ni12 Ni3 Ni10 C1 139.25(18) 2 . . . ?
Ni4 Ni3 Ni10 C1 -56.13(17) . . . . ?
Ni2 Ni3 Ni10 C1 -63.11(17) . . . . ?
Ni5 Ni3 Ni10 C1 -12.76(17) . . . . ?
Ni13 Ni3 Ni10 C1 76.16(17) 2 . . . ?
Ni13 Ni3 Ni10 C1 60.30(17) . . . . ?
C13 Ni3 Ni10 Ni13 136.2(3) . . . . ?
C4 Ni3 Ni10 Ni13 -29.1(2) . . . . ?
C1 Ni3 Ni10 Ni13 -60.30(17) . . . . ?
Ni12 Ni3 Ni10 Ni13 78.95(8) 2 . . . ?
Ni4 Ni3 Ni10 Ni13 -116.43(3) . . . . ?
Ni2 Ni3 Ni10 Ni13 -123.42(6) . . . . ?
Ni5 Ni3 Ni10 Ni13 -73.06(3) . . . . ?
Ni13 Ni3 Ni10 Ni13 15.86(3) 2 . . . ?
C13 Ni3 Ni10 Ni4 -107.4(3) . . . . ?
C4 Ni3 Ni10 Ni4 87.3(2) . . . . ?
C1 Ni3 Ni10 Ni4 56.13(17) . . . . ?
Ni12 Ni3 Ni10 Ni4 -164.62(8) 2 . . . ?
Ni2 Ni3 Ni10 Ni4 -6.99(5) . . . . ?
Ni5 Ni3 Ni10 Ni4 43.36(3) . . . . ?
Ni13 Ni3 Ni10 Ni4 132.28(3) 2 . . . ?
Ni13 Ni3 Ni10 Ni4 116.43(3) . . . . ?
C13 Ni3 Ni10 Ni11 -161.1(3) . . . . ?
C4 Ni3 Ni10 Ni11 33.7(2) . . . . ?
C1 Ni3 Ni10 Ni11 2.49(17) . . . . ?
Ni12 Ni3 Ni10 Ni11 141.74(7) 2 . . . ?
Ni4 Ni3 Ni10 Ni11 -53.64(3) . . . . ?
Ni2 Ni3 Ni10 Ni11 -60.63(6) . . . . ?
Ni5 Ni3 Ni10 Ni11 -10.27(4) . . . . ?
Ni13 Ni3 Ni10 Ni11 78.64(4) 2 . . . ?
Ni13 Ni3 Ni10 Ni11 62.79(3) . . . . ?
C21 Ni10 Ni11 C23 -1.0(3) . . . . ?
C22 Ni10 Ni11 C23 -112.1(3) . . . . ?
C1 Ni10 Ni11 C23 147.8(3) . . . . ?
Ni13 Ni10 Ni11 C23 -151.5(2) . . . . ?
Ni4 Ni10 Ni11 C23 92.9(2) . . . . ?
Ni3 Ni10 Ni11 C23 145.3(2) . . . . ?
C21 Ni10 Ni11 C24 94.8(3) . . . . ?
C22 Ni10 Ni11 C24 -16.2(3) . . . . ?
C1 Ni10 Ni11 C24 -116.3(3) . . . . ?
Ni13 Ni10 Ni11 C24 -55.6(2) . . . . ?
Ni4 Ni10 Ni11 C24 -171.3(2) . . . . ?
Ni3 Ni10 Ni11 C24 -118.9(2) . . . . ?
C21 Ni10 Ni11 C4 -170.2(3) . . . 2 ?
C22 Ni10 Ni11 C4 78.8(2) . . . 2 ?
C1 Ni10 Ni11 C4 -21.3(2) . . . 2 ?
Ni13 Ni10 Ni11 C4 39.37(13) . . . 2 ?
Ni4 Ni10 Ni11 C4 -76.28(13) . . . 2 ?
Ni3 Ni10 Ni11 C4 -23.90(13) . . . 2 ?
C21 Ni10 Ni11 C1 -148.8(3) . . . . ?
C22 Ni10 Ni11 C1 100.1(2) . . . . ?
Ni13 Ni10 Ni11 C1 60.70(17) . . . . ?
Ni4 Ni10 Ni11 C1 -54.95(17) . . . . ?
Ni3 Ni10 Ni11 C1 -2.57(17) . . . . ?
C21 Ni10 Ni11 Ni12 148.7(2) . . . . ?
C22 Ni10 Ni11 Ni12 37.71(18) . . . . ?
C1 Ni10 Ni11 Ni12 -62.41(18) . . . . ?
Ni13 Ni10 Ni11 Ni12 -1.71(3) . . . . ?
Ni4 Ni10 Ni11 Ni12 -117.36(3) . . . . ?
Ni3 Ni10 Ni11 Ni12 -64.98(4) . . . . ?
C21 Ni10 Ni11 Ni9 -81.4(2) . . . . ?
C22 Ni10 Ni11 Ni9 167.57(18) . . . . ?
C1 Ni10 Ni11 Ni9 67.44(17) . . . . ?
Ni13 Ni10 Ni11 Ni9 128.14(3) . . . . ?
Ni4 Ni10 Ni11 Ni9 12.50(3) . . . . ?
Ni3 Ni10 Ni11 Ni9 64.88(4) . . . . ?
C21 Ni10 Ni11 Ni4 -93.9(2) . . . . ?
C22 Ni10 Ni11 Ni4 155.07(18) . . . . ?
C1 Ni10 Ni11 Ni4 54.95(17) . . . . ?
Ni13 Ni10 Ni11 Ni4 115.65(3) . . . . ?
Ni3 Ni10 Ni11 Ni4 52.38(3) . . . . ?
C21 Ni10 Ni11 Ni2 -149.2(2) . . . 2 ?
C22 Ni10 Ni11 Ni2 99.73(18) . . . 2 ?
C1 Ni10 Ni11 Ni2 -0.40(17) . . . 2 ?
Ni13 Ni10 Ni11 Ni2 60.30(3) . . . 2 ?
Ni4 Ni10 Ni11 Ni2 -55.34(3) . . . 2 ?
Ni3 Ni10 Ni11 Ni2 -2.96(4) . . . 2 ?
C21 Ni10 Ni11 Ni13 150.5(2) . . . . ?
C22 Ni10 Ni11 Ni13 39.42(18) . . . . ?
C1 Ni10 Ni11 Ni13 -60.70(17) . . . . ?
Ni4 Ni10 Ni11 Ni13 -115.65(3) . . . . ?
Ni3 Ni10 Ni11 Ni13 -63.27(3) . . . . ?
C19 Ni9 Ni11 C23 74.8(3) . . . . ?
C20 Ni9 Ni11 C23 -21.1(3) . . . . ?
C2 Ni9 Ni11 C23 -124.7(2) . . . . ?
C3 Ni9 Ni11 C23 -162.6(2) 2 . . . ?
Ni8 Ni9 Ni11 C23 -75.8(2) . . . . ?
Ni6 Ni9 Ni11 C23 155.3(2) 2 . . . ?
Ni2 Ni9 Ni11 C23 166.8(2) 2 . . . ?
Ni4 Ni9 Ni11 C23 -92.1(2) . . . . ?
Ni7 Ni9 Ni11 C23 -146.5(2) 2 . . . ?
C19 Ni9 Ni11 C24 -21.3(3) . . . . ?
C20 Ni9 Ni11 C24 -117.2(3) . . . . ?
C2 Ni9 Ni11 C24 139.2(2) . . . . ?
C3 Ni9 Ni11 C24 101.3(2) 2 . . . ?
Ni8 Ni9 Ni11 C24 -171.91(18) . . . . ?
Ni6 Ni9 Ni11 C24 59.20(19) 2 . . . ?
Ni2 Ni9 Ni11 C24 70.67(19) 2 . . . ?
Ni4 Ni9 Ni11 C24 171.82(19) . . . . ?
Ni7 Ni9 Ni11 C24 117.37(19) 2 . . . ?
C19 Ni9 Ni11 C4 -124.6(2) . . . 2 ?
C20 Ni9 Ni11 C4 139.6(2) . . . 2 ?
C2 Ni9 Ni11 C4 35.97(18) . . . 2 ?
C3 Ni9 Ni11 C4 -1.98(17) 2 . . 2 ?
Ni8 Ni9 Ni11 C4 84.82(14) . . . 2 ?
Ni6 Ni9 Ni11 C4 -44.07(14) 2 . . 2 ?
Ni2 Ni9 Ni11 C4 -32.60(13) 2 . . 2 ?
Ni4 Ni9 Ni11 C4 68.55(13) . . . 2 ?
Ni7 Ni9 Ni11 C4 14.10(14) 2 . . 2 ?
C19 Ni9 Ni11 C1 -162.8(2) . . . . ?
C20 Ni9 Ni11 C1 101.3(2) . . . . ?
C2 Ni9 Ni11 C1 -2.26(17) . . . . ?
C3 Ni9 Ni11 C1 -40.21(18) 2 . . . ?
Ni8 Ni9 Ni11 C1 46.59(13) . . . . ?
Ni6 Ni9 Ni11 C1 -82.30(13) 2 . . . ?
Ni2 Ni9 Ni11 C1 -70.83(13) 2 . . . ?
Ni4 Ni9 Ni11 C1 30.32(13) . . . . ?
Ni7 Ni9 Ni11 C1 -24.13(13) 2 . . . ?
C19 Ni9 Ni11 Ni12 -76.39(18) . . . . ?
C20 Ni9 Ni11 Ni12 -172.23(18) . . . . ?
C2 Ni9 Ni11 Ni12 84.17(12) . . . . ?
C3 Ni9 Ni11 Ni12 46.22(13) 2 . . . ?
Ni8 Ni9 Ni11 Ni12 133.02(3) . . . . ?
Ni6 Ni9 Ni11 Ni12 4.13(4) 2 . . . ?
Ni2 Ni9 Ni11 Ni12 15.60(3) 2 . . . ?
Ni4 Ni9 Ni11 Ni12 116.75(3) . . . . ?
Ni7 Ni9 Ni11 Ni12 62.30(5) 2 . . . ?
C19 Ni9 Ni11 Ni10 155.42(18) . . . . ?
C20 Ni9 Ni11 Ni10 59.57(18) . . . . ?
C2 Ni9 Ni11 Ni10 -44.02(12) . . . . ?
C3 Ni9 Ni11 Ni10 -81.98(13) 2 . . . ?
Ni8 Ni9 Ni11 Ni10 4.83(4) . . . . ?
Ni6 Ni9 Ni11 Ni10 -124.06(3) 2 . . . ?
Ni2 Ni9 Ni11 Ni10 -112.59(3) 2 . . . ?
Ni4 Ni9 Ni11 Ni10 -11.45(3) . . . . ?
Ni7 Ni9 Ni11 Ni10 -65.89(5) 2 . . . ?
C19 Ni9 Ni11 Ni4 166.87(18) . . . . ?
C20 Ni9 Ni11 Ni4 71.02(18) . . . . ?
C2 Ni9 Ni11 Ni4 -32.58(12) . . . . ?
C3 Ni9 Ni11 Ni4 -70.53(12) 2 . . . ?
Ni8 Ni9 Ni11 Ni4 16.27(3) . . . . ?
Ni6 Ni9 Ni11 Ni4 -112.61(3) 2 . . . ?
Ni2 Ni9 Ni11 Ni4 -101.15(2) 2 . . . ?
Ni7 Ni9 Ni11 Ni4 -54.45(4) 2 . . . ?
C19 Ni9 Ni11 Ni2 -91.99(18) . . . 2 ?
C20 Ni9 Ni11 Ni2 172.17(18) . . . 2 ?
C2 Ni9 Ni11 Ni2 68.57(12) . . . 2 ?
C3 Ni9 Ni11 Ni2 30.62(12) 2 . . 2 ?
Ni8 Ni9 Ni11 Ni2 117.42(3) . . . 2 ?
Ni6 Ni9 Ni11 Ni2 -11.47(3) 2 . . 2 ?
Ni4 Ni9 Ni11 Ni2 101.15(2) . . . 2 ?
Ni7 Ni9 Ni11 Ni2 46.70(4) 2 . . 2 ?
C19 Ni9 Ni11 Ni13 -146.59(18) . . . . ?
C20 Ni9 Ni11 Ni13 117.56(18) . . . . ?
C2 Ni9 Ni11 Ni13 13.96(13) . . . . ?
C3 Ni9 Ni11 Ni13 -23.99(13) 2 . . . ?
Ni8 Ni9 Ni11 Ni13 62.81(5) . . . . ?
Ni6 Ni9 Ni11 Ni13 -66.07(5) 2 . . . ?
Ni2 Ni9 Ni11 Ni13 -54.61(4) 2 . . . ?
Ni4 Ni9 Ni11 Ni13 46.54(4) . . . . ?
Ni7 Ni9 Ni11 Ni13 -7.91(6) 2 . . . ?
C14 Ni4 Ni11 C23 -7.2(3) . . . . ?
C1 Ni4 Ni11 C23 -145.4(3) . . . . ?
C2 Ni4 Ni11 C23 116.0(2) . . . . ?
Ni10 Ni4 Ni11 C23 -83.6(2) . . . . ?
Ni8 Ni4 Ni11 C23 68.6(2) . . . . ?
Ni3 Ni4 Ni11 C23 -131.1(2) . . . . ?
Ni5 Ni4 Ni11 C23 169.4(2) . . . . ?
Ni1 Ni4 Ni11 C23 130.7(2) . . . . ?
Ni9 Ni4 Ni11 C23 83.5(2) . . . . ?
C14 Ni4 Ni11 C24 -169.2(15) . . . . ?
C1 Ni4 Ni11 C24 52.6(15) . . . . ?
C2 Ni4 Ni11 C24 -46.0(15) . . . . ?
Ni10 Ni4 Ni11 C24 114.5(14) . . . . ?
Ni8 Ni4 Ni11 C24 -93.3(14) . . . . ?
Ni3 Ni4 Ni11 C24 67.0(14) . . . . ?
Ni5 Ni4 Ni11 C24 7.4(14) . . . . ?
Ni1 Ni4 Ni11 C24 -31.2(15) . . . . ?
Ni9 Ni4 Ni11 C24 -78.5(14) . . . . ?
C14 Ni4 Ni11 C4 165.8(3) . . . 2 ?
C1 Ni4 Ni11 C4 27.6(2) . . . 2 ?
C2 Ni4 Ni11 C4 -70.95(18) . . . 2 ?
Ni10 Ni4 Ni11 C4 89.49(14) . . . 2 ?
Ni8 Ni4 Ni11 C4 -118.30(14) . . . 2 ?
Ni3 Ni4 Ni11 C4 42.00(14) . . . 2 ?
Ni5 Ni4 Ni11 C4 -17.57(14) . . . 2 ?
Ni1 Ni4 Ni11 C4 -56.20(14) . . . 2 ?
Ni9 Ni4 Ni11 C4 -103.44(14) . . . 2 ?
C14 Ni4 Ni11 C1 138.2(3) . . . . ?
C2 Ni4 Ni11 C1 -98.6(2) . . . . ?
Ni10 Ni4 Ni11 C1 61.88(19) . . . . ?
Ni8 Ni4 Ni11 C1 -145.92(19) . . . . ?
Ni3 Ni4 Ni11 C1 14.38(19) . . . . ?
Ni5 Ni4 Ni11 C1 -45.19(19) . . . . ?
Ni1 Ni4 Ni11 C1 -83.82(19) . . . . ?
Ni9 Ni4 Ni11 C1 -131.06(19) . . . . ?
C14 Ni4 Ni11 Ni12 168.2(2) . . . . ?
C1 Ni4 Ni11 Ni12 30.03(19) . . . . ?
C2 Ni4 Ni11 Ni12 -68.54(12) . . . . ?
Ni10 Ni4 Ni11 Ni12 91.91(4) . . . . ?
Ni8 Ni4 Ni11 Ni12 -115.89(4) . . . . ?
Ni3 Ni4 Ni11 Ni12 44.41(4) . . . . ?
Ni5 Ni4 Ni11 Ni12 -15.16(4) . . . . ?
Ni1 Ni4 Ni11 Ni12 -53.79(6) . . . . ?
Ni9 Ni4 Ni11 Ni12 -101.03(4) . . . . ?
C14 Ni4 Ni11 Ni10 76.3(2) . . . . ?
C1 Ni4 Ni11 Ni10 -61.88(19) . . . . ?
C2 Ni4 Ni11 Ni10 -160.45(12) . . . . ?
Ni8 Ni4 Ni11 Ni10 152.20(3) . . . . ?
Ni3 Ni4 Ni11 Ni10 -47.50(3) . . . . ?
Ni5 Ni4 Ni11 Ni10 -107.06(3) . . . . ?
Ni1 Ni4 Ni11 Ni10 -145.70(5) . . . . ?
Ni9 Ni4 Ni11 Ni10 167.06(3) . . . . ?
C14 Ni4 Ni11 Ni9 -90.7(2) . . . . ?
C1 Ni4 Ni11 Ni9 131.06(19) . . . . ?
C2 Ni4 Ni11 Ni9 32.49(12) . . . . ?
Ni10 Ni4 Ni11 Ni9 -167.06(3) . . . . ?
Ni8 Ni4 Ni11 Ni9 -14.86(3) . . . . ?
Ni3 Ni4 Ni11 Ni9 145.44(3) . . . . ?
Ni5 Ni4 Ni11 Ni9 85.87(3) . . . . ?
Ni1 Ni4 Ni11 Ni9 47.24(4) . . . . ?
C14 Ni4 Ni11 Ni2 -148.9(2) . . . 2 ?
C1 Ni4 Ni11 Ni2 72.87(19) . . . 2 ?
C2 Ni4 Ni11 Ni2 -25.70(12) . . . 2 ?
Ni10 Ni4 Ni11 Ni2 134.75(3) . . . 2 ?
Ni8 Ni4 Ni11 Ni2 -73.05(3) . . . 2 ?
Ni3 Ni4 Ni11 Ni2 87.25(3) . . . 2 ?
Ni5 Ni4 Ni11 Ni2 27.68(3) . . . 2 ?
Ni1 Ni4 Ni11 Ni2 -10.95(4) . . . 2 ?
Ni9 Ni4 Ni11 Ni2 -58.19(2) . . . 2 ?
C14 Ni4 Ni11 Ni13 120.8(2) . . . . ?
C1 Ni4 Ni11 Ni13 -17.38(19) . . . . ?
C2 Ni4 Ni11 Ni13 -115.95(12) . . . . ?
Ni10 Ni4 Ni11 Ni13 44.50(2) . . . . ?
Ni8 Ni4 Ni11 Ni13 -163.30(3) . . . . ?
Ni3 Ni4 Ni11 Ni13 -3.00(3) . . . . ?
Ni5 Ni4 Ni11 Ni13 -62.56(3) . . . . ?
Ni1 Ni4 Ni11 Ni13 -101.20(4) . . . . ?
Ni9 Ni4 Ni11 Ni13 -148.44(3) . . . . ?
C23 Ni11 Ni12 C25 13.6(6) . . . . ?
C24 Ni11 Ni12 C25 25.8(5) . . . . ?
C4 Ni11 Ni12 C25 -155.0(5) 2 . . . ?
C1 Ni11 Ni12 C25 -138.4(5) . . . . ?
Ni10 Ni11 Ni12 C25 -98.5(5) . . . . ?
Ni9 Ni11 Ni12 C25 131.3(5) . . . . ?
Ni4 Ni11 Ni12 C25 -158.0(5) . . . . ?
Ni2 Ni11 Ni12 C25 147.5(5) 2 . . . ?
Ni13 Ni11 Ni12 C25 -100.1(5) . . . . ?
C23 Ni11 Ni12 C24 -12.1(5) . . . . ?
C4 Ni11 Ni12 C24 179.2(3) 2 . . . ?
C1 Ni11 Ni12 C24 -164.1(3) . . . . ?
Ni10 Ni11 Ni12 C24 -124.3(2) . . . . ?
Ni9 Ni11 Ni12 C24 105.5(2) . . . . ?
Ni4 Ni11 Ni12 C24 176.2(2) . . . . ?
Ni2 Ni11 Ni12 C24 121.7(2) 2 . . . ?
Ni13 Ni11 Ni12 C24 -125.9(2) . . . . ?
C23 Ni11 Ni12 C4 168.6(4) . . . 2 ?
C24 Ni11 Ni12 C4 -179.2(3) . . . 2 ?
C1 Ni11 Ni12 C4 16.6(2) . . . 2 ?
Ni10 Ni11 Ni12 C4 56.47(17) . . . 2 ?
Ni9 Ni11 Ni12 C4 -73.73(17) . . . 2 ?
Ni4 Ni11 Ni12 C4 -2.97(17) . . . 2 ?
Ni2 Ni11 Ni12 C4 -57.53(16) 2 . . 2 ?
Ni13 Ni11 Ni12 C4 54.93(17) . . . 2 ?
C23 Ni11 Ni12 C12 -105.3(4) . . . 2 ?
C24 Ni11 Ni12 C12 -93.2(3) . . . 2 ?
C4 Ni11 Ni12 C12 86.0(2) 2 . . 2 ?
C1 Ni11 Ni12 C12 102.7(2) . . . 2 ?
Ni10 Ni11 Ni12 C12 142.51(15) . . . 2 ?
Ni9 Ni11 Ni12 C12 12.31(16) . . . 2 ?
Ni4 Ni11 Ni12 C12 83.07(16) . . . 2 ?
Ni2 Ni11 Ni12 C12 28.52(15) 2 . . 2 ?
Ni13 Ni11 Ni12 C12 140.98(15) . . . 2 ?
C23 Ni11 Ni12 Ni3 169.3(4) . . . 2 ?
C24 Ni11 Ni12 Ni3 -178.6(2) . . . 2 ?
C4 Ni11 Ni12 Ni3 0.60(17) 2 . . 2 ?
C1 Ni11 Ni12 Ni3 17.24(13) . . . 2 ?
Ni10 Ni11 Ni12 Ni3 57.07(4) . . . 2 ?
Ni9 Ni11 Ni12 Ni3 -73.13(4) . . . 2 ?
Ni4 Ni11 Ni12 Ni3 -2.37(5) . . . 2 ?
Ni2 Ni11 Ni12 Ni3 -56.93(3) 2 . . 2 ?
Ni13 Ni11 Ni12 Ni3 55.53(3) . . . 2 ?
C23 Ni11 Ni12 Ni2 -133.8(4) . . . 2 ?
C24 Ni11 Ni12 Ni2 -121.7(2) . . . 2 ?
C4 Ni11 Ni12 Ni2 57.53(16) 2 . . 2 ?
C1 Ni11 Ni12 Ni2 74.17(13) . . . 2 ?
Ni10 Ni11 Ni12 Ni2 113.99(3) . . . 2 ?
Ni9 Ni11 Ni12 Ni2 -16.20(3) . . . 2 ?
Ni4 Ni11 Ni12 Ni2 54.56(4) . . . 2 ?
Ni13 Ni11 Ni12 Ni2 112.46(3) . . . 2 ?
C23 Ni11 Ni12 Ni13 113.7(4) . . . . ?
C24 Ni11 Ni12 Ni13 125.9(2) . . . . ?
C4 Ni11 Ni12 Ni13 -54.93(17) 2 . . . ?
C1 Ni11 Ni12 Ni13 -38.29(13) . . . . ?
Ni10 Ni11 Ni12 Ni13 1.53(3) . . . . ?
Ni9 Ni11 Ni12 Ni13 -128.67(3) . . . . ?
Ni4 Ni11 Ni12 Ni13 -57.91(4) . . . . ?
Ni2 Ni11 Ni12 Ni13 -112.46(3) 2 . . . ?
C21 Ni10 Ni13 C26 11.8(6) . . . . ?
C22 Ni10 Ni13 C26 -12.3(5) . . . . ?
C1 Ni10 Ni13 C26 170.2(5) . . . . ?
Ni4 Ni10 Ni13 C26 172.3(4) . . . . ?
Ni3 Ni10 Ni13 C26 -131.9(4) . . . . ?
Ni11 Ni10 Ni13 C26 114.6(4) . . . . ?
C21 Ni10 Ni13 C22 24.1(5) . . . . ?
C1 Ni10 Ni13 C22 -177.6(3) . . . . ?
Ni4 Ni10 Ni13 C22 -175.4(2) . . . . ?
Ni3 Ni10 Ni13 C22 -119.6(2) . . . . ?
Ni11 Ni10 Ni13 C22 126.9(2) . . . . ?
C21 Ni10 Ni13 C1 -158.4(5) . . . . ?
C22 Ni10 Ni13 C1 177.6(3) . . . . ?
Ni4 Ni10 Ni13 C1 2.19(16) . . . . ?
Ni3 Ni10 Ni13 C1 57.93(16) . . . . ?
Ni11 Ni10 Ni13 C1 -55.58(17) . . . . ?
C21 Ni10 Ni13 C4 -140.9(5) . . . 2 ?
C22 Ni10 Ni13 C4 -164.9(3) . . . 2 ?
C1 Ni10 Ni13 C4 17.5(2) . . . 2 ?
Ni4 Ni10 Ni13 C4 19.69(13) . . . 2 ?
Ni3 Ni10 Ni13 C4 75.44(12) . . . 2 ?
Ni11 Ni10 Ni13 C4 -38.08(12) . . . 2 ?
C21 Ni10 Ni13 Ni12 -101.3(4) . . . . ?
C22 Ni10 Ni13 Ni12 -125.3(2) . . . . ?
C1 Ni10 Ni13 Ni12 57.10(17) . . . . ?
Ni4 Ni10 Ni13 Ni12 59.29(4) . . . . ?
Ni3 Ni10 Ni13 Ni12 115.03(3) . . . . ?
Ni11 Ni10 Ni13 Ni12 1.52(3) . . . . ?
C21 Ni10 Ni13 Ni13 127.0(4) . . . 2 ?
C22 Ni10 Ni13 Ni13 102.9(2) . . . 2 ?
C1 Ni10 Ni13 Ni13 -74.62(16) . . . 2 ?
Ni4 Ni10 Ni13 Ni13 -72.43(3) . . . 2 ?
Ni3 Ni10 Ni13 Ni13 -16.68(3) . . . 2 ?
Ni11 Ni10 Ni13 Ni13 -130.20(2) . . . 2 ?
C21 Ni10 Ni13 Ni3 -160.7(4) . . . 2 ?
C22 Ni10 Ni13 Ni3 175.2(2) . . . 2 ?
C1 Ni10 Ni13 Ni3 -2.37(17) . . . 2 ?
Ni4 Ni10 Ni13 Ni3 -0.18(5) . . . 2 ?
Ni3 Ni10 Ni13 Ni3 55.57(4) . . . 2 ?
Ni11 Ni10 Ni13 Ni3 -57.94(4) . . . 2 ?
C21 Ni10 Ni13 Ni3 143.7(4) . . . . ?
C22 Ni10 Ni13 Ni3 119.6(2) . . . . ?
C1 Ni10 Ni13 Ni3 -57.93(16) . . . . ?
Ni4 Ni10 Ni13 Ni3 -55.74(3) . . . . ?
Ni11 Ni10 Ni13 Ni3 -113.51(3) . . . . ?
C21 Ni10 Ni13 Ni11 -102.8(4) . . . . ?
C22 Ni10 Ni13 Ni11 -126.9(2) . . . . ?
C1 Ni10 Ni13 Ni11 55.58(16) . . . . ?
Ni4 Ni10 Ni13 Ni11 57.77(3) . . . . ?
Ni3 Ni10 Ni13 Ni11 113.51(3) . . . . ?
C25 Ni12 Ni13 C26 -4.1(3) . . . . ?
C24 Ni12 Ni13 C26 -112.8(3) . . . . ?
C4 Ni12 Ni13 C26 146.1(3) 2 . . . ?
Ni11 Ni12 Ni13 C26 -153.0(2) . . . . ?
C12 Ni12 Ni13 C26 124.7(3) 2 . . . ?
Ni3 Ni12 Ni13 C26 90.0(2) 2 . . . ?
Ni2 Ni12 Ni13 C26 143.4(2) 2 . . . ?
C25 Ni12 Ni13 C22 95.2(3) . . . . ?
C24 Ni12 Ni13 C22 -13.5(3) . . . . ?
C4 Ni12 Ni13 C22 -114.7(3) 2 . . . ?
Ni11 Ni12 Ni13 C22 -53.8(3) . . . . ?
C12 Ni12 Ni13 C22 -136.1(4) 2 . . . ?
Ni3 Ni12 Ni13 C22 -170.8(3) 2 . . . ?
Ni2 Ni12 Ni13 C22 -117.4(3) 2 . . . ?
C25 Ni12 Ni13 C1 -171.3(2) . . . . ?
C24 Ni12 Ni13 C1 80.0(2) . . . . ?
C4 Ni12 Ni13 C1 -21.1(2) 2 . . . ?
Ni11 Ni12 Ni13 C1 39.79(13) . . . . ?
C12 Ni12 Ni13 C1 -42.5(3) 2 . . . ?
Ni3 Ni12 Ni13 C1 -77.24(13) 2 . . . ?
Ni2 Ni12 Ni13 C1 -23.83(13) 2 . . . ?
C25 Ni12 Ni13 C4 -150.2(3) . . . 2 ?
C24 Ni12 Ni13 C4 101.2(2) . . . 2 ?
Ni11 Ni12 Ni13 C4 60.92(17) . . . 2 ?
C12 Ni12 Ni13 C4 -21.4(3) 2 . . 2 ?
Ni3 Ni12 Ni13 C4 -56.11(17) 2 . . 2 ?
Ni2 Ni12 Ni13 C4 -2.70(17) 2 . . 2 ?
C25 Ni12 Ni13 Ni10 147.2(2) . . . . ?
C24 Ni12 Ni13 Ni10 38.55(19) . . . . ?
C4 Ni12 Ni13 Ni10 -62.61(17) 2 . . . ?
Ni11 Ni12 Ni13 Ni10 -1.69(3) . . . . ?
C12 Ni12 Ni13 Ni10 -84.0(3) 2 . . . ?
Ni3 Ni12 Ni13 Ni10 -118.72(4) 2 . . . ?
Ni2 Ni12 Ni13 Ni10 -65.31(4) 2 . . . ?
C25 Ni12 Ni13 Ni13 -82.4(2) . . . 2 ?
C24 Ni12 Ni13 Ni13 168.89(19) . . . 2 ?
C4 Ni12 Ni13 Ni13 67.73(17) 2 . . 2 ?
Ni11 Ni12 Ni13 Ni13 128.65(3) . . . 2 ?
C12 Ni12 Ni13 Ni13 46.3(3) 2 . . 2 ?
Ni3 Ni12 Ni13 Ni13 11.62(3) 2 . . 2 ?
Ni2 Ni12 Ni13 Ni13 65.03(3) 2 . . 2 ?
C25 Ni12 Ni13 Ni3 -94.1(2) . . . 2 ?
C24 Ni12 Ni13 Ni3 157.27(19) . . . 2 ?
C4 Ni12 Ni13 Ni3 56.11(17) 2 . . 2 ?
Ni11 Ni12 Ni13 Ni3 117.03(3) . . . 2 ?
C12 Ni12 Ni13 Ni3 34.7(3) 2 . . 2 ?
Ni2 Ni12 Ni13 Ni3 53.41(3) 2 . . 2 ?
C25 Ni12 Ni13 Ni3 -150.9(2) . . . . ?
C24 Ni12 Ni13 Ni3 100.44(19) . . . . ?
C4 Ni12 Ni13 Ni3 -0.72(17) 2 . . . ?
Ni11 Ni12 Ni13 Ni3 60.20(3) . . . . ?
C12 Ni12 Ni13 Ni3 -22.1(3) 2 . . . ?
Ni3 Ni12 Ni13 Ni3 -56.83(3) 2 . . . ?
Ni2 Ni12 Ni13 Ni3 -3.42(4) 2 . . . ?
C25 Ni12 Ni13 Ni11 148.9(2) . . . . ?
C24 Ni12 Ni13 Ni11 40.24(19) . . . . ?
C4 Ni12 Ni13 Ni11 -60.92(17) 2 . . . ?
C12 Ni12 Ni13 Ni11 -82.3(3) 2 . . . ?
Ni3 Ni12 Ni13 Ni11 -117.03(3) 2 . . . ?
Ni2 Ni12 Ni13 Ni11 -63.62(3) 2 . . . ?
C13 Ni3 Ni13 C26 99.6(4) . . . . ?
C4 Ni3 Ni13 C26 -53.6(4) . . . . ?
C1 Ni3 Ni13 C26 -151.0(4) . . . . ?
Ni12 Ni3 Ni13 C26 -7.1(3) 2 . . . ?
Ni10 Ni3 Ni13 C26 143.4(3) . . . . ?
Ni4 Ni3 Ni13 C26 -167.6(3) . . . . ?
Ni2 Ni3 Ni13 C26 -79.5(3) . . . . ?
Ni5 Ni3 Ni13 C26 -107.5(3) . . . . ?
Ni13 Ni3 Ni13 C26 -18.8(3) 2 . . . ?
C13 Ni3 Ni13 C22 -3.0(3) . . . . ?
C4 Ni3 Ni13 C22 -156.2(2) . . . . ?
C1 Ni3 Ni13 C22 106.4(3) . . . . ?
Ni12 Ni3 Ni13 C22 -109.7(2) 2 . . . ?
Ni10 Ni3 Ni13 C22 40.78(19) . . . . ?
Ni4 Ni3 Ni13 C22 89.82(19) . . . . ?
Ni2 Ni3 Ni13 C22 177.9(2) . . . . ?
Ni5 Ni3 Ni13 C22 149.92(19) . . . . ?
Ni13 Ni3 Ni13 C22 -121.40(19) 2 . . . ?
C13 Ni3 Ni13 C1 -109.4(3) . . . . ?
C4 Ni3 Ni13 C1 97.4(2) . . . . ?
Ni12 Ni3 Ni13 C1 143.95(18) 2 . . . ?
Ni10 Ni3 Ni13 C1 -65.59(17) . . . . ?
Ni4 Ni3 Ni13 C1 -16.55(17) . . . . ?
Ni2 Ni3 Ni13 C1 71.50(18) . . . . ?
Ni5 Ni3 Ni13 C1 43.55(17) . . . . ?
Ni13 Ni3 Ni13 C1 132.22(17) 2 . . . ?
C13 Ni3 Ni13 C4 -138.3(3) . . . 2 ?
C4 Ni3 Ni13 C4 68.54(19) . . . 2 ?
C1 Ni3 Ni13 C4 -28.9(2) . . . 2 ?
Ni12 Ni3 Ni13 C4 115.05(13) 2 . . 2 ?
Ni10 Ni3 Ni13 C4 -94.49(12) . . . 2 ?
Ni4 Ni3 Ni13 C4 -45.45(12) . . . 2 ?
Ni2 Ni3 Ni13 C4 42.60(13) . . . 2 ?
Ni5 Ni3 Ni13 C4 14.65(12) . . . 2 ?
Ni13 Ni3 Ni13 C4 103.32(12) 2 . . 2 ?
C13 Ni3 Ni13 Ni10 -43.8(3) . . . . ?
C4 Ni3 Ni13 Ni10 163.03(14) . . . . ?
C1 Ni3 Ni13 Ni10 65.59(17) . . . . ?
Ni12 Ni3 Ni13 Ni10 -150.46(4) 2 . . . ?
Ni4 Ni3 Ni13 Ni10 49.04(3) . . . . ?
Ni2 Ni3 Ni13 Ni10 137.10(5) . . . . ?
Ni5 Ni3 Ni13 Ni10 109.14(3) . . . . ?
Ni13 Ni3 Ni13 Ni10 -162.18(3) 2 . . . ?
C13 Ni3 Ni13 Ni12 -137.8(3) . . . . ?
C4 Ni3 Ni13 Ni12 69.07(14) . . . . ?
C1 Ni3 Ni13 Ni12 -28.37(17) . . . . ?
Ni12 Ni3 Ni13 Ni12 115.58(3) 2 . . . ?
Ni10 Ni3 Ni13 Ni12 -93.96(4) . . . . ?
Ni4 Ni3 Ni13 Ni12 -44.92(4) . . . . ?
Ni2 Ni3 Ni13 Ni12 43.14(6) . . . . ?
Ni5 Ni3 Ni13 Ni12 15.18(3) . . . . ?
Ni13 Ni3 Ni13 Ni12 103.86(4) 2 . . . ?
C13 Ni3 Ni13 Ni13 118.4(3) . . . 2 ?
C4 Ni3 Ni13 Ni13 -34.79(14) . . . 2 ?
C1 Ni3 Ni13 Ni13 -132.22(17) . . . 2 ?
Ni12 Ni3 Ni13 Ni13 11.73(3) 2 . . 2 ?
Ni10 Ni3 Ni13 Ni13 162.18(3) . . . 2 ?
Ni4 Ni3 Ni13 Ni13 -148.78(3) . . . 2 ?
Ni2 Ni3 Ni13 Ni13 -60.72(4) . . . 2 ?
Ni5 Ni3 Ni13 Ni13 -88.67(2) . . . 2 ?
C13 Ni3 Ni13 Ni3 179.3(3) . . . 2 ?
C4 Ni3 Ni13 Ni3 26.14(14) . . . 2 ?
C1 Ni3 Ni13 Ni3 -71.30(17) . . . 2 ?
Ni12 Ni3 Ni13 Ni3 72.65(4) 2 . . 2 ?
Ni10 Ni3 Ni13 Ni3 -136.89(3) . . . 2 ?
Ni4 Ni3 Ni13 Ni3 -87.85(2) . . . 2 ?
Ni2 Ni3 Ni13 Ni3 0.21(5) . . . 2 ?
Ni5 Ni3 Ni13 Ni3 -27.748(18) . . . 2 ?
Ni13 Ni3 Ni13 Ni3 60.93(3) 2 . . 2 ?
C13 Ni3 Ni13 Ni11 -95.8(3) . . . . ?
C4 Ni3 Ni13 Ni11 111.08(14) . . . . ?
C1 Ni3 Ni13 Ni11 13.64(17) . . . . ?
Ni12 Ni3 Ni13 Ni11 157.59(3) 2 . . . ?
Ni10 Ni3 Ni13 Ni11 -51.95(3) . . . . ?
Ni4 Ni3 Ni13 Ni11 -2.91(3) . . . . ?
Ni2 Ni3 Ni13 Ni11 85.15(5) . . . . ?
Ni5 Ni3 Ni13 Ni11 57.19(2) . . . . ?
Ni13 Ni3 Ni13 Ni11 145.87(3) 2 . . . ?
C23 Ni11 Ni13 C26 -106.0(4) . . . . ?
C24 Ni11 Ni13 C26 -2.9(3) . . . . ?
C4 Ni11 Ni13 C26 98.4(3) 2 . . . ?
C1 Ni11 Ni13 C26 153.6(3) . . . . ?
Ni12 Ni11 Ni13 C26 35.3(3) . . . . ?
Ni10 Ni11 Ni13 C26 -142.9(3) . . . . ?
Ni9 Ni11 Ni13 C26 130.1(3) . . . . ?
Ni4 Ni11 Ni13 C26 170.1(3) . . . . ?
Ni2 Ni11 Ni13 C26 85.5(3) 2 . . . ?
C23 Ni11 Ni13 C22 -0.1(3) . . . . ?
C24 Ni11 Ni13 C22 103.1(2) . . . . ?
C4 Ni11 Ni13 C22 -155.7(3) 2 . . . ?
C1 Ni11 Ni13 C22 -100.5(3) . . . . ?
Ni12 Ni11 Ni13 C22 141.21(18) . . . . ?
Ni10 Ni11 Ni13 C22 -36.94(18) . . . . ?
Ni9 Ni11 Ni13 C22 -123.96(18) . . . . ?
Ni4 Ni11 Ni13 C22 -83.97(18) . . . . ?
Ni2 Ni11 Ni13 C22 -168.62(18) 2 . . . ?
C23 Ni11 Ni13 C1 100.4(3) . . . . ?
C24 Ni11 Ni13 C1 -156.4(3) . . . . ?
C4 Ni11 Ni13 C1 -55.2(2) 2 . . . ?
Ni12 Ni11 Ni13 C1 -118.28(18) . . . . ?
Ni10 Ni11 Ni13 C1 63.58(18) . . . . ?
Ni9 Ni11 Ni13 C1 -23.44(18) . . . . ?
Ni4 Ni11 Ni13 C1 16.54(18) . . . . ?
Ni2 Ni11 Ni13 C1 -68.11(18) 2 . . . ?
C23 Ni11 Ni13 C4 155.6(3) . . . 2 ?
C24 Ni11 Ni13 C4 -101.3(2) . . . 2 ?
C1 Ni11 Ni13 C4 55.2(2) . . . 2 ?
Ni12 Ni11 Ni13 C4 -63.11(18) . . . 2 ?
Ni10 Ni11 Ni13 C4 118.74(18) . . . 2 ?
Ni9 Ni11 Ni13 C4 31.72(18) . . . 2 ?
Ni4 Ni11 Ni13 C4 71.71(18) . . . 2 ?
Ni2 Ni11 Ni13 C4 -12.94(18) 2 . . 2 ?
C23 Ni11 Ni13 Ni10 36.9(2) . . . . ?
C24 Ni11 Ni13 Ni10 139.99(17) . . . . ?
C4 Ni11 Ni13 Ni10 -118.74(18) 2 . . . ?
C1 Ni11 Ni13 Ni10 -63.58(18) . . . . ?
Ni12 Ni11 Ni13 Ni10 178.14(4) . . . . ?
Ni9 Ni11 Ni13 Ni10 -87.02(4) . . . . ?
Ni4 Ni11 Ni13 Ni10 -47.04(3) . . . . ?
Ni2 Ni11 Ni13 Ni10 -131.69(3) 2 . . . ?
C23 Ni11 Ni13 Ni12 -141.3(2) . . . . ?
C24 Ni11 Ni13 Ni12 -38.16(17) . . . . ?
C4 Ni11 Ni13 Ni12 63.11(18) 2 . . . ?
C1 Ni11 Ni13 Ni12 118.28(18) . . . . ?
Ni10 Ni11 Ni13 Ni12 -178.14(4) . . . . ?
Ni9 Ni11 Ni13 Ni12 94.84(4) . . . . ?
Ni4 Ni11 Ni13 Ni12 134.82(3) . . . . ?
Ni2 Ni11 Ni13 Ni12 50.17(2) 2 . . . ?
C23 Ni11 Ni13 Ni13 130.1(2) . . . 2 ?
C24 Ni11 Ni13 Ni13 -126.75(18) . . . 2 ?
C4 Ni11 Ni13 Ni13 -25.48(19) 2 . . 2 ?
C1 Ni11 Ni13 Ni13 29.69(18) . . . 2 ?
Ni12 Ni11 Ni13 Ni13 -88.59(6) . . . 2 ?
Ni10 Ni11 Ni13 Ni13 93.27(6) . . . 2 ?
Ni9 Ni11 Ni13 Ni13 6.24(8) . . . 2 ?
Ni4 Ni11 Ni13 Ni13 46.23(6) . . . 2 ?
Ni2 Ni11 Ni13 Ni13 -38.42(6) 2 . . 2 ?
C23 Ni11 Ni13 Ni3 172.2(2) . . . 2 ?
C24 Ni11 Ni13 Ni3 -84.67(17) . . . 2 ?
C4 Ni11 Ni13 Ni3 16.60(18) 2 . . 2 ?
C1 Ni11 Ni13 Ni3 71.77(18) . . . 2 ?
Ni12 Ni11 Ni13 Ni3 -46.51(3) . . . 2 ?
Ni10 Ni11 Ni13 Ni3 135.35(3) . . . 2 ?
Ni9 Ni11 Ni13 Ni3 48.32(4) . . . 2 ?
Ni4 Ni11 Ni13 Ni3 88.31(2) . . . 2 ?
Ni2 Ni11 Ni13 Ni3 3.66(2) 2 . . 2 ?
C23 Ni11 Ni13 Ni3 86.7(2) . . . . ?
C24 Ni11 Ni13 Ni3 -170.22(17) . . . . ?
C4 Ni11 Ni13 Ni3 -68.95(18) 2 . . . ?
C1 Ni11 Ni13 Ni3 -13.79(18) . . . . ?
Ni12 Ni11 Ni13 Ni3 -132.07(3) . . . . ?
Ni10 Ni11 Ni13 Ni3 49.79(2) . . . . ?
Ni9 Ni11 Ni13 Ni3 -37.23(4) . . . . ?
Ni4 Ni11 Ni13 Ni3 2.75(2) . . . . ?
Ni2 Ni11 Ni13 Ni3 -81.90(2) 2 . . . ?
C14 Ni4 C1 C4 -152.8(5) . . . 2 ?
C2 Ni4 C1 C4 23.7(5) . . . 2 ?
Ni10 Ni4 C1 C4 -145.1(5) . . . 2 ?
Ni8 Ni4 C1 C4 -0.4(6) . . . 2 ?
Ni3 Ni4 C1 C4 136.3(5) . . . 2 ?
Ni5 Ni4 C1 C4 57.8(4) . . . 2 ?
Ni1 Ni4 C1 C4 66.8(5) . . . 2 ?
Ni11 Ni4 C1 C4 -62.2(4) . . . 2 ?
Ni9 Ni4 C1 C4 -22.6(4) . . . 2 ?
C14 Ni4 C1 Ni10 -7.7(5) . . . . ?
C2 Ni4 C1 Ni10 168.84(15) . . . . ?
Ni8 Ni4 C1 Ni10 144.65(13) . . . . ?
Ni3 Ni4 C1 Ni10 -78.60(15) . . . . ?
Ni5 Ni4 C1 Ni10 -157.1(2) . . . . ?
Ni1 Ni4 C1 Ni10 -148.12(8) . . . . ?
Ni11 Ni4 C1 Ni10 82.88(16) . . . . ?
Ni9 Ni4 C1 Ni10 122.47(11) . . . . ?
C14 Ni4 C1 Ni13 -1.2(9) . . . . ?
C2 Ni4 C1 Ni13 175.3(6) . . . . ?
Ni10 Ni4 C1 Ni13 6.5(5) . . . . ?
Ni8 Ni4 C1 Ni13 151.1(4) . . . . ?
Ni3 Ni4 C1 Ni13 -72.1(6) . . . . ?
Ni5 Ni4 C1 Ni13 -150.6(7) . . . . ?
Ni1 Ni4 C1 Ni13 -141.6(5) . . . . ?
Ni11 Ni4 C1 Ni13 89.4(6) . . . . ?
Ni9 Ni4 C1 Ni13 129.0(6) . . . . ?
C14 Ni4 C1 Ni3 70.9(5) . . . . ?
C2 Ni4 C1 Ni3 -112.56(16) . . . . ?
Ni10 Ni4 C1 Ni3 78.60(15) . . . . ?
Ni8 Ni4 C1 Ni3 -136.76(14) . . . . ?
Ni5 Ni4 C1 Ni3 -78.52(13) . . . . ?
Ni1 Ni4 C1 Ni3 -69.52(15) . . . . ?
Ni11 Ni4 C1 Ni3 161.5(2) . . . . ?
Ni9 Ni4 C1 Ni3 -158.93(11) . . . . ?
C14 Ni4 C1 Ni11 -90.6(4) . . . . ?
C2 Ni4 C1 Ni11 85.96(18) . . . . ?
Ni10 Ni4 C1 Ni11 -82.88(16) . . . . ?
Ni8 Ni4 C1 Ni11 61.8(3) . . . . ?
Ni3 Ni4 C1 Ni11 -161.5(2) . . . . ?
Ni5 Ni4 C1 Ni11 120.0(2) . . . . ?
Ni1 Ni4 C1 Ni11 129.00(10) . . . . ?
Ni9 Ni4 C1 Ni11 39.59(13) . . . . ?
C14 Ni4 C1 Ni5 149.4(4) . . . . ?
C2 Ni4 C1 Ni5 -34.05(17) . . . . ?
Ni10 Ni4 C1 Ni5 157.1(2) . . . . ?
Ni8 Ni4 C1 Ni5 -58.2(3) . . . . ?
Ni3 Ni4 C1 Ni5 78.52(13) . . . . ?
Ni1 Ni4 C1 Ni5 9.00(16) . . . . ?
Ni11 Ni4 C1 Ni5 -120.0(2) . . . . ?
Ni9 Ni4 C1 Ni5 -80.42(10) . . . . ?
C21 Ni10 C1 C4 119.2(6) . . . 2 ?
C22 Ni10 C1 C4 -43.1(6) . . . 2 ?
Ni13 Ni10 C1 C4 -41.2(4) . . . 2 ?
Ni4 Ni10 C1 C4 141.7(6) . . . 2 ?
Ni3 Ni10 C1 C4 -132.4(6) . . . 2 ?
Ni11 Ni10 C1 C4 50.7(4) . . . 2 ?
C21 Ni10 C1 Ni4 -22.5(5) . . . . ?
C22 Ni10 C1 Ni4 175.2(2) . . . . ?
Ni13 Ni10 C1 Ni4 177.1(2) . . . . ?
Ni3 Ni10 C1 Ni4 85.91(15) . . . . ?
Ni11 Ni10 C1 Ni4 -90.98(16) . . . . ?
C21 Ni10 C1 Ni13 160.4(4) . . . . ?
C22 Ni10 C1 Ni13 -2.0(2) . . . . ?
Ni4 Ni10 C1 Ni13 -177.1(2) . . . . ?
Ni3 Ni10 C1 Ni13 -91.24(14) . . . . ?
Ni11 Ni10 C1 Ni13 91.87(15) . . . . ?
C21 Ni10 C1 Ni3 -108.4(5) . . . . ?
C22 Ni10 C1 Ni3 89.3(2) . . . . ?
Ni13 Ni10 C1 Ni3 91.24(14) . . . . ?
Ni4 Ni10 C1 Ni3 -85.91(15) . . . . ?
Ni11 Ni10 C1 Ni3 -176.9(2) . . . . ?
C21 Ni10 C1 Ni11 68.5(5) . . . . ?
C22 Ni10 C1 Ni11 -93.8(2) . . . . ?
Ni13 Ni10 C1 Ni11 -91.87(15) . . . . ?
Ni4 Ni10 C1 Ni11 90.98(16) . . . . ?
Ni3 Ni10 C1 Ni11 176.9(2) . . . . ?
C21 Ni10 C1 Ni5 -75.2(7) . . . . ?
C22 Ni10 C1 Ni5 122.4(5) . . . . ?
Ni13 Ni10 C1 Ni5 124.4(5) . . . . ?
Ni4 Ni10 C1 Ni5 -52.8(4) . . . . ?
Ni3 Ni10 C1 Ni5 33.1(4) . . . . ?
Ni11 Ni10 C1 Ni5 -143.8(6) . . . . ?
C26 Ni13 C1 C4 -14.3(8) . . . 2 ?
C22 Ni13 C1 C4 152.9(3) . . . 2 ?
Ni10 Ni13 C1 C4 151.0(3) . . . 2 ?
Ni12 Ni13 C1 C4 24.6(2) . . . 2 ?
Ni13 Ni13 C1 C4 -91.3(3) 2 . . 2 ?
Ni3 Ni13 C1 C4 -31.0(2) 2 . . 2 ?
Ni3 Ni13 C1 C4 -130.9(3) . . . 2 ?
Ni11 Ni13 C1 C4 68.3(3) . . . 2 ?
C26 Ni13 C1 Ni4 -172.0(7) . . . . ?
C22 Ni13 C1 Ni4 -4.8(6) . . . . ?
C4 Ni13 C1 Ni4 -157.7(8) 2 . . . ?
Ni10 Ni13 C1 Ni4 -6.7(5) . . . . ?
Ni12 Ni13 C1 Ni4 -133.1(6) . . . . ?
Ni13 Ni13 C1 Ni4 111.0(6) 2 . . . ?
Ni3 Ni13 C1 Ni4 171.3(6) 2 . . . ?
Ni3 Ni13 C1 Ni4 71.3(6) . . . . ?
Ni11 Ni13 C1 Ni4 -89.4(6) . . . . ?
C26 Ni13 C1 Ni10 -165.3(7) . . . . ?
C22 Ni13 C1 Ni10 1.9(2) . . . . ?
C4 Ni13 C1 Ni10 -151.0(3) 2 . . . ?
Ni12 Ni13 C1 Ni10 -126.42(12) . . . . ?
Ni13 Ni13 C1 Ni10 117.66(11) 2 . . . ?
Ni3 Ni13 C1 Ni10 177.96(14) 2 . . . ?
Ni3 Ni13 C1 Ni10 78.01(15) . . . . ?
Ni11 Ni13 C1 Ni10 -82.71(15) . . . . ?
C26 Ni13 C1 Ni3 116.7(7) . . . . ?
C22 Ni13 C1 Ni3 -76.2(2) . . . . ?
C4 Ni13 C1 Ni3 130.9(3) 2 . . . ?
Ni10 Ni13 C1 Ni3 -78.01(15) . . . . ?
Ni12 Ni13 C1 Ni3 155.57(14) . . . . ?
Ni13 Ni13 C1 Ni3 39.66(13) 2 . . . ?
Ni3 Ni13 C1 Ni3 99.96(13) 2 . . . ?
Ni11 Ni13 C1 Ni3 -160.7(2) . . . . ?
C26 Ni13 C1 Ni11 -82.6(7) . . . . ?
C22 Ni13 C1 Ni11 84.6(2) . . . . ?
C4 Ni13 C1 Ni11 -68.3(3) 2 . . . ?
Ni10 Ni13 C1 Ni11 82.71(15) . . . . ?
Ni12 Ni13 C1 Ni11 -43.72(11) . . . . ?
Ni13 Ni13 C1 Ni11 -159.63(12) 2 . . . ?
Ni3 Ni13 C1 Ni11 -99.33(14) 2 . . . ?
Ni3 Ni13 C1 Ni11 160.7(2) . . . . ?
C26 Ni13 C1 Ni5 42.1(8) . . . . ?
C22 Ni13 C1 Ni5 -150.7(3) . . . . ?
C4 Ni13 C1 Ni5 56.4(3) 2 . . . ?
Ni10 Ni13 C1 Ni5 -152.5(3) . . . . ?
Ni12 Ni13 C1 Ni5 81.0(2) . . . . ?
Ni13 Ni13 C1 Ni5 -34.9(2) 2 . . . ?
Ni3 Ni13 C1 Ni5 25.41(18) 2 . . . ?
Ni3 Ni13 C1 Ni5 -74.5(2) . . . . ?
Ni11 Ni13 C1 Ni5 124.7(3) . . . . ?
C13 Ni3 C1 C4 156.7(5) . . . 2 ?
C4 Ni3 C1 C4 -22.5(4) . . . 2 ?
Ni12 Ni3 C1 C4 -8.4(6) 2 . . 2 ?
Ni10 Ni3 C1 C4 139.3(5) . . . 2 ?
Ni4 Ni3 C1 C4 -138.6(5) . . . 2 ?
Ni2 Ni3 C1 C4 -72.1(4) . . . 2 ?
Ni5 Ni3 C1 C4 -56.4(4) . . . 2 ?
Ni13 Ni3 C1 C4 26.3(4) 2 . . 2 ?
Ni13 Ni3 C1 C4 65.2(4) . . . 2 ?
C13 Ni3 C1 Ni4 -64.7(4) . . . . ?
C4 Ni3 C1 Ni4 116.09(18) . . . . ?
Ni12 Ni3 C1 Ni4 130.18(16) 2 . . . ?
Ni10 Ni3 C1 Ni4 -82.14(16) . . . . ?
Ni2 Ni3 C1 Ni4 66.50(15) . . . . ?
Ni5 Ni3 C1 Ni4 82.21(15) . . . . ?
Ni13 Ni3 C1 Ni4 164.93(12) 2 . . . ?
Ni13 Ni3 C1 Ni4 -156.2(2) . . . . ?
C13 Ni3 C1 Ni10 17.5(4) . . . . ?
C4 Ni3 C1 Ni10 -161.78(17) . . . . ?
Ni12 Ni3 C1 Ni10 -147.68(14) 2 . . . ?
Ni4 Ni3 C1 Ni10 82.14(16) . . . . ?
Ni2 Ni3 C1 Ni10 148.64(8) . . . . ?
Ni5 Ni3 C1 Ni10 164.3(2) . . . . ?
Ni13 Ni3 C1 Ni10 -112.93(11) 2 . . . ?
Ni13 Ni3 C1 Ni10 -74.09(14) . . . . ?
C13 Ni3 C1 Ni13 91.6(4) . . . . ?
C4 Ni3 C1 Ni13 -87.68(19) . . . . ?
Ni12 Ni3 C1 Ni13 -73.6(3) 2 . . . ?
Ni10 Ni3 C1 Ni13 74.09(14) . . . . ?
Ni4 Ni3 C1 Ni13 156.2(2) . . . . ?
Ni2 Ni3 C1 Ni13 -137.27(10) . . . . ?
Ni5 Ni3 C1 Ni13 -121.56(19) . . . . ?
Ni13 Ni3 C1 Ni13 -38.84(13) 2 . . . ?
C13 Ni3 C1 Ni11 8.1(9) . . . . ?
C4 Ni3 C1 Ni11 -171.1(7) . . . . ?
Ni12 Ni3 C1 Ni11 -157.0(6) 2 . . . ?
Ni10 Ni3 C1 Ni11 -9.3(6) . . . . ?
Ni4 Ni3 C1 Ni11 72.8(7) . . . . ?
Ni2 Ni3 C1 Ni11 139.3(7) . . . . ?
Ni5 Ni3 C1 Ni11 155.0(8) . . . . ?
Ni13 Ni3 C1 Ni11 -122.3(7) 2 . . . ?
Ni13 Ni3 C1 Ni11 -83.4(7) . . . . ?
C13 Ni3 C1 Ni5 -146.9(3) . . . . ?
C4 Ni3 C1 Ni5 33.88(18) . . . . ?
Ni12 Ni3 C1 Ni5 48.0(3) 2 . . . ?
Ni10 Ni3 C1 Ni5 -164.3(2) . . . . ?
Ni4 Ni3 C1 Ni5 -82.21(15) . . . . ?
Ni2 Ni3 C1 Ni5 -15.71(14) . . . . ?
Ni13 Ni3 C1 Ni5 82.72(10) 2 . . . ?
Ni13 Ni3 C1 Ni5 121.56(19) . . . . ?
C23 Ni11 C1 C4 176.5(3) . . . 2 ?
C24 Ni11 C1 C4 -37.6(4) . . . 2 ?
Ni12 Ni11 C1 C4 -21.0(2) . . . 2 ?
Ni10 Ni11 C1 C4 -144.7(3) . . . 2 ?
Ni9 Ni11 C1 C4 92.6(3) . . . 2 ?
Ni4 Ni11 C1 C4 134.3(3) . . . 2 ?
Ni2 Ni11 C1 C4 35.0(2) 2 . . 2 ?
Ni13 Ni11 C1 C4 -70.8(3) . . . 2 ?
C23 Ni11 C1 Ni4 42.2(3) . . . . ?
C24 Ni11 C1 Ni4 -171.9(3) . . . . ?
C4 Ni11 C1 Ni4 -134.3(3) 2 . . . ?
Ni12 Ni11 C1 Ni4 -155.30(15) . . . . ?
Ni10 Ni11 C1 Ni4 81.07(17) . . . . ?
Ni9 Ni11 C1 Ni4 -41.63(14) . . . . ?
Ni2 Ni11 C1 Ni4 -99.28(15) 2 . . . ?
Ni13 Ni11 C1 Ni4 155.0(3) . . . . ?
C23 Ni11 C1 Ni10 -38.9(3) . . . . ?
C24 Ni11 C1 Ni10 107.1(3) . . . . ?
C4 Ni11 C1 Ni10 144.7(3) 2 . . . ?
Ni12 Ni11 C1 Ni10 123.63(13) . . . . ?
Ni9 Ni11 C1 Ni10 -122.69(12) . . . . ?
Ni4 Ni11 C1 Ni10 -81.07(17) . . . . ?
Ni2 Ni11 C1 Ni10 179.65(16) 2 . . . ?
Ni13 Ni11 C1 Ni10 73.90(15) . . . . ?
C23 Ni11 C1 Ni13 -112.8(3) . . . . ?
C24 Ni11 C1 Ni13 33.2(3) . . . . ?
C4 Ni11 C1 Ni13 70.8(3) 2 . . . ?
Ni12 Ni11 C1 Ni13 49.73(12) . . . . ?
Ni10 Ni11 C1 Ni13 -73.90(15) . . . . ?
Ni9 Ni11 C1 Ni13 163.41(12) . . . . ?
Ni4 Ni11 C1 Ni13 -155.0(3) . . . . ?
Ni2 Ni11 C1 Ni13 105.75(14) 2 . . . ?
C23 Ni11 C1 Ni3 -29.7(8) . . . . ?
C24 Ni11 C1 Ni3 116.2(7) . . . . ?
C4 Ni11 C1 Ni3 153.8(9) 2 . . . ?
Ni12 Ni11 C1 Ni3 132.8(7) . . . . ?
Ni10 Ni11 C1 Ni3 9.2(6) . . . . ?
Ni9 Ni11 C1 Ni3 -113.5(7) . . . . ?
Ni4 Ni11 C1 Ni3 -71.9(7) . . . . ?
Ni2 Ni11 C1 Ni3 -171.2(8) 2 . . . ?
Ni13 Ni11 C1 Ni3 83.1(7) . . . . ?
C23 Ni11 C1 Ni5 122.0(3) . . . . ?
C24 Ni11 C1 Ni5 -92.1(3) . . . . ?
C4 Ni11 C1 Ni5 -54.5(3) 2 . . . ?
Ni12 Ni11 C1 Ni5 -75.5(2) . . . . ?
Ni10 Ni11 C1 Ni5 160.8(3) . . . . ?
Ni9 Ni11 C1 Ni5 38.2(2) . . . . ?
Ni4 Ni11 C1 Ni5 79.8(2) . . . . ?
Ni2 Ni11 C1 Ni5 -19.50(18) 2 . . . ?
Ni13 Ni11 C1 Ni5 -125.3(3) . . . . ?
C3 Ni5 C1 C4 -72.6(3) 2 . . 2 ?
C3 Ni5 C1 C4 -179.2(3) . . . 2 ?
C1 Ni5 C1 C4 73.9(3) 2 . . 2 ?
C2 Ni5 C1 C4 -106.6(3) . . . 2 ?
C2 Ni5 C1 C4 30(14) 2 . . 2 ?
C4 Ni5 C1 C4 108.3(3) . . . 2 ?
Ni4 Ni5 C1 C4 -137.8(3) . . . 2 ?
Ni4 Ni5 C1 C4 45.1(3) 2 . . 2 ?
Ni2 Ni5 C1 C4 -32.4(2) 2 . . 2 ?
Ni2 Ni5 C1 C4 151.6(2) . . . 2 ?
C3 Ni5 C1 Ni4 65.18(18) 2 . . . ?
C3 Ni5 C1 Ni4 -41.4(3) . . . . ?
C1 Ni5 C1 Ni4 -148.3(2) 2 . . . ?
C2 Ni5 C1 Ni4 31.23(17) . . . . ?
C2 Ni5 C1 Ni4 167(14) 2 . . . ?
C4 Ni5 C1 Ni4 137.8(3) 2 . . . ?
C4 Ni5 C1 Ni4 -113.96(18) . . . . ?
Ni4 Ni5 C1 Ni4 -177.10(3) 2 . . . ?
Ni2 Ni5 C1 Ni4 105.41(14) 2 . . . ?
Ni2 Ni5 C1 Ni4 -70.63(14) . . . . ?
C3 Ni5 C1 Ni10 117.9(5) 2 . . . ?
C3 Ni5 C1 Ni10 11.3(7) . . . . ?
C1 Ni5 C1 Ni10 -95.5(5) 2 . . . ?
C2 Ni5 C1 Ni10 84.0(5) . . . . ?
C2 Ni5 C1 Ni10 -140(14) 2 . . . ?
C4 Ni5 C1 Ni10 -169.4(7) 2 . . . ?
C4 Ni5 C1 Ni10 -61.2(5) . . . . ?
Ni4 Ni5 C1 Ni10 52.8(4) . . . . ?
Ni4 Ni5 C1 Ni10 -124.3(4) 2 . . . ?
Ni2 Ni5 C1 Ni10 158.2(5) 2 . . . ?
Ni2 Ni5 C1 Ni10 -17.9(5) . . . . ?
C3 Ni5 C1 Ni13 -128.7(2) 2 . . . ?
C3 Ni5 C1 Ni13 124.7(3) . . . . ?
C1 Ni5 C1 Ni13 17.83(12) 2 . . . ?
C2 Ni5 C1 Ni13 -162.7(2) . . . . ?
C2 Ni5 C1 Ni13 -26(14) 2 . . . ?
C4 Ni5 C1 Ni13 -56.1(3) 2 . . . ?
C4 Ni5 C1 Ni13 52.1(2) . . . . ?
Ni4 Ni5 C1 Ni13 166.1(3) . . . . ?
Ni4 Ni5 C1 Ni13 -11.0(3) 2 . . . ?
Ni2 Ni5 C1 Ni13 -88.5(2) 2 . . . ?
Ni2 Ni5 C1 Ni13 95.5(2) . . . . ?
C3 Ni5 C1 Ni3 151.08(15) 2 . . . ?
C3 Ni5 C1 Ni3 44.5(3) . . . . ?
C1 Ni5 C1 Ni3 -62.37(11) 2 . . . ?
C2 Ni5 C1 Ni3 117.14(15) . . . . ?
C2 Ni5 C1 Ni3 -107(14) 2 . . . ?
C4 Ni5 C1 Ni3 -136.3(3) 2 . . . ?
C4 Ni5 C1 Ni3 -28.06(15) . . . . ?
Ni4 Ni5 C1 Ni3 85.90(16) . . . . ?
Ni4 Ni5 C1 Ni3 -91.19(15) 2 . . . ?
Ni2 Ni5 C1 Ni3 -168.69(13) 2 . . . ?
Ni2 Ni5 C1 Ni3 15.28(14) . . . . ?
C3 Ni5 C1 Ni11 -19.6(3) 2 . . . ?
C3 Ni5 C1 Ni11 -126.2(3) . . . . ?
C1 Ni5 C1 Ni11 126.9(3) 2 . . . ?
C2 Ni5 C1 Ni11 -53.6(2) . . . . ?
C2 Ni5 C1 Ni11 83(14) 2 . . . ?
C4 Ni5 C1 Ni11 53.0(3) 2 . . . ?
C4 Ni5 C1 Ni11 161.2(3) . . . . ?
Ni4 Ni5 C1 Ni11 -84.8(2) . . . . ?
Ni4 Ni5 C1 Ni11 98.1(2) 2 . . . ?
Ni2 Ni5 C1 Ni11 20.60(19) 2 . . . ?
Ni2 Ni5 C1 Ni11 -155.43(18) . . . . ?
C11 Ni1 C2 C3 -148.8(5) . . . 2 ?
C3 Ni1 C2 C3 25.3(4) . . . 2 ?
Ni8 Ni1 C2 C3 -145.7(5) . . . 2 ?
Ni6 Ni1 C2 C3 2.9(6) . . . 2 ?
Ni2 Ni1 C2 C3 68.9(5) . . . 2 ?
Ni4 Ni1 C2 C3 136.0(5) . . . 2 ?
Ni5 Ni1 C2 C3 58.0(4) . . . 2 ?
Ni7 Ni1 C2 C3 -61.7(4) 2 . . 2 ?
Ni7 Ni1 C2 C3 -21.2(4) . . . 2 ?
C11 Ni1 C2 Ni8 -3.1(5) . . . . ?
C3 Ni1 C2 Ni8 170.97(16) . . . . ?
Ni6 Ni1 C2 Ni8 148.63(13) . . . . ?
Ni2 Ni1 C2 Ni8 -145.41(8) . . . . ?
Ni4 Ni1 C2 Ni8 -78.27(14) . . . . ?
Ni5 Ni1 C2 Ni8 -156.3(2) . . . . ?
Ni7 Ni1 C2 Ni8 84.00(15) 2 . . . ?
Ni7 Ni1 C2 Ni8 124.50(11) . . . . ?
C11 Ni1 C2 Ni4 75.2(4) . . . . ?
C3 Ni1 C2 Ni4 -110.76(17) . . . . ?
Ni8 Ni1 C2 Ni4 78.27(14) . . . . ?
Ni6 Ni1 C2 Ni4 -133.10(15) . . . . ?
Ni2 Ni1 C2 Ni4 -67.13(14) . . . . ?
Ni5 Ni1 C2 Ni4 -77.98(14) . . . . ?
Ni7 Ni1 C2 Ni4 162.3(2) 2 . . . ?
Ni7 Ni1 C2 Ni4 -157.23(10) . . . . ?
C11 Ni1 C2 Ni9 0.7(9) . . . . ?
C3 Ni1 C2 Ni9 174.8(6) . . . . ?
Ni8 Ni1 C2 Ni9 3.8(5) . . . . ?
Ni6 Ni1 C2 Ni9 152.4(4) . . . . ?
Ni2 Ni1 C2 Ni9 -141.6(6) . . . . ?
Ni4 Ni1 C2 Ni9 -74.5(6) . . . . ?
Ni5 Ni1 C2 Ni9 -152.4(7) . . . . ?
Ni7 Ni1 C2 Ni9 87.8(6) 2 . . . ?
Ni7 Ni1 C2 Ni9 128.3(6) . . . . ?
C11 Ni1 C2 Ni7 -87.1(4) . . . 2 ?
C3 Ni1 C2 Ni7 86.97(18) . . . 2 ?
Ni8 Ni1 C2 Ni7 -84.00(15) . . . 2 ?
Ni6 Ni1 C2 Ni7 64.6(3) . . . 2 ?
Ni2 Ni1 C2 Ni7 130.60(9) . . . 2 ?
Ni4 Ni1 C2 Ni7 -162.3(2) . . . 2 ?
Ni5 Ni1 C2 Ni7 119.75(18) . . . 2 ?
Ni7 Ni1 C2 Ni7 40.50(12) . . . 2 ?
C11 Ni1 C2 Ni5 153.1(4) . . . . ?
C3 Ni1 C2 Ni5 -32.78(17) . . . . ?
Ni8 Ni1 C2 Ni5 156.3(2) . . . . ?
Ni6 Ni1 C2 Ni5 -55.1(3) . . . . ?
Ni2 Ni1 C2 Ni5 10.84(16) . . . . ?
Ni4 Ni1 C2 Ni5 77.98(14) . . . . ?
Ni7 Ni1 C2 Ni5 -119.75(18) 2 . . . ?
Ni7 Ni1 C2 Ni5 -79.25(10) . . . . ?
C18 Ni8 C2 C3 114.8(6) . . . 2 ?
C20 Ni8 C2 C3 -42.8(6) . . . 2 ?
Ni9 Ni8 C2 C3 -40.9(5) . . . 2 ?
C14 Ni8 C2 C3 -142.3(5) . . . 2 ?
Ni1 Ni8 C2 C3 140.8(6) . . . 2 ?
Ni4 Ni8 C2 C3 -131.6(6) . . . 2 ?
Ni7 Ni8 C2 C3 52.1(5) 2 . . 2 ?
C18 Ni8 C2 Ni1 -25.9(6) . . . . ?
C20 Ni8 C2 Ni1 176.5(2) . . . . ?
Ni9 Ni8 C2 Ni1 178.4(2) . . . . ?
C14 Ni8 C2 Ni1 76.94(19) . . . . ?
Ni4 Ni8 C2 Ni1 87.69(15) . . . . ?
Ni7 Ni8 C2 Ni1 -88.64(16) 2 . . . ?
C18 Ni8 C2 Ni4 -113.6(5) . . . . ?
C20 Ni8 C2 Ni4 88.8(2) . . . . ?
Ni9 Ni8 C2 Ni4 90.66(14) . . . . ?
C14 Ni8 C2 Ni4 -10.76(18) . . . . ?
Ni1 Ni8 C2 Ni4 -87.69(15) . . . . ?
Ni7 Ni8 C2 Ni4 -176.3(2) 2 . . . ?
C18 Ni8 C2 Ni9 155.7(5) . . . . ?
C20 Ni8 C2 Ni9 -1.9(2) . . . . ?
C14 Ni8 C2 Ni9 -101.42(17) . . . . ?
Ni1 Ni8 C2 Ni9 -178.4(2) . . . . ?
Ni4 Ni8 C2 Ni9 -90.66(14) . . . . ?
Ni7 Ni8 C2 Ni9 93.01(14) 2 . . . ?
C18 Ni8 C2 Ni7 62.7(5) . . . 2 ?
C20 Ni8 C2 Ni7 -94.9(2) . . . 2 ?
Ni9 Ni8 C2 Ni7 -93.01(14) . . . 2 ?
C14 Ni8 C2 Ni7 165.58(18) . . . 2 ?
Ni1 Ni8 C2 Ni7 88.64(16) . . . 2 ?
Ni4 Ni8 C2 Ni7 176.3(2) . . . 2 ?
C18 Ni8 C2 Ni5 -81.1(7) . . . . ?
C20 Ni8 C2 Ni5 121.2(5) . . . . ?
Ni9 Ni8 C2 Ni5 123.1(5) . . . . ?
C14 Ni8 C2 Ni5 21.7(5) . . . . ?
Ni1 Ni8 C2 Ni5 -55.2(4) . . . . ?
Ni4 Ni8 C2 Ni5 32.5(4) . . . . ?
Ni7 Ni8 C2 Ni5 -143.9(6) 2 . . . ?
C14 Ni4 C2 C3 156.9(4) . . . 2 ?
C1 Ni4 C2 C3 -21.0(4) . . . 2 ?
Ni10 Ni4 C2 C3 -5.1(5) . . . 2 ?
Ni8 Ni4 C2 C3 140.0(5) . . . 2 ?
Ni3 Ni4 C2 C3 -71.8(4) . . . 2 ?
Ni5 Ni4 C2 C3 -55.5(4) . . . 2 ?
Ni1 Ni4 C2 C3 -137.9(5) . . . 2 ?
Ni11 Ni4 C2 C3 27.0(4) . . . 2 ?
Ni9 Ni4 C2 C3 65.8(4) . . . 2 ?
C14 Ni4 C2 Ni1 -65.2(3) . . . . ?
C1 Ni4 C2 Ni1 116.91(18) . . . . ?
Ni10 Ni4 C2 Ni1 132.79(15) . . . . ?
Ni8 Ni4 C2 Ni1 -82.13(16) . . . . ?
Ni3 Ni4 C2 Ni1 66.12(16) . . . . ?
Ni5 Ni4 C2 Ni1 82.40(14) . . . . ?
Ni11 Ni4 C2 Ni1 164.93(12) . . . . ?
Ni9 Ni4 C2 Ni1 -156.3(2) . . . . ?
C14 Ni4 C2 Ni8 16.9(3) . . . . ?
C1 Ni4 C2 Ni8 -160.95(16) . . . . ?
Ni10 Ni4 C2 Ni8 -145.08(13) . . . . ?
Ni3 Ni4 C2 Ni8 148.25(7) . . . . ?
Ni5 Ni4 C2 Ni8 164.53(19) . . . . ?
Ni1 Ni4 C2 Ni8 82.13(16) . . . . ?
Ni11 Ni4 C2 Ni8 -112.93(11) . . . . ?
Ni9 Ni4 C2 Ni8 -74.17(13) . . . . ?
C14 Ni4 C2 Ni9 91.1(3) . . . . ?
C1 Ni4 C2 Ni9 -86.79(19) . . . . ?
Ni10 Ni4 C2 Ni9 -70.9(2) . . . . ?
Ni8 Ni4 C2 Ni9 74.17(13) . . . . ?
Ni3 Ni4 C2 Ni9 -137.58(9) . . . . ?
Ni5 Ni4 C2 Ni9 -121.30(19) . . . . ?
Ni1 Ni4 C2 Ni9 156.3(2) . . . . ?
Ni11 Ni4 C2 Ni9 -38.77(12) . . . . ?
C14 Ni4 C2 Ni7 5.6(8) . . . 2 ?
C1 Ni4 C2 Ni7 -172.3(7) . . . 2 ?
Ni10 Ni4 C2 Ni7 -156.5(6) . . . 2 ?
Ni8 Ni4 C2 Ni7 -11.4(6) . . . 2 ?
Ni3 Ni4 C2 Ni7 136.9(7) . . . 2 ?
Ni5 Ni4 C2 Ni7 153.2(8) . . . 2 ?
Ni1 Ni4 C2 Ni7 70.8(7) . . . 2 ?
Ni11 Ni4 C2 Ni7 -124.3(7) . . . 2 ?
Ni9 Ni4 C2 Ni7 -85.5(7) . . . 2 ?
C14 Ni4 C2 Ni5 -147.6(2) . . . . ?
C1 Ni4 C2 Ni5 34.51(18) . . . . ?
Ni10 Ni4 C2 Ni5 50.4(2) . . . . ?
Ni8 Ni4 C2 Ni5 -164.53(19) . . . . ?
Ni3 Ni4 C2 Ni5 -16.28(14) . . . . ?
Ni1 Ni4 C2 Ni5 -82.40(14) . . . . ?
Ni11 Ni4 C2 Ni5 82.53(9) . . . . ?
Ni9 Ni4 C2 Ni5 121.30(19) . . . . ?
C19 Ni9 C2 C3 -13.7(8) . . . 2 ?
C20 Ni9 C2 C3 153.6(3) . . . 2 ?
Ni8 Ni9 C2 C3 151.8(3) . . . 2 ?
Ni6 Ni9 C2 C3 25.3(2) 2 . . 2 ?
Ni11 Ni9 C2 C3 -89.6(3) . . . 2 ?
Ni2 Ni9 C2 C3 -30.1(2) 2 . . 2 ?
Ni4 Ni9 C2 C3 -130.1(3) . . . 2 ?
Ni7 Ni9 C2 C3 68.7(3) 2 . . 2 ?
C19 Ni9 C2 Ni1 -169.4(7) . . . . ?
C20 Ni9 C2 Ni1 -2.1(7) . . . . ?
C3 Ni9 C2 Ni1 -155.7(8) 2 . . . ?
Ni8 Ni9 C2 Ni1 -3.9(5) . . . . ?
Ni6 Ni9 C2 Ni1 -130.4(6) 2 . . . ?
Ni11 Ni9 C2 Ni1 114.7(6) . . . . ?
Ni2 Ni9 C2 Ni1 174.2(6) 2 . . . ?
Ni4 Ni9 C2 Ni1 74.2(6) . . . . ?
Ni7 Ni9 C2 Ni1 -87.1(6) 2 . . . ?
C19 Ni9 C2 Ni8 -165.5(7) . . . . ?
C20 Ni9 C2 Ni8 1.8(2) . . . . ?
C3 Ni9 C2 Ni8 -151.8(3) 2 . . . ?
Ni6 Ni9 C2 Ni8 -126.53(12) 2 . . . ?
Ni11 Ni9 C2 Ni8 118.61(10) . . . . ?
Ni2 Ni9 C2 Ni8 178.12(14) 2 . . . ?
Ni4 Ni9 C2 Ni8 78.11(14) . . . . ?
Ni7 Ni9 C2 Ni8 -83.14(16) 2 . . . ?
C19 Ni9 C2 Ni4 116.4(7) . . . . ?
C20 Ni9 C2 Ni4 -76.3(2) . . . . ?
C3 Ni9 C2 Ni4 130.1(3) 2 . . . ?
Ni8 Ni9 C2 Ni4 -78.11(14) . . . . ?
Ni6 Ni9 C2 Ni4 155.36(14) 2 . . . ?
Ni11 Ni9 C2 Ni4 40.49(13) . . . . ?
Ni2 Ni9 C2 Ni4 100.01(13) 2 . . . ?
Ni7 Ni9 C2 Ni4 -161.3(2) 2 . . . ?
C19 Ni9 C2 Ni7 -82.3(7) . . . 2 ?
C20 Ni9 C2 Ni7 85.0(2) . . . 2 ?
C3 Ni9 C2 Ni7 -68.7(3) 2 . . 2 ?
Ni8 Ni9 C2 Ni7 83.14(16) . . . 2 ?
Ni6 Ni9 C2 Ni7 -43.38(11) 2 . . 2 ?
Ni11 Ni9 C2 Ni7 -158.25(11) . . . 2 ?
Ni2 Ni9 C2 Ni7 -98.74(13) 2 . . 2 ?
Ni4 Ni9 C2 Ni7 161.3(2) . . . 2 ?
C19 Ni9 C2 Ni5 42.4(8) . . . . ?
C20 Ni9 C2 Ni5 -150.3(3) . . . . ?
C3 Ni9 C2 Ni5 56.1(3) 2 . . . ?
Ni8 Ni9 C2 Ni5 -152.1(3) . . . . ?
Ni6 Ni9 C2 Ni5 81.4(2) 2 . . . ?
Ni11 Ni9 C2 Ni5 -33.5(2) . . . . ?
Ni2 Ni9 C2 Ni5 26.03(17) 2 . . . ?
Ni4 Ni9 C2 Ni5 -74.0(2) . . . . ?
Ni7 Ni9 C2 Ni5 124.8(3) 2 . . . ?
C3 Ni5 C2 C3 -106.1(3) . . . 2 ?
C1 Ni5 C2 C3 152(14) 2 . . 2 ?
C1 Ni5 C2 C3 107.3(3) . . . 2 ?
C2 Ni5 C2 C3 -72.2(3) 2 . . 2 ?
C4 Ni5 C2 C3 73.1(3) 2 . . 2 ?
C4 Ni5 C2 C3 -179.2(3) . . . 2 ?
Ni4 Ni5 C2 C3 136.0(3) . . . 2 ?
Ni4 Ni5 C2 C3 -41.1(3) 2 . . 2 ?
Ni2 Ni5 C2 C3 29.5(2) 2 . . 2 ?
Ni2 Ni5 C2 C3 -146.5(2) . . . 2 ?
C3 Ni5 C2 Ni1 136.3(3) 2 . . . ?
C3 Ni5 C2 Ni1 30.27(16) . . . . ?
C1 Ni5 C2 Ni1 -72(14) 2 . . . ?
C1 Ni5 C2 Ni1 -116.39(17) . . . . ?
C2 Ni5 C2 Ni1 64.11(12) 2 . . . ?
C4 Ni5 C2 Ni1 -150.59(17) 2 . . . ?
C4 Ni5 C2 Ni1 -42.9(3) . . . . ?
Ni4 Ni5 C2 Ni1 -87.68(15) . . . . ?
Ni4 Ni5 C2 Ni1 95.23(16) 2 . . . ?
Ni2 Ni5 C2 Ni1 165.83(15) 2 . . . ?
Ni2 Ni5 C2 Ni1 -10.17(15) . . . . ?
C3 Ni5 C2 Ni8 -168.5(7) 2 . . . ?
C3 Ni5 C2 Ni8 85.5(5) . . . . ?
C1 Ni5 C2 Ni8 -17(15) 2 . . . ?
C1 Ni5 C2 Ni8 -61.2(5) . . . . ?
C2 Ni5 C2 Ni8 119.3(5) 2 . . . ?
C4 Ni5 C2 Ni8 -95.4(5) 2 . . . ?
C4 Ni5 C2 Ni8 12.3(7) . . . . ?
Ni4 Ni5 C2 Ni8 -32.5(4) . . . . ?
Ni4 Ni5 C2 Ni8 150.4(4) 2 . . . ?
Ni2 Ni5 C2 Ni8 -139.0(5) 2 . . . ?
Ni2 Ni5 C2 Ni8 45.0(5) . . . . ?
C3 Ni5 C2 Ni4 -136.0(3) 2 . . . ?
C3 Ni5 C2 Ni4 117.95(16) . . . . ?
C1 Ni5 C2 Ni4 16(14) 2 . . . ?
C1 Ni5 C2 Ni4 -28.71(16) . . . . ?
C2 Ni5 C2 Ni4 151.79(19) 2 . . . ?
C4 Ni5 C2 Ni4 -62.91(16) 2 . . . ?
C4 Ni5 C2 Ni4 44.8(3) . . . . ?
Ni4 Ni5 C2 Ni4 -177.10(3) 2 . . . ?
Ni2 Ni5 C2 Ni4 -106.49(12) 2 . . . ?
Ni2 Ni5 C2 Ni4 77.51(11) . . . . ?
C3 Ni5 C2 Ni9 -56.5(3) 2 . . . ?
C3 Ni5 C2 Ni9 -162.6(3) . . . . ?
C1 Ni5 C2 Ni9 95(14) 2 . . . ?
C1 Ni5 C2 Ni9 50.8(2) . . . . ?
C2 Ni5 C2 Ni9 -128.7(3) 2 . . . ?
C4 Ni5 C2 Ni9 16.6(2) 2 . . . ?
C4 Ni5 C2 Ni9 124.3(3) . . . . ?
Ni4 Ni5 C2 Ni9 79.5(2) . . . . ?
Ni4 Ni5 C2 Ni9 -97.6(2) 2 . . . ?
Ni2 Ni5 C2 Ni9 -27.00(18) 2 . . . ?
Ni2 Ni5 C2 Ni9 157.00(18) . . . . ?
C3 Ni5 C2 Ni7 53.6(3) 2 . . 2 ?
C3 Ni5 C2 Ni7 -52.5(2) . . . 2 ?
C1 Ni5 C2 Ni7 -155(14) 2 . . 2 ?
C1 Ni5 C2 Ni7 160.9(2) . . . 2 ?
C2 Ni5 C2 Ni7 -18.64(11) 2 . . 2 ?
C4 Ni5 C2 Ni7 126.7(2) 2 . . 2 ?
C4 Ni5 C2 Ni7 -125.6(3) . . . 2 ?
Ni4 Ni5 C2 Ni7 -170.4(3) . . . 2 ?
Ni4 Ni5 C2 Ni7 12.5(3) 2 . . 2 ?
Ni2 Ni5 C2 Ni7 83.1(2) 2 . . 2 ?
Ni2 Ni5 C2 Ni7 -92.9(2) . . . 2 ?
C12 Ni2 C3 C2 -151.9(5) . . . 2 ?
C4 Ni2 C3 C2 24.9(5) . . . 2 ?
Ni6 Ni2 C3 C2 -144.8(5) . . . 2 ?
Ni12 Ni2 C3 C2 2.2(6) 2 . . 2 ?
Ni1 Ni2 C3 C2 137.3(5) . . . 2 ?
Ni5 Ni2 C3 C2 58.5(4) . . . 2 ?
Ni3 Ni2 C3 C2 68.4(4) . . . 2 ?
Ni9 Ni2 C3 C2 -60.7(4) 2 . . 2 ?
Ni11 Ni2 C3 C2 -21.4(4) 2 . . 2 ?
C12 Ni2 C3 Ni6 -7.2(5) . . . . ?
C4 Ni2 C3 Ni6 169.63(15) . . . . ?
Ni12 Ni2 C3 Ni6 146.94(13) 2 . . . ?
Ni1 Ni2 C3 Ni6 -77.97(14) . . . . ?
Ni5 Ni2 C3 Ni6 -156.7(2) . . . . ?
Ni3 Ni2 C3 Ni6 -146.82(7) . . . . ?
Ni9 Ni2 C3 Ni6 84.02(15) 2 . . . ?
Ni11 Ni2 C3 Ni6 123.39(10) 2 . . . ?
C12 Ni2 C3 Ni1 70.8(5) . . . . ?
C4 Ni2 C3 Ni1 -112.40(16) . . . . ?
Ni6 Ni2 C3 Ni1 77.97(14) . . . . ?
Ni12 Ni2 C3 Ni1 -135.09(14) 2 . . . ?
Ni5 Ni2 C3 Ni1 -78.75(13) . . . . ?
Ni3 Ni2 C3 Ni1 -68.85(15) . . . . ?
Ni9 Ni2 C3 Ni1 162.0(2) 2 . . . ?
Ni11 Ni2 C3 Ni1 -158.64(11) 2 . . . ?
C12 Ni2 C3 Ni7 -3.4(8) . . . . ?
C4 Ni2 C3 Ni7 173.4(5) . . . . ?
Ni6 Ni2 C3 Ni7 3.8(4) . . . . ?
Ni12 Ni2 C3 Ni7 150.7(4) 2 . . . ?
Ni1 Ni2 C3 Ni7 -74.2(5) . . . . ?
Ni5 Ni2 C3 Ni7 -152.9(6) . . . . ?
Ni3 Ni2 C3 Ni7 -143.0(5) . . . . ?
Ni9 Ni2 C3 Ni7 87.8(6) 2 . . . ?
Ni11 Ni2 C3 Ni7 127.2(5) 2 . . . ?
C12 Ni2 C3 Ni9 -91.2(5) . . . 2 ?
C4 Ni2 C3 Ni9 85.62(17) . . . 2 ?
Ni6 Ni2 C3 Ni9 -84.02(15) . . . 2 ?
Ni12 Ni2 C3 Ni9 62.9(3) 2 . . 2 ?
Ni1 Ni2 C3 Ni9 -162.0(2) . . . 2 ?
Ni5 Ni2 C3 Ni9 119.27(19) . . . 2 ?
Ni3 Ni2 C3 Ni9 129.16(9) . . . 2 ?
Ni11 Ni2 C3 Ni9 39.37(13) 2 . . 2 ?
C12 Ni2 C3 Ni5 149.6(4) . . . . ?
C4 Ni2 C3 Ni5 -33.65(17) . . . . ?
Ni6 Ni2 C3 Ni5 156.7(2) . . . . ?
Ni12 Ni2 C3 Ni5 -56.3(2) 2 . . . ?
Ni1 Ni2 C3 Ni5 78.75(13) . . . . ?
Ni3 Ni2 C3 Ni5 9.90(15) . . . . ?
Ni9 Ni2 C3 Ni5 -119.27(19) 2 . . . ?
Ni11 Ni2 C3 Ni5 -79.89(10) 2 . . . ?
C15 Ni6 C3 C2 110.6(6) . . . 2 ?
C16 Ni6 C3 C2 -43.1(5) . . . 2 ?
Ni7 Ni6 C3 C2 -40.7(4) . . . 2 ?
Ni2 Ni6 C3 C2 141.0(6) . . . 2 ?
C11 Ni6 C3 C2 -140.1(5) . . . 2 ?
Ni1 Ni6 C3 C2 -131.7(6) . . . 2 ?
Ni9 Ni6 C3 C2 51.9(4) 2 . . 2 ?
C15 Ni6 C3 Ni2 -30.4(5) . . . . ?
C16 Ni6 C3 Ni2 175.9(2) . . . . ?
Ni7 Ni6 C3 Ni2 178.3(2) . . . . ?
C11 Ni6 C3 Ni2 78.91(19) . . . . ?
Ni1 Ni6 C3 Ni2 87.32(15) . . . . ?
Ni9 Ni6 C3 Ni2 -89.11(16) 2 . . . ?
C15 Ni6 C3 Ni1 -117.8(5) . . . . ?
C16 Ni6 C3 Ni1 88.5(2) . . . . ?
Ni7 Ni6 C3 Ni1 90.98(14) . . . . ?
Ni2 Ni6 C3 Ni1 -87.32(15) . . . . ?
C11 Ni6 C3 Ni1 -8.41(18) . . . . ?
Ni9 Ni6 C3 Ni1 -176.4(2) 2 . . . ?
C15 Ni6 C3 Ni7 151.3(5) . . . . ?
C16 Ni6 C3 Ni7 -2.4(2) . . . . ?
Ni2 Ni6 C3 Ni7 -178.3(2) . . . . ?
C11 Ni6 C3 Ni7 -99.39(17) . . . . ?
Ni1 Ni6 C3 Ni7 -90.98(14) . . . . ?
Ni9 Ni6 C3 Ni7 92.59(14) 2 . . . ?
C15 Ni6 C3 Ni9 58.7(5) . . . 2 ?
C16 Ni6 C3 Ni9 -95.0(2) . . . 2 ?
Ni7 Ni6 C3 Ni9 -92.59(14) . . . 2 ?
Ni2 Ni6 C3 Ni9 89.11(16) . . . 2 ?
C11 Ni6 C3 Ni9 168.02(18) . . . 2 ?
Ni1 Ni6 C3 Ni9 176.4(2) . . . 2 ?
C15 Ni6 C3 Ni5 -83.7(7) . . . . ?
C16 Ni6 C3 Ni5 122.6(5) . . . . ?
Ni7 Ni6 C3 Ni5 125.0(5) . . . . ?
Ni2 Ni6 C3 Ni5 -53.3(4) . . . . ?
C11 Ni6 C3 Ni5 25.6(5) . . . . ?
Ni1 Ni6 C3 Ni5 34.0(4) . . . . ?
Ni9 Ni6 C3 Ni5 -142.4(6) 2 . . . ?
C11 Ni1 C3 C2 152.5(4) . . . 2 ?
C2 Ni1 C3 C2 -23.7(4) . . . 2 ?
Ni8 Ni1 C3 C2 -10.8(6) . . . 2 ?
Ni6 Ni1 C3 C2 139.1(5) . . . 2 ?
Ni2 Ni1 C3 C2 -139.6(5) . . . 2 ?
Ni4 Ni1 C3 C2 -73.5(4) . . . 2 ?
Ni5 Ni1 C3 C2 -57.1(4) . . . 2 ?
Ni7 Ni1 C3 C2 25.5(4) 2 . . 2 ?
Ni7 Ni1 C3 C2 64.9(4) . . . 2 ?
C11 Ni1 C3 Ni2 -68.0(3) . . . . ?
C2 Ni1 C3 Ni2 115.85(18) . . . . ?
Ni8 Ni1 C3 Ni2 128.78(17) . . . . ?
Ni6 Ni1 C3 Ni2 -81.34(15) . . . . ?
Ni4 Ni1 C3 Ni2 66.03(15) . . . . ?
Ni5 Ni1 C3 Ni2 82.47(15) . . . . ?
Ni7 Ni1 C3 Ni2 165.05(12) 2 . . . ?
Ni7 Ni1 C3 Ni2 -155.5(2) . . . . ?
C11 Ni1 C3 Ni6 13.4(3) . . . . ?
C2 Ni1 C3 Ni6 -162.81(17) . . . . ?
Ni8 Ni1 C3 Ni6 -149.88(14) . . . . ?
Ni2 Ni1 C3 Ni6 81.34(15) . . . . ?
Ni4 Ni1 C3 Ni6 147.37(8) . . . . ?
Ni5 Ni1 C3 Ni6 163.8(2) . . . . ?
Ni7 Ni1 C3 Ni6 -113.61(11) 2 . . . ?
Ni7 Ni1 C3 Ni6 -74.16(14) . . . . ?
C11 Ni1 C3 Ni7 87.5(3) . . . . ?
C2 Ni1 C3 Ni7 -88.65(19) . . . . ?
Ni8 Ni1 C3 Ni7 -75.7(3) . . . . ?
Ni6 Ni1 C3 Ni7 74.16(14) . . . . ?
Ni2 Ni1 C3 Ni7 155.5(2) . . . . ?
Ni4 Ni1 C3 Ni7 -138.47(9) . . . . ?
Ni5 Ni1 C3 Ni7 -122.03(19) . . . . ?
Ni7 Ni1 C3 Ni7 -39.45(12) 2 . . . ?
C11 Ni1 C3 Ni9 2.5(9) . . . 2 ?
C2 Ni1 C3 Ni9 -173.7(7) . . . 2 ?
Ni8 Ni1 C3 Ni9 -160.8(6) . . . 2 ?
Ni6 Ni1 C3 Ni9 -10.9(7) . . . 2 ?
Ni2 Ni1 C3 Ni9 70.5(7) . . . 2 ?
Ni4 Ni1 C3 Ni9 136.5(7) . . . 2 ?
Ni5 Ni1 C3 Ni9 152.9(8) . . . 2 ?
Ni7 Ni1 C3 Ni9 -124.5(8) 2 . . 2 ?
Ni7 Ni1 C3 Ni9 -85.0(8) . . . 2 ?
C11 Ni1 C3 Ni5 -150.4(2) . . . . ?
C2 Ni1 C3 Ni5 33.37(18) . . . . ?
Ni8 Ni1 C3 Ni5 46.3(3) . . . . ?
Ni6 Ni1 C3 Ni5 -163.8(2) . . . . ?
Ni2 Ni1 C3 Ni5 -82.47(15) . . . . ?
Ni4 Ni1 C3 Ni5 -16.45(14) . . . . ?
Ni7 Ni1 C3 Ni5 82.57(10) 2 . . . ?
Ni7 Ni1 C3 Ni5 122.03(19) . . . . ?
C17 Ni7 C3 C2 -12.0(8) . . . 2 ?
C16 Ni7 C3 C2 153.9(3) . . . 2 ?
Ni6 Ni7 C3 C2 151.5(3) . . . 2 ?
Ni8 Ni7 C3 C2 25.0(2) 2 . . 2 ?
Ni7 Ni7 C3 C2 -91.1(2) 2 . . 2 ?
Ni1 Ni7 C3 C2 -31.0(2) 2 . . 2 ?
Ni1 Ni7 C3 C2 -130.9(3) . . . 2 ?
Ni9 Ni7 C3 C2 68.2(2) 2 . . 2 ?
C17 Ni7 C3 Ni2 -167.4(6) . . . . ?
C16 Ni7 C3 Ni2 -1.5(6) . . . . ?
C2 Ni7 C3 Ni2 -155.4(7) 2 . . . ?
Ni6 Ni7 C3 Ni2 -3.9(5) . . . . ?
Ni8 Ni7 C3 Ni2 -130.4(6) 2 . . . ?
Ni7 Ni7 C3 Ni2 113.5(5) 2 . . . ?
Ni1 Ni7 C3 Ni2 173.5(6) 2 . . . ?
Ni1 Ni7 C3 Ni2 73.7(5) . . . . ?
Ni9 Ni7 C3 Ni2 -87.2(6) 2 . . . ?
C17 Ni7 C3 Ni6 -163.5(7) . . . . ?
C16 Ni7 C3 Ni6 2.4(2) . . . . ?
C2 Ni7 C3 Ni6 -151.5(3) 2 . . . ?
Ni8 Ni7 C3 Ni6 -126.49(11) 2 . . . ?
Ni7 Ni7 C3 Ni6 117.39(10) 2 . . . ?
Ni1 Ni7 C3 Ni6 177.44(13) 2 . . . ?
Ni1 Ni7 C3 Ni6 77.61(14) . . . . ?
Ni9 Ni7 C3 Ni6 -83.32(15) 2 . . . ?
C17 Ni7 C3 Ni1 118.8(7) . . . . ?
C16 Ni7 C3 Ni1 -75.2(2) . . . . ?
C2 Ni7 C3 Ni1 130.9(3) 2 . . . ?
Ni6 Ni7 C3 Ni1 -77.61(14) . . . . ?
Ni8 Ni7 C3 Ni1 155.90(14) 2 . . . ?
Ni7 Ni7 C3 Ni1 39.77(13) 2 . . . ?
Ni1 Ni7 C3 Ni1 99.83(13) 2 . . . ?
Ni9 Ni7 C3 Ni1 -160.9(2) 2 . . . ?
C17 Ni7 C3 Ni9 -80.2(7) . . . 2 ?
C16 Ni7 C3 Ni9 85.7(2) . . . 2 ?
C2 Ni7 C3 Ni9 -68.2(2) 2 . . 2 ?
Ni6 Ni7 C3 Ni9 83.32(15) . . . 2 ?
Ni8 Ni7 C3 Ni9 -43.18(11) 2 . . 2 ?
Ni7 Ni7 C3 Ni9 -159.30(12) 2 . . 2 ?
Ni1 Ni7 C3 Ni9 -99.24(14) 2 . . 2 ?
Ni1 Ni7 C3 Ni9 160.9(2) . . . 2 ?
C17 Ni7 C3 Ni5 44.1(8) . . . . ?
C16 Ni7 C3 Ni5 -149.9(3) . . . . ?
C2 Ni7 C3 Ni5 56.2(3) 2 . . . ?
Ni6 Ni7 C3 Ni5 -152.3(3) . . . . ?
Ni8 Ni7 C3 Ni5 81.2(2) 2 . . . ?
Ni7 Ni7 C3 Ni5 -34.9(2) 2 . . . ?
Ni1 Ni7 C3 Ni5 25.12(17) 2 . . . ?
Ni1 Ni7 C3 Ni5 -74.7(2) . . . . ?
Ni9 Ni7 C3 Ni5 124.4(3) 2 . . . ?
C3 Ni5 C3 C2 73.8(3) 2 . . 2 ?
C1 Ni5 C3 C2 -72.7(3) 2 . . 2 ?
C1 Ni5 C3 C2 -179.4(3) . . . 2 ?
C2 Ni5 C3 C2 108.0(3) . . . 2 ?
C4 Ni5 C3 C2 32(11) 2 . . 2 ?
C4 Ni5 C3 C2 -106.8(3) . . . 2 ?
Ni4 Ni5 C3 C2 151.8(2) . . . 2 ?
Ni4 Ni5 C3 C2 -32.4(2) 2 . . 2 ?
Ni2 Ni5 C3 C2 45.4(3) 2 . . 2 ?
Ni2 Ni5 C3 C2 -137.3(3) . . . 2 ?
C3 Ni5 C3 Ni2 -148.9(2) 2 . . . ?
C1 Ni5 C3 Ni2 64.60(17) 2 . . . ?
C1 Ni5 C3 Ni2 -42.1(3) . . . . ?
C2 Ni5 C3 Ni2 -114.71(17) . . . . ?
C2 Ni5 C3 Ni2 137.3(3) 2 . . . ?
C4 Ni5 C3 Ni2 169(11) 2 . . . ?
C4 Ni5 C3 Ni2 30.54(16) . . . . ?
Ni4 Ni5 C3 Ni2 -70.84(14) . . . . ?
Ni4 Ni5 C3 Ni2 104.96(13) 2 . . . ?
Ni2 Ni5 C3 Ni2 -177.30(3) 2 . . . ?
C3 Ni5 C3 Ni6 -95.8(5) 2 . . . ?
C1 Ni5 C3 Ni6 117.7(5) 2 . . . ?
C1 Ni5 C3 Ni6 11.0(7) . . . . ?
C2 Ni5 C3 Ni6 -61.6(5) . . . . ?
C2 Ni5 C3 Ni6 -169.6(7) 2 . . . ?
C4 Ni5 C3 Ni6 -138(11) 2 . . . ?
C4 Ni5 C3 Ni6 83.6(5) . . . . ?
Ni4 Ni5 C3 Ni6 -17.8(5) . . . . ?
Ni4 Ni5 C3 Ni6 158.0(5) 2 . . . ?
Ni2 Ni5 C3 Ni6 -124.2(4) 2 . . . ?
Ni2 Ni5 C3 Ni6 53.1(4) . . . . ?
C3 Ni5 C3 Ni1 -61.90(11) 2 . . . ?
C1 Ni5 C3 Ni1 151.56(15) 2 . . . ?
C1 Ni5 C3 Ni1 44.9(3) . . . . ?
C2 Ni5 C3 Ni1 -27.74(15) . . . . ?
C2 Ni5 C3 Ni1 -135.7(3) 2 . . . ?
C4 Ni5 C3 Ni1 -104(11) 2 . . . ?
C4 Ni5 C3 Ni1 117.50(16) . . . . ?
Ni4 Ni5 C3 Ni1 16.12(14) . . . . ?
Ni4 Ni5 C3 Ni1 -168.08(13) 2 . . . ?
Ni2 Ni5 C3 Ni1 -90.34(15) 2 . . . ?
Ni2 Ni5 C3 Ni1 86.96(15) . . . . ?
C3 Ni5 C3 Ni7 17.97(11) 2 . . . ?
C1 Ni5 C3 Ni7 -128.6(2) 2 . . . ?
C1 Ni5 C3 Ni7 124.7(3) . . . . ?
C2 Ni5 C3 Ni7 52.1(2) . . . . ?
C2 Ni5 C3 Ni7 -55.8(3) 2 . . . ?
C4 Ni5 C3 Ni7 -24(11) 2 . . . ?
C4 Ni5 C3 Ni7 -162.6(2) . . . . ?
Ni4 Ni5 C3 Ni7 96.0(2) . . . . ?
Ni4 Ni5 C3 Ni7 -88.2(2) 2 . . . ?
Ni2 Ni5 C3 Ni7 -10.5(3) 2 . . . ?
Ni2 Ni5 C3 Ni7 166.8(3) . . . . ?
C3 Ni5 C3 Ni9 127.9(3) 2 . . 2 ?
C1 Ni5 C3 Ni9 -18.7(2) 2 . . 2 ?
C1 Ni5 C3 Ni9 -125.3(3) . . . 2 ?
C2 Ni5 C3 Ni9 162.0(2) . . . 2 ?
C2 Ni5 C3 Ni9 54.1(3) 2 . . 2 ?
C4 Ni5 C3 Ni9 86(11) 2 . . 2 ?
C4 Ni5 C3 Ni9 -52.7(2) . . . 2 ?
Ni4 Ni5 C3 Ni9 -154.09(18) . . . 2 ?
Ni4 Ni5 C3 Ni9 21.71(18) 2 . . 2 ?
Ni2 Ni5 C3 Ni9 99.4(2) 2 . . 2 ?
Ni2 Ni5 C3 Ni9 -83.3(2) . . . 2 ?
C13 Ni3 C4 C1 -154.6(6) . . . 2 ?
C1 Ni3 C4 C1 24.3(4) . . . 2 ?
Ni12 Ni3 C4 C1 -145.9(5) 2 . . 2 ?
Ni10 Ni3 C4 C1 1.0(6) . . . 2 ?
Ni4 Ni3 C4 C1 68.3(5) . . . 2 ?
Ni2 Ni3 C4 C1 135.7(5) . . . 2 ?
Ni5 Ni3 C4 C1 57.5(4) . . . 2 ?
Ni13 Ni3 C4 C1 -61.6(4) 2 . . 2 ?
Ni13 Ni3 C4 C1 -21.8(4) . . . 2 ?
C13 Ni3 C4 Ni12 -8.6(6) . . . 2 ?
C1 Ni3 C4 Ni12 170.19(16) . . . 2 ?
Ni10 Ni3 C4 Ni12 146.98(13) . . . 2 ?
Ni4 Ni3 C4 Ni12 -145.80(8) . . . 2 ?
Ni2 Ni3 C4 Ni12 -78.36(15) . . . 2 ?
Ni5 Ni3 C4 Ni12 -156.6(2) . . . 2 ?
Ni13 Ni3 C4 Ni12 84.33(15) 2 . . 2 ?
Ni13 Ni3 C4 Ni12 124.12(11) . . . 2 ?
C13 Ni3 C4 Ni2 69.7(6) . . . . ?
C1 Ni3 C4 Ni2 -111.45(17) . . . . ?
Ni12 Ni3 C4 Ni2 78.36(15) 2 . . . ?
Ni10 Ni3 C4 Ni2 -134.66(15) . . . . ?
Ni4 Ni3 C4 Ni2 -67.43(16) . . . . ?
Ni5 Ni3 C4 Ni2 -78.20(13) . . . . ?
Ni13 Ni3 C4 Ni2 162.7(2) 2 . . . ?
Ni13 Ni3 C4 Ni2 -157.51(11) . . . . ?
C13 Ni3 C4 Ni11 -6.8(10) . . . 2 ?
C1 Ni3 C4 Ni11 172.0(6) . . . 2 ?
Ni12 Ni3 C4 Ni11 1.8(5) 2 . . 2 ?
Ni10 Ni3 C4 Ni11 148.8(5) . . . 2 ?
Ni4 Ni3 C4 Ni11 -144.0(6) . . . 2 ?
Ni2 Ni3 C4 Ni11 -76.6(6) . . . 2 ?
Ni5 Ni3 C4 Ni11 -154.8(7) . . . 2 ?
Ni13 Ni3 C4 Ni11 86.1(6) 2 . . 2 ?
Ni13 Ni3 C4 Ni11 125.9(6) . . . 2 ?
C13 Ni3 C4 Ni13 -93.0(6) . . . 2 ?
C1 Ni3 C4 Ni13 85.86(18) . . . 2 ?
Ni12 Ni3 C4 Ni13 -84.33(15) 2 . . 2 ?
Ni10 Ni3 C4 Ni13 62.7(3) . . . 2 ?
Ni4 Ni3 C4 Ni13 129.88(10) . . . 2 ?
Ni2 Ni3 C4 Ni13 -162.7(2) . . . 2 ?
Ni5 Ni3 C4 Ni13 119.11(19) . . . 2 ?
Ni13 Ni3 C4 Ni13 39.80(13) . . . 2 ?
C13 Ni3 C4 Ni5 147.9(5) . . . . ?
C1 Ni3 C4 Ni5 -33.25(17) . . . . ?
Ni12 Ni3 C4 Ni5 156.6(2) 2 . . . ?
Ni10 Ni3 C4 Ni5 -56.5(3) . . . . ?
Ni4 Ni3 C4 Ni5 10.77(17) . . . . ?
Ni2 Ni3 C4 Ni5 78.20(13) . . . . ?
Ni13 Ni3 C4 Ni5 -119.11(19) 2 . . . ?
Ni13 Ni3 C4 Ni5 -79.31(11) . . . . ?
C12 Ni2 C4 C1 156.0(4) . . . 2 ?
C3 Ni2 C4 C1 -22.0(4) . . . 2 ?
Ni6 Ni2 C4 C1 -7.0(6) . . . 2 ?
Ni12 Ni2 C4 C1 140.4(5) 2 . . 2 ?
Ni1 Ni2 C4 C1 -71.9(4) . . . 2 ?
Ni5 Ni2 C4 C1 -55.8(4) . . . 2 ?
Ni3 Ni2 C4 C1 -137.7(5) . . . 2 ?
Ni9 Ni2 C4 C1 26.9(4) 2 . . 2 ?
Ni11 Ni2 C4 C1 66.3(4) 2 . . 2 ?
C12 Ni2 C4 Ni3 -66.3(3) . . . . ?
C3 Ni2 C4 Ni3 115.71(18) . . . . ?
Ni6 Ni2 C4 Ni3 130.75(16) . . . . ?
Ni12 Ni2 C4 Ni3 -81.85(16) 2 . . . ?
Ni1 Ni2 C4 Ni3 65.78(16) . . . . ?
Ni5 Ni2 C4 Ni3 81.98(14) . . . . ?
Ni9 Ni2 C4 Ni3 164.59(13) 2 . . . ?
Ni11 Ni2 C4 Ni3 -155.9(2) 2 . . . ?
C12 Ni2 C4 Ni12 15.6(3) . . . 2 ?
C3 Ni2 C4 Ni12 -162.44(16) . . . 2 ?
Ni6 Ni2 C4 Ni12 -147.40(14) . . . 2 ?
Ni1 Ni2 C4 Ni12 147.64(8) . . . 2 ?
Ni5 Ni2 C4 Ni12 163.83(19) . . . 2 ?
Ni3 Ni2 C4 Ni12 81.85(16) . . . 2 ?
Ni9 Ni2 C4 Ni12 -113.55(11) 2 . . 2 ?
Ni11 Ni2 C4 Ni12 -74.10(14) 2 . . 2 ?
C12 Ni2 C4 Ni11 89.7(3) . . . 2 ?
C3 Ni2 C4 Ni11 -88.34(18) . . . 2 ?
Ni6 Ni2 C4 Ni11 -73.3(3) . . . 2 ?
Ni12 Ni2 C4 Ni11 74.10(14) 2 . . 2 ?
Ni1 Ni2 C4 Ni11 -138.27(9) . . . 2 ?
Ni5 Ni2 C4 Ni11 -122.07(19) . . . 2 ?
Ni3 Ni2 C4 Ni11 155.9(2) . . . 2 ?
Ni9 Ni2 C4 Ni11 -39.46(13) 2 . . 2 ?
C12 Ni2 C4 Ni13 5.0(8) . . . 2 ?
C3 Ni2 C4 Ni13 -173.0(7) . . . 2 ?
Ni6 Ni2 C4 Ni13 -157.9(6) . . . 2 ?
Ni12 Ni2 C4 Ni13 -10.5(6) 2 . . 2 ?
Ni1 Ni2 C4 Ni13 137.1(7) . . . 2 ?
Ni5 Ni2 C4 Ni13 153.3(8) . . . 2 ?
Ni3 Ni2 C4 Ni13 71.3(7) . . . 2 ?
Ni9 Ni2 C4 Ni13 -124.1(7) 2 . . 2 ?
Ni11 Ni2 C4 Ni13 -84.6(7) 2 . . 2 ?
C12 Ni2 C4 Ni5 -148.3(3) . . . . ?
C3 Ni2 C4 Ni5 33.73(17) . . . . ?
Ni6 Ni2 C4 Ni5 48.8(3) . . . . ?
Ni12 Ni2 C4 Ni5 -163.83(19) 2 . . . ?
Ni1 Ni2 C4 Ni5 -16.19(14) . . . . ?
Ni3 Ni2 C4 Ni5 -81.98(14) . . . . ?
Ni9 Ni2 C4 Ni5 82.62(9) 2 . . . ?
Ni11 Ni2 C4 Ni5 122.07(19) 2 . . . ?
C3 Ni5 C4 C1 150(11) 2 . . 2 ?
C3 Ni5 C4 C1 107.4(3) . . . 2 ?
C1 Ni5 C4 C1 -106.0(3) . . . 2 ?
C2 Ni5 C4 C1 -179.4(3) . . . 2 ?
C2 Ni5 C4 C1 73.3(3) 2 . . 2 ?
C4 Ni5 C4 C1 -72.1(3) 2 . . 2 ?
Ni4 Ni5 C4 C1 -146.6(2) . . . 2 ?
Ni4 Ni5 C4 C1 29.2(2) 2 . . 2 ?
Ni2 Ni5 C4 C1 -41.6(3) 2 . . 2 ?
Ni2 Ni5 C4 C1 135.7(3) . . . 2 ?
C3 Ni5 C4 Ni3 -74(11) 2 . . . ?
C3 Ni5 C4 Ni3 -116.02(17) . . . . ?
C1 Ni5 C4 Ni3 136.6(3) 2 . . . ?
C1 Ni5 C4 Ni3 30.65(16) . . . . ?
C2 Ni5 C4 Ni3 -42.8(3) . . . . ?
C2 Ni5 C4 Ni3 -150.05(16) 2 . . . ?
C4 Ni5 C4 Ni3 64.57(12) 2 . . . ?
Ni4 Ni5 C4 Ni3 -9.97(15) . . . . ?
Ni4 Ni5 C4 Ni3 165.78(16) 2 . . . ?
Ni2 Ni5 C4 Ni3 94.99(17) 2 . . . ?
Ni2 Ni5 C4 Ni3 -87.72(16) . . . . ?
C3 Ni5 C4 Ni12 -20(11) 2 . . 2 ?
C3 Ni5 C4 Ni12 -62.3(5) . . . 2 ?
C1 Ni5 C4 Ni12 -169.6(7) 2 . . 2 ?
C1 Ni5 C4 Ni12 84.4(5) . . . 2 ?
C2 Ni5 C4 Ni12 11.0(7) . . . 2 ?
C2 Ni5 C4 Ni12 -96.3(5) 2 . . 2 ?
C4 Ni5 C4 Ni12 118.3(5) 2 . . 2 ?
Ni4 Ni5 C4 Ni12 43.8(5) . . . 2 ?
Ni4 Ni5 C4 Ni12 -140.5(5) 2 . . 2 ?
Ni2 Ni5 C4 Ni12 148.7(4) 2 . . 2 ?
Ni2 Ni5 C4 Ni12 -34.0(4) . . . 2 ?
C3 Ni5 C4 Ni2 14(11) 2 . . . ?
C3 Ni5 C4 Ni2 -28.30(15) . . . . ?
C1 Ni5 C4 Ni2 -135.7(3) 2 . . . ?
C1 Ni5 C4 Ni2 118.37(16) . . . . ?
C2 Ni5 C4 Ni2 44.9(3) . . . . ?
C2 Ni5 C4 Ni2 -62.33(16) 2 . . . ?
C4 Ni5 C4 Ni2 152.3(2) 2 . . . ?
Ni4 Ni5 C4 Ni2 77.74(11) . . . . ?
Ni4 Ni5 C4 Ni2 -106.51(12) 2 . . . ?
Ni2 Ni5 C4 Ni2 -177.29(3) 2 . . . ?
C3 Ni5 C4 Ni11 94(11) 2 . . 2 ?
C3 Ni5 C4 Ni11 52.0(3) . . . 2 ?
C1 Ni5 C4 Ni11 -55.4(3) 2 . . 2 ?
C1 Ni5 C4 Ni11 -161.3(3) . . . 2 ?
C2 Ni5 C4 Ni11 125.2(3) . . . 2 ?
C2 Ni5 C4 Ni11 18.0(3) 2 . . 2 ?
C4 Ni5 C4 Ni11 -127.4(3) 2 . . 2 ?
Ni4 Ni5 C4 Ni11 158.0(2) . . . 2 ?
Ni4 Ni5 C4 Ni11 -26.21(19) 2 . . 2 ?
Ni2 Ni5 C4 Ni11 -97.0(2) 2 . . 2 ?
Ni2 Ni5 C4 Ni11 80.3(2) . . . 2 ?
C3 Ni5 C4 Ni13 -157(11) 2 . . 2 ?
C3 Ni5 C4 Ni13 160.9(2) . . . 2 ?
C1 Ni5 C4 Ni13 53.6(3) 2 . . 2 ?
C1 Ni5 C4 Ni13 -52.4(2) . . . 2 ?
C2 Ni5 C4 Ni13 -125.9(3) . . . 2 ?
C2 Ni5 C4 Ni13 126.9(2) 2 . . 2 ?
C4 Ni5 C4 Ni13 -18.49(11) 2 . . 2 ?
Ni4 Ni5 C4 Ni13 -93.0(2) . . . 2 ?
Ni4 Ni5 C4 Ni13 82.7(2) 2 . . 2 ?
Ni2 Ni5 C4 Ni13 11.9(3) 2 . . 2 ?
Ni2 Ni5 C4 Ni13 -170.8(3) . . . 2 ?
C2 Ni1 C11 O11 -23(3) . . . . ?
C3 Ni1 C11 O11 163(3) . . . . ?
Ni8 Ni1 C11 O11 -26(3) . . . . ?
Ni6 Ni1 C11 O11 174(3) . . . . ?
Ni2 Ni1 C11 O11 122(3) . . . . ?
Ni4 Ni1 C11 O11 31(3) . . . . ?
Ni5 Ni1 C11 O11 102(3) . . . . ?
Ni7 Ni1 C11 O11 -85(3) 2 . . . ?
Ni7 Ni1 C11 O11 -148(3) . . . . ?
C2 Ni1 C11 Ni6 162.6(3) . . . . ?
C3 Ni1 C11 Ni6 -10.9(2) . . . . ?
Ni8 Ni1 C11 Ni6 160.15(7) . . . . ?
Ni2 Ni1 C11 Ni6 -51.69(10) . . . . ?
Ni4 Ni1 C11 Ni6 -143.18(6) . . . . ?
Ni5 Ni1 C11 Ni6 -72.2(4) . . . . ?
Ni7 Ni1 C11 Ni6 100.82(12) 2 . . . ?
Ni7 Ni1 C11 Ni6 38.07(13) . . . . ?
C15 Ni6 C11 O11 -17.7(7) . . . . ?
C16 Ni6 C11 O11 85.8(6) . . . . ?
C3 Ni6 C11 O11 -168.4(6) . . . . ?
Ni7 Ni6 C11 O11 136.4(6) . . . . ?
Ni2 Ni6 C11 O11 -120.7(6) . . . . ?
Ni1 Ni6 C11 O11 -178.7(7) . . . . ?
Ni9 Ni6 C11 O11 -153.2(5) 2 . . . ?
C15 Ni6 C11 Ni1 160.9(3) . . . . ?
C16 Ni6 C11 Ni1 -95.5(2) . . . . ?
C3 Ni6 C11 Ni1 10.2(2) . . . . ?
Ni7 Ni6 C11 Ni1 -44.97(19) . . . . ?
Ni2 Ni6 C11 Ni1 57.92(16) . . . . ?
Ni9 Ni6 C11 Ni1 25.4(3) 2 . . . ?
C3 Ni2 C12 O12 -16(4) . . . . ?
C4 Ni2 C12 O12 167(3) . . . . ?
Ni6 Ni2 C12 O12 -22(3) . . . . ?
Ni1 Ni2 C12 O12 36(3) . . . . ?
Ni5 Ni2 C12 O12 105(3) . . . . ?
Ni3 Ni2 C12 O12 127(3) . . . . ?
Ni9 Ni2 C12 O12 -81(3) 2 . . . ?
Ni11 Ni2 C12 O12 -144(3) 2 . . . ?
C3 Ni2 C12 Ni12 163.8(4) . . . 2 ?
C4 Ni2 C12 Ni12 -12.6(2) . . . 2 ?
Ni6 Ni2 C12 Ni12 158.26(8) . . . 2 ?
Ni1 Ni2 C12 Ni12 -144.32(7) . . . 2 ?
Ni5 Ni2 C12 Ni12 -74.6(4) . . . 2 ?
Ni3 Ni2 C12 Ni12 -52.63(10) . . . 2 ?
Ni9 Ni2 C12 Ni12 98.96(16) 2 . . 2 ?
Ni11 Ni2 C12 Ni12 36.43(16) 2 . . 2 ?
C4 Ni3 C13 O13 -20(5) . . . . ?
C1 Ni3 C13 O13 162(5) . . . . ?
Ni12 Ni3 C13 O13 -26(5) 2 . . . ?
Ni10 Ni3 C13 O13 175(5) . . . . ?
Ni4 Ni3 C13 O13 122(5) . . . . ?
Ni2 Ni3 C13 O13 31(5) . . . . ?
Ni5 Ni3 C13 O13 98(5) . . . . ?
Ni13 Ni3 C13 O13 -85(5) 2 . . . ?
Ni13 Ni3 C13 O13 -149(5) . . . . ?
C1 Ni4 C14 O14 -24(4) . . . . ?
C2 Ni4 C14 O14 160(3) . . . . ?
Ni10 Ni4 C14 O14 -30(3) . . . . ?
Ni8 Ni4 C14 O14 173(3) . . . . ?
Ni3 Ni4 C14 O14 28(3) . . . . ?
Ni5 Ni4 C14 O14 99(3) . . . . ?
Ni1 Ni4 C14 O14 120(3) . . . . ?
Ni11 Ni4 C14 O14 -88(3) . . . . ?
Ni9 Ni4 C14 O14 -151(3) . . . . ?
C1 Ni4 C14 Ni8 162.5(3) . . . . ?
C2 Ni4 C14 Ni8 -13.7(2) . . . . ?
Ni10 Ni4 C14 Ni8 156.50(7) . . . . ?
Ni3 Ni4 C14 Ni8 -144.91(6) . . . . ?
Ni5 Ni4 C14 Ni8 -74.7(4) . . . . ?
Ni1 Ni4 C14 Ni8 -53.08(9) . . . . ?
Ni11 Ni4 C14 Ni8 98.40(15) . . . . ?
Ni9 Ni4 C14 Ni8 35.84(15) . . . . ?
C18 Ni8 C14 O14 -14.1(7) . . . . ?
C20 Ni8 C14 O14 88.4(6) . . . . ?
C2 Ni8 C14 O14 -165.4(6) . . . . ?
Ni9 Ni8 C14 O14 139.6(6) . . . . ?
Ni1 Ni8 C14 O14 -118.4(6) . . . . ?
Ni4 Ni8 C14 O14 -178.5(8) . . . . ?
Ni7 Ni8 C14 O14 -147.6(5) 2 . . . ?
C18 Ni8 C14 Ni4 164.3(2) . . . . ?
C20 Ni8 C14 Ni4 -93.2(2) . . . . ?
C2 Ni8 C14 Ni4 13.1(2) . . . . ?
Ni9 Ni8 C14 Ni4 -41.91(19) . . . . ?
Ni1 Ni8 C14 Ni4 60.09(16) . . . . ?
Ni7 Ni8 C14 Ni4 30.8(3) 2 . . . ?
C16 Ni6 C15 O15 101(16) . . . . ?
C3 Ni6 C15 O15 -53(16) . . . . ?
Ni7 Ni6 C15 O15 76(16) . . . . ?
Ni2 Ni6 C15 O15 -76(16) . . . . ?
C11 Ni6 C15 O15 -162(16) . . . . ?
Ni1 Ni6 C15 O15 -144(16) . . . . ?
Ni9 Ni6 C15 O15 -9(16) 2 . . . ?
C15 Ni6 C16 O16 16.0(9) . . . . ?
C3 Ni6 C16 O16 -177.6(8) . . . . ?
Ni7 Ni6 C16 O16 179.8(10) . . . . ?
Ni2 Ni6 C16 O16 -170.6(6) . . . . ?
C11 Ni6 C16 O16 -82.1(8) . . . . ?
Ni1 Ni6 C16 O16 -123.6(8) . . . . ?
Ni9 Ni6 C16 O16 130.4(8) 2 . . . ?
C15 Ni6 C16 Ni7 -163.9(2) . . . . ?
C3 Ni6 C16 Ni7 2.6(2) . . . . ?
Ni2 Ni6 C16 Ni7 9.6(5) . . . . ?
C11 Ni6 C16 Ni7 98.1(2) . . . . ?
Ni1 Ni6 C16 Ni7 56.52(17) . . . . ?
Ni9 Ni6 C16 Ni7 -49.48(18) 2 . . . ?
C17 Ni7 C16 O16 -6.9(9) . . . . ?
C3 Ni7 C16 O16 177.7(8) . . . . ?
C2 Ni7 C16 O16 -160.4(7) 2 . . . ?
Ni6 Ni7 C16 O16 -179.8(9) . . . . ?
Ni8 Ni7 C16 O16 -97.6(8) 2 . . . ?
Ni7 Ni7 C16 O16 79.4(8) 2 . . . ?
Ni1 Ni7 C16 O16 140.3(11) 2 . . . ?
Ni1 Ni7 C16 O16 133.4(8) . . . . ?
Ni9 Ni7 C16 O16 -137.2(8) 2 . . . ?
C17 Ni7 C16 Ni6 173.0(2) . . . . ?
C3 Ni7 C16 Ni6 -2.4(2) . . . . ?
C2 Ni7 C16 Ni6 19.4(4) 2 . . . ?
Ni8 Ni7 C16 Ni6 82.2(2) 2 . . . ?
Ni7 Ni7 C16 Ni6 -100.79(16) 2 . . . ?
Ni1 Ni7 C16 Ni6 -39.9(15) 2 . . . ?
Ni1 Ni7 C16 Ni6 -46.78(15) . . . . ?
Ni9 Ni7 C16 Ni6 42.67(16) 2 . . . ?
C16 Ni7 C17 O17 21(21) . . . . ?
C3 Ni7 C17 O17 -173(100) . . . . ?
C2 Ni7 C17 O17 178(100) 2 . . . ?
Ni6 Ni7 C17 O17 31(22) . . . . ?
Ni8 Ni7 C17 O17 150(21) 2 . . . ?
Ni7 Ni7 C17 O17 -93(21) 2 . . . ?
Ni1 Ni7 C17 O17 -155(21) 2 . . . ?
Ni1 Ni7 C17 O17 -74(21) . . . . ?
Ni9 Ni7 C17 O17 123(21) 2 . . . ?
C20 Ni8 C18 O18 46(100) . . . . ?
C2 Ni8 C18 O18 -112(100) . . . . ?
Ni9 Ni8 C18 O18 26(100) . . . . ?
C14 Ni8 C18 O18 146(100) . . . . ?
Ni1 Ni8 C18 O18 -131(100) . . . . ?
Ni4 Ni8 C18 O18 160(100) . . . . ?
Ni7 Ni8 C18 O18 -64(100) 2 . . . ?
C20 Ni9 C19 O19 -23(10) . . . . ?
C2 Ni9 C19 O19 145(9) . . . . ?
C3 Ni9 C19 O19 135(10) 2 . . . ?
Ni8 Ni9 C19 O19 -14(10) . . . . ?
Ni6 Ni9 C19 O19 107(10) 2 . . . ?
Ni11 Ni9 C19 O19 -137(10) . . . . ?
Ni2 Ni9 C19 O19 160(10) 2 . . . ?
Ni4 Ni9 C19 O19 -119(10) . . . . ?
Ni7 Ni9 C19 O19 80(10) 2 . . . ?
C18 Ni8 C20 O20 13.9(9) . . . . ?
C2 Ni8 C20 O20 -177.1(8) . . . . ?
Ni9 Ni8 C20 O20 -179.2(9) . . . . ?
C14 Ni8 C20 O20 -81.7(8) . . . . ?
Ni1 Ni8 C20 O20 -171.2(5) . . . . ?
Ni4 Ni8 C20 O20 -123.3(8) . . . . ?
Ni7 Ni8 C20 O20 130.8(8) 2 . . . ?
C18 Ni8 C20 Ni9 -166.9(2) . . . . ?
C2 Ni8 C20 Ni9 2.0(2) . . . . ?
C14 Ni8 C20 Ni9 97.47(19) . . . . ?
Ni1 Ni8 C20 Ni9 7.9(5) . . . . ?
Ni4 Ni8 C20 Ni9 55.84(16) . . . . ?
Ni7 Ni8 C20 Ni9 -50.05(18) 2 . . . ?
C19 Ni9 C20 O20 -7.0(8) . . . . ?
C2 Ni9 C20 O20 177.3(7) . . . . ?
C3 Ni9 C20 O20 -160.9(7) 2 . . . ?
Ni8 Ni9 C20 O20 179.2(9) . . . . ?
Ni6 Ni9 C20 O20 -98.9(8) 2 . . . ?
Ni11 Ni9 C20 O20 76.9(8) . . . . ?
Ni2 Ni9 C20 O20 148.3(10) 2 . . . ?
Ni4 Ni9 C20 O20 132.6(8) . . . . ?
Ni7 Ni9 C20 O20 -138.0(7) 2 . . . ?
C19 Ni9 C20 Ni8 173.8(2) . . . . ?
C2 Ni9 C20 Ni8 -1.9(2) . . . . ?
C3 Ni9 C20 Ni8 19.9(4) 2 . . . ?
Ni6 Ni9 C20 Ni8 82.0(2) 2 . . . ?
Ni11 Ni9 C20 Ni8 -102.29(16) . . . . ?
Ni2 Ni9 C20 Ni8 -30.9(15) 2 . . . ?
Ni4 Ni9 C20 Ni8 -46.59(15) . . . . ?
Ni7 Ni9 C20 Ni8 42.82(16) 2 . . . ?
C22 Ni10 C21 O21 90(19) . . . . ?
C1 Ni10 C21 O21 -72(19) . . . . ?
Ni13 Ni10 C21 O21 71(19) . . . . ?
Ni4 Ni10 C21 O21 -89(19) . . . . ?
Ni3 Ni10 C21 O21 -156(19) . . . . ?
Ni11 Ni10 C21 O21 -20(19) . . . . ?
C21 Ni10 C22 O22 13.0(9) . . . . ?
C1 Ni10 C22 O22 -176.1(8) . . . . ?
Ni13 Ni10 C22 O22 -178.2(10) . . . . ?
Ni4 Ni10 C22 O22 -168.0(6) . . . . ?
Ni3 Ni10 C22 O22 -122.0(8) . . . . ?
Ni11 Ni10 C22 O22 131.3(8) . . . . ?
C21 Ni10 C22 Ni13 -168.8(2) . . . . ?
C1 Ni10 C22 Ni13 2.1(2) . . . . ?
Ni4 Ni10 C22 Ni13 10.3(5) . . . . ?
Ni3 Ni10 C22 Ni13 56.21(17) . . . . ?
Ni11 Ni10 C22 Ni13 -50.53(18) . . . . ?
C26 Ni13 C22 O22 -8.1(8) . . . . ?
C1 Ni13 C22 O22 176.5(7) . . . . ?
C4 Ni13 C22 O22 -161.1(7) 2 . . . ?
Ni10 Ni13 C22 O22 178.4(9) . . . . ?
Ni12 Ni13 C22 O22 -99.6(8) . . . . ?
Ni13 Ni13 C22 O22 78.0(8) 2 . . . ?
Ni3 Ni13 C22 O22 148.7(10) 2 . . . ?
Ni3 Ni13 C22 O22 131.9(8) . . . . ?
Ni11 Ni13 C22 O22 -138.2(7) . . . . ?
C26 Ni13 C22 Ni10 173.5(3) . . . . ?
C1 Ni13 C22 Ni10 -1.9(2) . . . . ?
C4 Ni13 C22 Ni10 20.5(4) 2 . . . ?
Ni12 Ni13 C22 Ni10 82.0(2) . . . . ?
Ni13 Ni13 C22 Ni10 -100.39(17) 2 . . . ?
Ni3 Ni13 C22 Ni10 -29.6(15) 2 . . . ?
Ni3 Ni13 C22 Ni10 -46.48(15) . . . . ?
Ni11 Ni13 C22 Ni10 43.47(16) . . . . ?
C24 Ni11 C23 O23 22(44) . . . . ?
C4 Ni11 C23 O23 -176(100) 2 . . . ?
C1 Ni11 C23 O23 177(100) . . . . ?
Ni12 Ni11 C23 O23 31(44) . . . . ?
Ni10 Ni11 C23 O23 150(100) . . . . ?
Ni9 Ni11 C23 O23 -94(44) . . . . ?
Ni4 Ni11 C23 O23 -156(100) . . . . ?
Ni2 Ni11 C23 O23 -76(44) 2 . . . ?
Ni13 Ni11 C23 O23 123(44) . . . . ?
C25 Ni12 C24 O24 13.3(10) . . . . ?
C4 Ni12 C24 O24 -178.5(8) 2 . . . ?
Ni11 Ni12 C24 O24 -179.2(10) . . . . ?
C12 Ni12 C24 O24 -82.4(9) 2 . . . ?
Ni3 Ni12 C24 O24 -176.0(6) 2 . . . ?
Ni2 Ni12 C24 O24 -124.3(9) 2 . . . ?
Ni13 Ni12 C24 O24 129.8(9) . . . . ?
C25 Ni12 C24 Ni11 -167.6(3) . . . . ?
C4 Ni12 C24 Ni11 0.7(3) 2 . . . ?
C12 Ni12 C24 Ni11 96.8(2) 2 . . . ?
Ni3 Ni12 C24 Ni11 3.1(6) 2 . . . ?
Ni2 Ni12 C24 Ni11 54.81(17) 2 . . . ?
Ni13 Ni12 C24 Ni11 -51.06(18) . . . . ?
C23 Ni11 C24 O24 -7.4(8) . . . . ?
C4 Ni11 C24 O24 178.6(8) 2 . . . ?
C1 Ni11 C24 O24 -158.8(7) . . . . ?
Ni12 Ni11 C24 O24 179.2(9) . . . . ?
Ni10 Ni11 C24 O24 -96.5(8) . . . . ?
Ni9 Ni11 C24 O24 79.7(8) . . . . ?
Ni4 Ni11 C24 O24 154.4(10) . . . . ?
Ni2 Ni11 C24 O24 134.2(8) 2 . . . ?
Ni13 Ni11 C24 O24 -136.2(8) . . . . ?
C23 Ni11 C24 Ni12 173.4(3) . . . . ?
C4 Ni11 C24 Ni12 -0.6(2) 2 . . . ?
C1 Ni11 C24 Ni12 21.9(4) . . . . ?
Ni10 Ni11 C24 Ni12 84.3(2) . . . . ?
Ni9 Ni11 C24 Ni12 -99.52(17) . . . . ?
Ni4 Ni11 C24 Ni12 -24.8(16) . . . . ?
Ni2 Ni11 C24 Ni12 -45.02(16) 2 . . . ?
Ni13 Ni11 C24 Ni12 44.57(17) . . . . ?
C24 Ni12 C25 O25 117(22) . . . . ?
C4 Ni12 C25 O25 -40(22) 2 . . . ?
Ni11 Ni12 C25 O25 97(22) . . . . ?
C12 Ni12 C25 O25 -142(22) 2 . . . ?
Ni3 Ni12 C25 O25 -59(22) 2 . . . ?
Ni2 Ni12 C25 O25 -126(22) 2 . . . ?
Ni13 Ni12 C25 O25 9(22) . . . . ?
C22 Ni13 C26 O26 -6(11) . . . . ?
C1 Ni13 C26 O26 161(10) . . . . ?
C4 Ni13 C26 O26 151(11) 2 . . . ?
Ni10 Ni13 C26 O26 4(11) . . . . ?
Ni12 Ni13 C26 O26 123(11) . . . . ?
Ni13 Ni13 C26 O26 -119(11) 2 . . . ?
Ni3 Ni13 C26 O26 177(100) 2 . . . ?
Ni3 Ni13 C26 O26 -103(11) . . . . ?
Ni11 Ni13 C26 O26 97(11) . . . . ?
C33 N1 C31 C32 61.4(7) . . . . ?
C33 N1 C31 C32 -177.2(5) 2_556 . . . ?
C31 N1 C31 C32 -56.8(5) 2_556 . . . ?
C33 N1 C33 C34 -57.7(5) 2_556 . . . ?
C31 N1 C33 C34 61.0(7) . . . . ?
C31 N1 C33 C34 -178.4(6) 2_556 . . . ?
C43 N2 C41 C42 60.8(13) . . . . ?
C45 N2 C41 C42 -177.3(10) . . . . ?
C47 N2 C41 C42 -63.0(13) . . . . ?
C45 N2 C43 C44 43.2(12) . . . . ?
C47 N2 C43 C44 -70.2(12) . . . . ?
C41 N2 C43 C44 161.8(9) . . . . ?
C43 N2 C45 C46 58.2(14) . . . . ?
C47 N2 C45 C46 174.1(12) . . . . ?
C41 N2 C45 C46 -63.7(13) . . . . ?
C43 N2 C47 C48 -179.3(10) . . . . ?
C45 N2 C47 C48 62.2(12) . . . . ?
C41 N2 C47 C48 -53.4(13) . . . . ?
